data_2023437
loop_
_publ_author_name
'Khalaniya, Roman A.'
'Mironov, Andrei V.'
'Kulchu, Aleksandr'
'Khrykina, Olga'
'Shevelkov, Andrei V.'

_publ_section_title
;
 Disorder- and magnetism-driven structural changes in
 Sm<sub>2</sub>Mn<sub>1-x</sub>Ga<sub>6-y</sub>Ge<sub>y</sub>.
;
_journal_coeditor_code DK5135
_journal_issue 2
_journal_name_full 'Acta crystallographica Section B, Structural science, crystal engineering and materials'
_journal_page_first 235
_journal_page_last 243
_journal_paper_doi 10.1107/S2052520625000630
_journal_volume 81
_journal_year 2025
_chemical_formula_sum 'Ga5.1 Ge0.9 Mn0.72 Sm2'
_chemical_formula_weight 761.2
_space_group_IT_number 225
_space_group_name_Hall '-F 4 2 3'
_space_group_name_H-M_alt 'F m -3 m'
_symmetry_cell_setting cubic
_symmetry_Int_Tables_number 225
_symmetry_space_group_name_Hall '-F 4 2 3'
_symmetry_space_group_name_H-M 'F m -3 m'
_cell_angle_alpha 90
_cell_angle_beta 90
_cell_angle_gamma 90
_cell_formula_units_Z 4
_cell_length_a 8.74364(8)
_cell_length_b 8.74364(8)
_cell_length_c 8.74364(8)
_cell_measurement_reflns_used 33319
_cell_measurement_temperature 315.00(10)
_cell_measurement_theta_max 69.43
_cell_measurement_theta_min 3.28
_cell_volume 668.462(11)
_computing_cell_refinement 'CrysAlisPro 1.171.43.100a (Rigaku OD, 2023)'
_computing_data_collection 'CrysAlisPro system (CCD 42.96a 64-bit (release 27-07-2023))'
_computing_data_reduction 'CrysAlisPro 1.171.43.100a (Rigaku OD, 2023)'
_computing_structure_refinement 'Jana2020 (Petricek et al., 2023)'
_diffrn_ambient_temperature 315
_diffrn_detector 'Hybrid Pixel Array Detector'
_diffrn_detector_area_resol_mean 10.0000
_diffrn_measured_fraction_theta_full 1
_diffrn_measured_fraction_theta_max 1
_diffrn_measurement_device 'four-circle diffractometer'
_diffrn_measurement_device_type 'XtaLAB Synergy R, DW system, HyPix-Arc 150'
_diffrn_measurement_method '\w scans'
_diffrn_radiation_monochromator mirror
_diffrn_radiation_probe x-ray
_diffrn_radiation_source 'X-ray tube'
_diffrn_radiation_type 'Mo K\a'
_diffrn_radiation_wavelength 0.71073
_diffrn_reflns_av_R_equivalents 0.0922
_diffrn_reflns_av_unetI/netI 0.0034
_diffrn_reflns_limit_h_max 22
_diffrn_reflns_limit_h_min -22
_diffrn_reflns_limit_k_max 23
_diffrn_reflns_limit_k_min -23
_diffrn_reflns_limit_l_max 22
_diffrn_reflns_limit_l_min -23
_diffrn_reflns_number 55641
_diffrn_reflns_theta_full 69.62
_diffrn_reflns_theta_max 69.62
_diffrn_reflns_theta_min 4.04
_diffrn_source 'Rotating-anode X-ray tube'
_exptl_absorpt_coefficient_mu 42.651
_exptl_absorpt_correction_T_max 0.137
_exptl_absorpt_correction_T_min 0.014
_exptl_absorpt_correction_type gaussian
_exptl_absorpt_process_details
;
CrysAlisPro 1.171.43.100a (Rigaku Oxford Diffraction, 2023)
Numerical absorption correction based on gaussian integration over
a multifaceted crystal model
Empirical absorption correction using spherical harmonics,
implemented in SCALE3 ABSPACK scaling algorithm.
;
_exptl_crystal_colour 'metallic grey'
_exptl_crystal_density_diffrn 7.5634
_exptl_crystal_description polyhedron
_exptl_crystal_F_000 1316
_exptl_crystal_size_max 0.183
_exptl_crystal_size_mid 0.162
_exptl_crystal_size_min 0.137
_refine_diff_density_max 4.62
_refine_diff_density_min -4.46
_refine_ls_extinction_coef 390(30)
_refine_ls_extinction_method 'B-C type 1 Gaussian isotropic (Becker & Coppens, 1974)'
_refine_ls_goodness_of_fit_gt 2.5546
_refine_ls_goodness_of_fit_ref 2.5255
_refine_ls_number_constraints 0
_refine_ls_number_parameters 16
_refine_ls_number_reflns 381
_refine_ls_number_restraints 0
_refine_ls_R_factor_all 0.0315
_refine_ls_R_factor_gt 0.0302
_refine_ls_shift/su_max 0.0009
_refine_ls_shift/su_mean 0.0005
_refine_ls_structure_factor_coef Fsqd
_refine_ls_weighting_details w=1/(\s^2^(I)+0.0004I^2^)
_refine_ls_weighting_scheme sigma
_refine_ls_wR_factor_gt 0.0668
_refine_ls_wR_factor_ref 0.0671
_reflns_number_gt 369
_reflns_number_total 381
_reflns_threshold_expression I>3\s(I)
_cod_data_source_file dk5135sup1.cif
_cod_data_source_block 315K
_cod_depositor_comments
;
The following automatic conversions were performed:

data item '_diffrn_radiation_probe' value 'X-ray' was changed to
'x-ray' in accordance with the
/home/data/users/saulius/crontab/automatic-downloads/rss-feeds/IUCr/lib/dictionaries/cif_core.dic
dictionary named 'cif_core.dic' version 2.4.2 last updated on
2011-04-26.

Automatic conversion script
Id: cif_fix_values 8170 2020-07-09 18:12:32Z antanas 

 Adding full bibliography for 2023426--2023443.cif.
;
_cod_original_sg_symbol_Hall '-F 4;2;3'
_cod_database_code 2023437
_cod_database_fobs_code 2023437

loop_
_space_group_symop_id
_space_group_symop_operation_xyz
1 x,y,z
2 -x,-y,z
3 -x,y,-z
4 x,-y,-z
5 z,x,y
6 z,-x,-y
7 -z,-x,y
8 -z,x,-y
9 y,z,x
10 -y,z,-x
11 y,-z,-x
12 -y,-z,x
13 y,x,-z
14 -y,-x,-z
15 y,-x,z
16 -y,x,z
17 x,z,-y
18 -x,z,y
19 -x,-z,-y
20 x,-z,y
21 z,y,-x
22 z,-y,x
23 -z,y,x
24 -z,-y,-x
25 -x,-y,-z
26 x,y,-z
27 x,-y,z
28 -x,y,z
29 -z,-x,-y
30 -z,x,y
31 z,x,-y
32 z,-x,y
33 -y,-z,-x
34 y,-z,x
35 -y,z,x
36 y,z,-x
37 -y,-x,z
38 y,x,z
39 -y,x,-z
40 y,-x,-z
41 -x,-z,y
42 x,-z,-y
43 x,z,y
44 -x,z,-y
45 -z,-y,x
46 -z,y,-x
47 z,-y,-x
48 z,y,x
49 x,y+1/2,z+1/2
50 -x,-y+1/2,z+1/2
51 -x,y+1/2,-z+1/2
52 x,-y+1/2,-z+1/2
53 z,x+1/2,y+1/2
54 z,-x+1/2,-y+1/2
55 -z,-x+1/2,y+1/2
56 -z,x+1/2,-y+1/2
57 y,z+1/2,x+1/2
58 -y,z+1/2,-x+1/2
59 y,-z+1/2,-x+1/2
60 -y,-z+1/2,x+1/2
61 y,x+1/2,-z+1/2
62 -y,-x+1/2,-z+1/2
63 y,-x+1/2,z+1/2
64 -y,x+1/2,z+1/2
65 x,z+1/2,-y+1/2
66 -x,z+1/2,y+1/2
67 -x,-z+1/2,-y+1/2
68 x,-z+1/2,y+1/2
69 z,y+1/2,-x+1/2
70 z,-y+1/2,x+1/2
71 -z,y+1/2,x+1/2
72 -z,-y+1/2,-x+1/2
73 -x,-y+1/2,-z+1/2
74 x,y+1/2,-z+1/2
75 x,-y+1/2,z+1/2
76 -x,y+1/2,z+1/2
77 -z,-x+1/2,-y+1/2
78 -z,x+1/2,y+1/2
79 z,x+1/2,-y+1/2
80 z,-x+1/2,y+1/2
81 -y,-z+1/2,-x+1/2
82 y,-z+1/2,x+1/2
83 -y,z+1/2,x+1/2
84 y,z+1/2,-x+1/2
85 -y,-x+1/2,z+1/2
86 y,x+1/2,z+1/2
87 -y,x+1/2,-z+1/2
88 y,-x+1/2,-z+1/2
89 -x,-z+1/2,y+1/2
90 x,-z+1/2,-y+1/2
91 x,z+1/2,y+1/2
92 -x,z+1/2,-y+1/2
93 -z,-y+1/2,x+1/2
94 -z,y+1/2,-x+1/2
95 z,-y+1/2,-x+1/2
96 z,y+1/2,x+1/2
97 x+1/2,y,z+1/2
98 -x+1/2,-y,z+1/2
99 -x+1/2,y,-z+1/2
100 x+1/2,-y,-z+1/2
101 z+1/2,x,y+1/2
102 z+1/2,-x,-y+1/2
103 -z+1/2,-x,y+1/2
104 -z+1/2,x,-y+1/2
105 y+1/2,z,x+1/2
106 -y+1/2,z,-x+1/2
107 y+1/2,-z,-x+1/2
108 -y+1/2,-z,x+1/2
109 y+1/2,x,-z+1/2
110 -y+1/2,-x,-z+1/2
111 y+1/2,-x,z+1/2
112 -y+1/2,x,z+1/2
113 x+1/2,z,-y+1/2
114 -x+1/2,z,y+1/2
115 -x+1/2,-z,-y+1/2
116 x+1/2,-z,y+1/2
117 z+1/2,y,-x+1/2
118 z+1/2,-y,x+1/2
119 -z+1/2,y,x+1/2
120 -z+1/2,-y,-x+1/2
121 -x+1/2,-y,-z+1/2
122 x+1/2,y,-z+1/2
123 x+1/2,-y,z+1/2
124 -x+1/2,y,z+1/2
125 -z+1/2,-x,-y+1/2
126 -z+1/2,x,y+1/2
127 z+1/2,x,-y+1/2
128 z+1/2,-x,y+1/2
129 -y+1/2,-z,-x+1/2
130 y+1/2,-z,x+1/2
131 -y+1/2,z,x+1/2
132 y+1/2,z,-x+1/2
133 -y+1/2,-x,z+1/2
134 y+1/2,x,z+1/2
135 -y+1/2,x,-z+1/2
136 y+1/2,-x,-z+1/2
137 -x+1/2,-z,y+1/2
138 x+1/2,-z,-y+1/2
139 x+1/2,z,y+1/2
140 -x+1/2,z,-y+1/2
141 -z+1/2,-y,x+1/2
142 -z+1/2,y,-x+1/2
143 z+1/2,-y,-x+1/2
144 z+1/2,y,x+1/2
145 x+1/2,y+1/2,z
146 -x+1/2,-y+1/2,z
147 -x+1/2,y+1/2,-z
148 x+1/2,-y+1/2,-z
149 z+1/2,x+1/2,y
150 z+1/2,-x+1/2,-y
151 -z+1/2,-x+1/2,y
152 -z+1/2,x+1/2,-y
153 y+1/2,z+1/2,x
154 -y+1/2,z+1/2,-x
155 y+1/2,-z+1/2,-x
156 -y+1/2,-z+1/2,x
157 y+1/2,x+1/2,-z
158 -y+1/2,-x+1/2,-z
159 y+1/2,-x+1/2,z
160 -y+1/2,x+1/2,z
161 x+1/2,z+1/2,-y
162 -x+1/2,z+1/2,y
163 -x+1/2,-z+1/2,-y
164 x+1/2,-z+1/2,y
165 z+1/2,y+1/2,-x
166 z+1/2,-y+1/2,x
167 -z+1/2,y+1/2,x
168 -z+1/2,-y+1/2,-x
169 -x+1/2,-y+1/2,-z
170 x+1/2,y+1/2,-z
171 x+1/2,-y+1/2,z
172 -x+1/2,y+1/2,z
173 -z+1/2,-x+1/2,-y
174 -z+1/2,x+1/2,y
175 z+1/2,x+1/2,-y
176 z+1/2,-x+1/2,y
177 -y+1/2,-z+1/2,-x
178 y+1/2,-z+1/2,x
179 -y+1/2,z+1/2,x
180 y+1/2,z+1/2,-x
181 -y+1/2,-x+1/2,z
182 y+1/2,x+1/2,z
183 -y+1/2,x+1/2,-z
184 y+1/2,-x+1/2,-z
185 -x+1/2,-z+1/2,y
186 x+1/2,-z+1/2,-y
187 x+1/2,z+1/2,y
188 -x+1/2,z+1/2,-y
189 -z+1/2,-y+1/2,x
190 -z+1/2,y+1/2,-x
191 z+1/2,-y+1/2,-x
192 z+1/2,y+1/2,x

loop_
_atom_site_label
_atom_site_type_symbol
_atom_site_fract_x
_atom_site_fract_y
_atom_site_fract_z
_atom_site_adp_type
_atom_site_U_iso_or_equiv
_atom_site_site_symmetry_multiplicity
_atom_site_occupancy
_atom_site_calc_flag
_atom_site_refinement_flags
_atom_site_disorder_assembly
_atom_site_disorder_group
Sm1 Sm 0.25 0.25 0.25 Uani 0.01276(16) 8 1 d . . .
Ga1 Ga 0.28671(15) 0 0 Uani 0.0156(2) 24 0.612 d . . .
Ge1 Ge 0.28671(15) 0 0 Uani 0.0156(2) 24 0.108 d . . .
Ga2 Ga 0.2500(4) 0 0 Uani 0.0148(4) 24 0.238 d . . .
Ge2 Ge 0.2500(4) 0 0 Uani 0.0148(4) 24 0.042 d . . .
Mn1 Mn 0 0 0 Uani 0.01219(11) 4 0.72 d . . .

loop_
_atom_site_aniso_label
_atom_site_aniso_type_symbol
_atom_site_aniso_U_11
_atom_site_aniso_U_22
_atom_site_aniso_U_33
_atom_site_aniso_U_12
_atom_site_aniso_U_13
_atom_site_aniso_U_23
Sm1 Sm 0.0128(3) 0.0128(3) 0.0128(3) 0 0 0
Ga1 Ga 0.0115(2) 0.0176(5) 0.0176(5) 0 0 0
Ge1 Ge 0.0115(2) 0.0176(5) 0.0176(5) 0 0 0
Ga2 Ga 0.0216(11) 0.0115(4) 0.0115(4) 0 0 0
Ge2 Ge 0.0216(11) 0.0115(4) 0.0115(4) 0 0 0
Mn1 Mn 0.01219(19) 0.01219(19) 0.01219(19) 0 0 0

loop_
_atom_type_symbol
_atom_type_scat_dispersion_real
_atom_type_scat_dispersion_imag
_atom_type_scat_source
Ga 0.2307 1.6083 'International Tables Vol C tables 4.2.6.8 and 6.1.1.1'
Ge 0.1547 1.8001 'International Tables Vol C tables 4.2.6.8 and 6.1.1.1'
Mn 0.3368 0.7283 'International Tables Vol C tables 4.2.6.8 and 6.1.1.1'
Sm -0.1638 3.4418 'International Tables Vol C tables 4.2.6.8 and 6.1.1.1'

loop_
_exptl_crystal_face_index_h
_exptl_crystal_face_index_k
_exptl_crystal_face_index_l
_exptl_crystal_face_perp_dist
? ? ? ?

loop_
_geom_angle_atom_site_label_1
_geom_angle_atom_site_label_2
_geom_angle_atom_site_label_3
_geom_angle_site_symmetry_1
_geom_angle_site_symmetry_2
_geom_angle_site_symmetry_3
_geom_angle
_geom_angle_publ_flag
Ga1 Sm1 Ga1 . . 49_555 168.14(3) ?
Ga1 Sm1 Ga1 . . 98_555 90.611(4) ?
Ga1 Sm1 Ga1 . . 146_555 90.611(4) ?
Ga1 Sm1 Ga1 . . 5_555 69.55(3) ?
Ga1 Sm1 Ga1 . . 101_555 119.65(3) ?
Ga1 Sm1 Ga1 . . 54_555 119.65(3) ?
Ga1 Sm1 Ga1 . . 150_555 50.21(3) ?
Ga1 Sm1 Ga1 . . 9_555 69.55(3) ?
Ga1 Sm1 Ga1 . . 153_555 119.65(3) ?
Ga1 Sm1 Ga1 . . 58_555 119.65(3) ?
Ga1 Sm1 Ga1 . . 106_555 50.21(3) ?
Ga1 Sm1 Ge1 . . . 0 ?
Ga1 Sm1 Ge1 . . 49_555 168.14(3) ?
Ga1 Sm1 Ge1 . . 98_555 90.611(4) ?
Ga1 Sm1 Ge1 . . 146_555 90.611(4) ?
Ga1 Sm1 Ge1 . . 5_555 69.55(3) ?
Ga1 Sm1 Ge1 . . 101_555 119.65(3) ?
Ga1 Sm1 Ge1 . . 54_555 119.65(3) ?
Ga1 Sm1 Ge1 . . 150_555 50.21(3) ?
Ga1 Sm1 Ge1 . . 9_555 69.55(3) ?
Ga1 Sm1 Ge1 . . 153_555 119.65(3) ?
Ga1 Sm1 Ge1 . . 58_555 119.65(3) ?
Ga1 Sm1 Ge1 . . 106_555 50.21(3) ?
Ga1 Sm1 Ga2 . . . 5.93(6) ?
Ga1 Sm1 Ga2 . . 49_555 174.08(6) ?
Ga1 Sm1 Ga2 . . 98_555 90.000(6) ?
Ga1 Sm1 Ga2 . . 146_555 90.000(6) ?
Ga1 Sm1 Ga2 . . 5_555 64.89(5) ?
Ga1 Sm1 Ga2 . . 101_555 115.10(5) ?
Ga1 Sm1 Ga2 . . 54_555 124.78(5) ?
Ga1 Sm1 Ga2 . . 150_555 55.23(5) ?
Ga1 Sm1 Ga2 . . 9_555 64.89(5) ?
Ga1 Sm1 Ga2 . . 153_555 115.10(5) ?
Ga1 Sm1 Ga2 . . 58_555 124.78(5) ?
Ga1 Sm1 Ga2 . . 106_555 55.23(5) ?
Ga1 Sm1 Ge2 . . . 5.93(6) ?
Ga1 Sm1 Ge2 . . 49_555 174.08(6) ?
Ga1 Sm1 Ge2 . . 98_555 90.000(6) ?
Ga1 Sm1 Ge2 . . 146_555 90.000(6) ?
Ga1 Sm1 Ge2 . . 5_555 64.89(5) ?
Ga1 Sm1 Ge2 . . 101_555 115.10(5) ?
Ga1 Sm1 Ge2 . . 54_555 124.78(5) ?
Ga1 Sm1 Ge2 . . 150_555 55.23(5) ?
Ga1 Sm1 Ge2 . . 9_555 64.89(5) ?
Ga1 Sm1 Ge2 . . 153_555 115.10(5) ?
Ga1 Sm1 Ge2 . . 58_555 124.78(5) ?
Ga1 Sm1 Ge2 . . 106_555 55.23(5) ?
Ga1 Sm1 Ga1 49_555 . 98_555 90.611(4) ?
Ga1 Sm1 Ga1 49_555 . 146_555 90.611(4) ?
Ga1 Sm1 Ga1 49_555 . 5_555 119.65(3) ?
Ga1 Sm1 Ga1 49_555 . 101_555 50.21(3) ?
Ga1 Sm1 Ga1 49_555 . 54_555 69.55(3) ?
Ga1 Sm1 Ga1 49_555 . 150_555 119.65(3) ?
Ga1 Sm1 Ga1 49_555 . 9_555 119.65(3) ?
Ga1 Sm1 Ga1 49_555 . 153_555 50.21(3) ?
Ga1 Sm1 Ga1 49_555 . 58_555 69.55(3) ?
Ga1 Sm1 Ga1 49_555 . 106_555 119.65(3) ?
Ga1 Sm1 Ge1 49_555 . . 168.14(3) ?
Ga1 Sm1 Ge1 49_555 . 49_555 0 ?
Ga1 Sm1 Ge1 49_555 . 98_555 90.611(4) ?
Ga1 Sm1 Ge1 49_555 . 146_555 90.611(4) ?
Ga1 Sm1 Ge1 49_555 . 5_555 119.65(3) ?
Ga1 Sm1 Ge1 49_555 . 101_555 50.21(3) ?
Ga1 Sm1 Ge1 49_555 . 54_555 69.55(3) ?
Ga1 Sm1 Ge1 49_555 . 150_555 119.65(3) ?
Ga1 Sm1 Ge1 49_555 . 9_555 119.65(3) ?
Ga1 Sm1 Ge1 49_555 . 153_555 50.21(3) ?
Ga1 Sm1 Ge1 49_555 . 58_555 69.55(3) ?
Ga1 Sm1 Ge1 49_555 . 106_555 119.65(3) ?
Ga1 Sm1 Ga2 49_555 . . 174.08(6) ?
Ga1 Sm1 Ga2 49_555 . 49_555 5.93(6) ?
Ga1 Sm1 Ga2 49_555 . 98_555 90.000(6) ?
Ga1 Sm1 Ga2 49_555 . 146_555 90.000(6) ?
Ga1 Sm1 Ga2 49_555 . 5_555 124.78(5) ?
Ga1 Sm1 Ga2 49_555 . 101_555 55.23(5) ?
Ga1 Sm1 Ga2 49_555 . 54_555 64.89(5) ?
Ga1 Sm1 Ga2 49_555 . 150_555 115.10(5) ?
Ga1 Sm1 Ga2 49_555 . 9_555 124.78(5) ?
Ga1 Sm1 Ga2 49_555 . 153_555 55.23(5) ?
Ga1 Sm1 Ga2 49_555 . 58_555 64.89(5) ?
Ga1 Sm1 Ga2 49_555 . 106_555 115.10(5) ?
Ga1 Sm1 Ge2 49_555 . . 174.08(6) ?
Ga1 Sm1 Ge2 49_555 . 49_555 5.93(6) ?
Ga1 Sm1 Ge2 49_555 . 98_555 90.000(6) ?
Ga1 Sm1 Ge2 49_555 . 146_555 90.000(6) ?
Ga1 Sm1 Ge2 49_555 . 5_555 124.78(5) ?
Ga1 Sm1 Ge2 49_555 . 101_555 55.23(5) ?
Ga1 Sm1 Ge2 49_555 . 54_555 64.89(5) ?
Ga1 Sm1 Ge2 49_555 . 150_555 115.10(5) ?
Ga1 Sm1 Ge2 49_555 . 9_555 124.78(5) ?
Ga1 Sm1 Ge2 49_555 . 153_555 55.23(5) ?
Ga1 Sm1 Ge2 49_555 . 58_555 64.89(5) ?
Ga1 Sm1 Ge2 49_555 . 106_555 115.10(5) ?
Ga1 Sm1 Ga1 98_555 . 146_555 168.14(3) ?
Ga1 Sm1 Ga1 98_555 . 5_555 119.65(3) ?
Ga1 Sm1 Ga1 98_555 . 101_555 69.55(3) ?
Ga1 Sm1 Ga1 98_555 . 54_555 50.21(3) ?
Ga1 Sm1 Ga1 98_555 . 150_555 119.65(3) ?
Ga1 Sm1 Ga1 98_555 . 9_555 50.21(3) ?
Ga1 Sm1 Ga1 98_555 . 153_555 119.65(3) ?
Ga1 Sm1 Ga1 98_555 . 58_555 119.65(3) ?
Ga1 Sm1 Ga1 98_555 . 106_555 69.55(3) ?
Ga1 Sm1 Ge1 98_555 . . 90.611(4) ?
Ga1 Sm1 Ge1 98_555 . 49_555 90.611(4) ?
Ga1 Sm1 Ge1 98_555 . 98_555 0 ?
Ga1 Sm1 Ge1 98_555 . 146_555 168.14(3) ?
Ga1 Sm1 Ge1 98_555 . 5_555 119.65(3) ?
Ga1 Sm1 Ge1 98_555 . 101_555 69.55(3) ?
Ga1 Sm1 Ge1 98_555 . 54_555 50.21(3) ?
Ga1 Sm1 Ge1 98_555 . 150_555 119.65(3) ?
Ga1 Sm1 Ge1 98_555 . 9_555 50.21(3) ?
Ga1 Sm1 Ge1 98_555 . 153_555 119.65(3) ?
Ga1 Sm1 Ge1 98_555 . 58_555 119.65(3) ?
Ga1 Sm1 Ge1 98_555 . 106_555 69.55(3) ?
Ga1 Sm1 Ga2 98_555 . . 90.000(6) ?
Ga1 Sm1 Ga2 98_555 . 49_555 90.000(6) ?
Ga1 Sm1 Ga2 98_555 . 98_555 5.93(6) ?
Ga1 Sm1 Ga2 98_555 . 146_555 174.08(6) ?
Ga1 Sm1 Ga2 98_555 . 5_555 115.10(5) ?
Ga1 Sm1 Ga2 98_555 . 101_555 64.89(5) ?
Ga1 Sm1 Ga2 98_555 . 54_555 55.23(5) ?
Ga1 Sm1 Ga2 98_555 . 150_555 124.78(5) ?
Ga1 Sm1 Ga2 98_555 . 9_555 55.23(5) ?
Ga1 Sm1 Ga2 98_555 . 153_555 124.78(5) ?
Ga1 Sm1 Ga2 98_555 . 58_555 115.10(5) ?
Ga1 Sm1 Ga2 98_555 . 106_555 64.89(5) ?
Ga1 Sm1 Ge2 98_555 . . 90.000(6) ?
Ga1 Sm1 Ge2 98_555 . 49_555 90.000(6) ?
Ga1 Sm1 Ge2 98_555 . 98_555 5.93(6) ?
Ga1 Sm1 Ge2 98_555 . 146_555 174.08(6) ?
Ga1 Sm1 Ge2 98_555 . 5_555 115.10(5) ?
Ga1 Sm1 Ge2 98_555 . 101_555 64.89(5) ?
Ga1 Sm1 Ge2 98_555 . 54_555 55.23(5) ?
Ga1 Sm1 Ge2 98_555 . 150_555 124.78(5) ?
Ga1 Sm1 Ge2 98_555 . 9_555 55.23(5) ?
Ga1 Sm1 Ge2 98_555 . 153_555 124.78(5) ?
Ga1 Sm1 Ge2 98_555 . 58_555 115.10(5) ?
Ga1 Sm1 Ge2 98_555 . 106_555 64.89(5) ?
Ga1 Sm1 Ga1 146_555 . 5_555 50.21(3) ?
Ga1 Sm1 Ga1 146_555 . 101_555 119.65(3) ?
Ga1 Sm1 Ga1 146_555 . 54_555 119.65(3) ?
Ga1 Sm1 Ga1 146_555 . 150_555 69.55(3) ?
Ga1 Sm1 Ga1 146_555 . 9_555 119.65(3) ?
Ga1 Sm1 Ga1 146_555 . 153_555 69.55(3) ?
Ga1 Sm1 Ga1 146_555 . 58_555 50.21(3) ?
Ga1 Sm1 Ga1 146_555 . 106_555 119.65(3) ?
Ga1 Sm1 Ge1 146_555 . . 90.611(4) ?
Ga1 Sm1 Ge1 146_555 . 49_555 90.611(4) ?
Ga1 Sm1 Ge1 146_555 . 98_555 168.14(3) ?
Ga1 Sm1 Ge1 146_555 . 146_555 0 ?
Ga1 Sm1 Ge1 146_555 . 5_555 50.21(3) ?
Ga1 Sm1 Ge1 146_555 . 101_555 119.65(3) ?
Ga1 Sm1 Ge1 146_555 . 54_555 119.65(3) ?
Ga1 Sm1 Ge1 146_555 . 150_555 69.55(3) ?
Ga1 Sm1 Ge1 146_555 . 9_555 119.65(3) ?
Ga1 Sm1 Ge1 146_555 . 153_555 69.55(3) ?
Ga1 Sm1 Ge1 146_555 . 58_555 50.21(3) ?
Ga1 Sm1 Ge1 146_555 . 106_555 119.65(3) ?
Ga1 Sm1 Ga2 146_555 . . 90.000(6) ?
Ga1 Sm1 Ga2 146_555 . 49_555 90.000(6) ?
Ga1 Sm1 Ga2 146_555 . 98_555 174.08(6) ?
Ga1 Sm1 Ga2 146_555 . 146_555 5.93(6) ?
Ga1 Sm1 Ga2 146_555 . 5_555 55.23(5) ?
Ga1 Sm1 Ga2 146_555 . 101_555 124.78(5) ?
Ga1 Sm1 Ga2 146_555 . 54_555 115.10(5) ?
Ga1 Sm1 Ga2 146_555 . 150_555 64.89(5) ?
Ga1 Sm1 Ga2 146_555 . 9_555 115.10(5) ?
Ga1 Sm1 Ga2 146_555 . 153_555 64.89(5) ?
Ga1 Sm1 Ga2 146_555 . 58_555 55.23(5) ?
Ga1 Sm1 Ga2 146_555 . 106_555 124.78(5) ?
Ga1 Sm1 Ge2 146_555 . . 90.000(6) ?
Ga1 Sm1 Ge2 146_555 . 49_555 90.000(6) ?
Ga1 Sm1 Ge2 146_555 . 98_555 174.08(6) ?
Ga1 Sm1 Ge2 146_555 . 146_555 5.93(6) ?
Ga1 Sm1 Ge2 146_555 . 5_555 55.23(5) ?
Ga1 Sm1 Ge2 146_555 . 101_555 124.78(5) ?
Ga1 Sm1 Ge2 146_555 . 54_555 115.10(5) ?
Ga1 Sm1 Ge2 146_555 . 150_555 64.89(5) ?
Ga1 Sm1 Ge2 146_555 . 9_555 115.10(5) ?
Ga1 Sm1 Ge2 146_555 . 153_555 64.89(5) ?
Ga1 Sm1 Ge2 146_555 . 58_555 55.23(5) ?
Ga1 Sm1 Ge2 146_555 . 106_555 124.78(5) ?
Ga1 Sm1 Ga1 5_555 . 101_555 168.14(3) ?
Ga1 Sm1 Ga1 5_555 . 54_555 90.611(4) ?
Ga1 Sm1 Ga1 5_555 . 150_555 90.611(4) ?
Ga1 Sm1 Ga1 5_555 . 9_555 69.55(3) ?
Ga1 Sm1 Ga1 5_555 . 153_555 119.65(3) ?
Ga1 Sm1 Ga1 5_555 . 58_555 50.21(3) ?
Ga1 Sm1 Ga1 5_555 . 106_555 119.65(3) ?
Ga1 Sm1 Ge1 5_555 . . 69.55(3) ?
Ga1 Sm1 Ge1 5_555 . 49_555 119.65(3) ?
Ga1 Sm1 Ge1 5_555 . 98_555 119.65(3) ?
Ga1 Sm1 Ge1 5_555 . 146_555 50.21(3) ?
Ga1 Sm1 Ge1 5_555 . 5_555 0 ?
Ga1 Sm1 Ge1 5_555 . 101_555 168.14(3) ?
Ga1 Sm1 Ge1 5_555 . 54_555 90.611(4) ?
Ga1 Sm1 Ge1 5_555 . 150_555 90.611(4) ?
Ga1 Sm1 Ge1 5_555 . 9_555 69.55(3) ?
Ga1 Sm1 Ge1 5_555 . 153_555 119.65(3) ?
Ga1 Sm1 Ge1 5_555 . 58_555 50.21(3) ?
Ga1 Sm1 Ge1 5_555 . 106_555 119.65(3) ?
Ga1 Sm1 Ga2 5_555 . . 64.89(5) ?
Ga1 Sm1 Ga2 5_555 . 49_555 115.10(5) ?
Ga1 Sm1 Ga2 5_555 . 98_555 124.78(5) ?
Ga1 Sm1 Ga2 5_555 . 146_555 55.23(5) ?
Ga1 Sm1 Ga2 5_555 . 5_555 5.93(6) ?
Ga1 Sm1 Ga2 5_555 . 101_555 174.08(6) ?
Ga1 Sm1 Ga2 5_555 . 54_555 90.000(6) ?
Ga1 Sm1 Ga2 5_555 . 150_555 90.000(6) ?
Ga1 Sm1 Ga2 5_555 . 9_555 64.89(5) ?
Ga1 Sm1 Ga2 5_555 . 153_555 115.10(5) ?
Ga1 Sm1 Ga2 5_555 . 58_555 55.23(5) ?
Ga1 Sm1 Ga2 5_555 . 106_555 124.78(5) ?
Ga1 Sm1 Ge2 5_555 . . 64.89(5) ?
Ga1 Sm1 Ge2 5_555 . 49_555 115.10(5) ?
Ga1 Sm1 Ge2 5_555 . 98_555 124.78(5) ?
Ga1 Sm1 Ge2 5_555 . 146_555 55.23(5) ?
Ga1 Sm1 Ge2 5_555 . 5_555 5.93(6) ?
Ga1 Sm1 Ge2 5_555 . 101_555 174.08(6) ?
Ga1 Sm1 Ge2 5_555 . 54_555 90.000(6) ?
Ga1 Sm1 Ge2 5_555 . 150_555 90.000(6) ?
Ga1 Sm1 Ge2 5_555 . 9_555 64.89(5) ?
Ga1 Sm1 Ge2 5_555 . 153_555 115.10(5) ?
Ga1 Sm1 Ge2 5_555 . 58_555 55.23(5) ?
Ga1 Sm1 Ge2 5_555 . 106_555 124.78(5) ?
Ga1 Sm1 Ga1 101_555 . 54_555 90.611(4) ?
Ga1 Sm1 Ga1 101_555 . 150_555 90.611(4) ?
Ga1 Sm1 Ga1 101_555 . 9_555 119.65(3) ?
Ga1 Sm1 Ga1 101_555 . 153_555 50.21(3) ?
Ga1 Sm1 Ga1 101_555 . 58_555 119.65(3) ?
Ga1 Sm1 Ga1 101_555 . 106_555 69.55(3) ?
Ga1 Sm1 Ge1 101_555 . . 119.65(3) ?
Ga1 Sm1 Ge1 101_555 . 49_555 50.21(3) ?
Ga1 Sm1 Ge1 101_555 . 98_555 69.55(3) ?
Ga1 Sm1 Ge1 101_555 . 146_555 119.65(3) ?
Ga1 Sm1 Ge1 101_555 . 5_555 168.14(3) ?
Ga1 Sm1 Ge1 101_555 . 101_555 0 ?
Ga1 Sm1 Ge1 101_555 . 54_555 90.611(4) ?
Ga1 Sm1 Ge1 101_555 . 150_555 90.611(4) ?
Ga1 Sm1 Ge1 101_555 . 9_555 119.65(3) ?
Ga1 Sm1 Ge1 101_555 . 153_555 50.21(3) ?
Ga1 Sm1 Ge1 101_555 . 58_555 119.65(3) ?
Ga1 Sm1 Ge1 101_555 . 106_555 69.55(3) ?
Ga1 Sm1 Ga2 101_555 . . 124.78(5) ?
Ga1 Sm1 Ga2 101_555 . 49_555 55.23(5) ?
Ga1 Sm1 Ga2 101_555 . 98_555 64.89(5) ?
Ga1 Sm1 Ga2 101_555 . 146_555 115.10(5) ?
Ga1 Sm1 Ga2 101_555 . 5_555 174.08(6) ?
Ga1 Sm1 Ga2 101_555 . 101_555 5.93(6) ?
Ga1 Sm1 Ga2 101_555 . 54_555 90.000(6) ?
Ga1 Sm1 Ga2 101_555 . 150_555 90.000(6) ?
Ga1 Sm1 Ga2 101_555 . 9_555 124.78(5) ?
Ga1 Sm1 Ga2 101_555 . 153_555 55.23(5) ?
Ga1 Sm1 Ga2 101_555 . 58_555 115.10(5) ?
Ga1 Sm1 Ga2 101_555 . 106_555 64.89(5) ?
Ga1 Sm1 Ge2 101_555 . . 124.78(5) ?
Ga1 Sm1 Ge2 101_555 . 49_555 55.23(5) ?
Ga1 Sm1 Ge2 101_555 . 98_555 64.89(5) ?
Ga1 Sm1 Ge2 101_555 . 146_555 115.10(5) ?
Ga1 Sm1 Ge2 101_555 . 5_555 174.08(6) ?
Ga1 Sm1 Ge2 101_555 . 101_555 5.93(6) ?
Ga1 Sm1 Ge2 101_555 . 54_555 90.000(6) ?
Ga1 Sm1 Ge2 101_555 . 150_555 90.000(6) ?
Ga1 Sm1 Ge2 101_555 . 9_555 124.78(5) ?
Ga1 Sm1 Ge2 101_555 . 153_555 55.23(5) ?
Ga1 Sm1 Ge2 101_555 . 58_555 115.10(5) ?
Ga1 Sm1 Ge2 101_555 . 106_555 64.89(5) ?
Ga1 Sm1 Ga1 54_555 . 150_555 168.14(3) ?
Ga1 Sm1 Ga1 54_555 . 9_555 50.21(3) ?
Ga1 Sm1 Ga1 54_555 . 153_555 119.65(3) ?
Ga1 Sm1 Ga1 54_555 . 58_555 69.55(3) ?
Ga1 Sm1 Ga1 54_555 . 106_555 119.65(3) ?
Ga1 Sm1 Ge1 54_555 . . 119.65(3) ?
Ga1 Sm1 Ge1 54_555 . 49_555 69.55(3) ?
Ga1 Sm1 Ge1 54_555 . 98_555 50.21(3) ?
Ga1 Sm1 Ge1 54_555 . 146_555 119.65(3) ?
Ga1 Sm1 Ge1 54_555 . 5_555 90.611(4) ?
Ga1 Sm1 Ge1 54_555 . 101_555 90.611(4) ?
Ga1 Sm1 Ge1 54_555 . 54_555 0 ?
Ga1 Sm1 Ge1 54_555 . 150_555 168.14(3) ?
Ga1 Sm1 Ge1 54_555 . 9_555 50.21(3) ?
Ga1 Sm1 Ge1 54_555 . 153_555 119.65(3) ?
Ga1 Sm1 Ge1 54_555 . 58_555 69.55(3) ?
Ga1 Sm1 Ge1 54_555 . 106_555 119.65(3) ?
Ga1 Sm1 Ga2 54_555 . . 115.10(5) ?
Ga1 Sm1 Ga2 54_555 . 49_555 64.89(5) ?
Ga1 Sm1 Ga2 54_555 . 98_555 55.23(5) ?
Ga1 Sm1 Ga2 54_555 . 146_555 124.78(5) ?
Ga1 Sm1 Ga2 54_555 . 5_555 90.000(6) ?
Ga1 Sm1 Ga2 54_555 . 101_555 90.000(6) ?
Ga1 Sm1 Ga2 54_555 . 54_555 5.93(6) ?
Ga1 Sm1 Ga2 54_555 . 150_555 174.08(6) ?
Ga1 Sm1 Ga2 54_555 . 9_555 55.23(5) ?
Ga1 Sm1 Ga2 54_555 . 153_555 124.78(5) ?
Ga1 Sm1 Ga2 54_555 . 58_555 64.89(5) ?
Ga1 Sm1 Ga2 54_555 . 106_555 115.10(5) ?
Ga1 Sm1 Ge2 54_555 . . 115.10(5) ?
Ga1 Sm1 Ge2 54_555 . 49_555 64.89(5) ?
Ga1 Sm1 Ge2 54_555 . 98_555 55.23(5) ?
Ga1 Sm1 Ge2 54_555 . 146_555 124.78(5) ?
Ga1 Sm1 Ge2 54_555 . 5_555 90.000(6) ?
Ga1 Sm1 Ge2 54_555 . 101_555 90.000(6) ?
Ga1 Sm1 Ge2 54_555 . 54_555 5.93(6) ?
Ga1 Sm1 Ge2 54_555 . 150_555 174.08(6) ?
Ga1 Sm1 Ge2 54_555 . 9_555 55.23(5) ?
Ga1 Sm1 Ge2 54_555 . 153_555 124.78(5) ?
Ga1 Sm1 Ge2 54_555 . 58_555 64.89(5) ?
Ga1 Sm1 Ge2 54_555 . 106_555 115.10(5) ?
Ga1 Sm1 Ga1 150_555 . 9_555 119.65(3) ?
Ga1 Sm1 Ga1 150_555 . 153_555 69.55(3) ?
Ga1 Sm1 Ga1 150_555 . 58_555 119.65(3) ?
Ga1 Sm1 Ga1 150_555 . 106_555 50.21(3) ?
Ga1 Sm1 Ge1 150_555 . . 50.21(3) ?
Ga1 Sm1 Ge1 150_555 . 49_555 119.65(3) ?
Ga1 Sm1 Ge1 150_555 . 98_555 119.65(3) ?
Ga1 Sm1 Ge1 150_555 . 146_555 69.55(3) ?
Ga1 Sm1 Ge1 150_555 . 5_555 90.611(4) ?
Ga1 Sm1 Ge1 150_555 . 101_555 90.611(4) ?
Ga1 Sm1 Ge1 150_555 . 54_555 168.14(3) ?
Ga1 Sm1 Ge1 150_555 . 150_555 0 ?
Ga1 Sm1 Ge1 150_555 . 9_555 119.65(3) ?
Ga1 Sm1 Ge1 150_555 . 153_555 69.55(3) ?
Ga1 Sm1 Ge1 150_555 . 58_555 119.65(3) ?
Ga1 Sm1 Ge1 150_555 . 106_555 50.21(3) ?
Ga1 Sm1 Ga2 150_555 . . 55.23(5) ?
Ga1 Sm1 Ga2 150_555 . 49_555 124.78(5) ?
Ga1 Sm1 Ga2 150_555 . 98_555 115.10(5) ?
Ga1 Sm1 Ga2 150_555 . 146_555 64.89(5) ?
Ga1 Sm1 Ga2 150_555 . 5_555 90.000(6) ?
Ga1 Sm1 Ga2 150_555 . 101_555 90.000(6) ?
Ga1 Sm1 Ga2 150_555 . 54_555 174.08(6) ?
Ga1 Sm1 Ga2 150_555 . 150_555 5.93(6) ?
Ga1 Sm1 Ga2 150_555 . 9_555 115.10(5) ?
Ga1 Sm1 Ga2 150_555 . 153_555 64.89(5) ?
Ga1 Sm1 Ga2 150_555 . 58_555 124.78(5) ?
Ga1 Sm1 Ga2 150_555 . 106_555 55.23(5) ?
Ga1 Sm1 Ge2 150_555 . . 55.23(5) ?
Ga1 Sm1 Ge2 150_555 . 49_555 124.78(5) ?
Ga1 Sm1 Ge2 150_555 . 98_555 115.10(5) ?
Ga1 Sm1 Ge2 150_555 . 146_555 64.89(5) ?
Ga1 Sm1 Ge2 150_555 . 5_555 90.000(6) ?
Ga1 Sm1 Ge2 150_555 . 101_555 90.000(6) ?
Ga1 Sm1 Ge2 150_555 . 54_555 174.08(6) ?
Ga1 Sm1 Ge2 150_555 . 150_555 5.93(6) ?
Ga1 Sm1 Ge2 150_555 . 9_555 115.10(5) ?
Ga1 Sm1 Ge2 150_555 . 153_555 64.89(5) ?
Ga1 Sm1 Ge2 150_555 . 58_555 124.78(5) ?
Ga1 Sm1 Ge2 150_555 . 106_555 55.23(5) ?
Ga1 Sm1 Ga1 9_555 . 153_555 168.14(3) ?
Ga1 Sm1 Ga1 9_555 . 58_555 90.611(4) ?
Ga1 Sm1 Ga1 9_555 . 106_555 90.611(4) ?
Ga1 Sm1 Ge1 9_555 . . 69.55(3) ?
Ga1 Sm1 Ge1 9_555 . 49_555 119.65(3) ?
Ga1 Sm1 Ge1 9_555 . 98_555 50.21(3) ?
Ga1 Sm1 Ge1 9_555 . 146_555 119.65(3) ?
Ga1 Sm1 Ge1 9_555 . 5_555 69.55(3) ?
Ga1 Sm1 Ge1 9_555 . 101_555 119.65(3) ?
Ga1 Sm1 Ge1 9_555 . 54_555 50.21(3) ?
Ga1 Sm1 Ge1 9_555 . 150_555 119.65(3) ?
Ga1 Sm1 Ge1 9_555 . 9_555 0 ?
Ga1 Sm1 Ge1 9_555 . 153_555 168.14(3) ?
Ga1 Sm1 Ge1 9_555 . 58_555 90.611(4) ?
Ga1 Sm1 Ge1 9_555 . 106_555 90.611(4) ?
Ga1 Sm1 Ga2 9_555 . . 64.89(5) ?
Ga1 Sm1 Ga2 9_555 . 49_555 115.10(5) ?
Ga1 Sm1 Ga2 9_555 . 98_555 55.23(5) ?
Ga1 Sm1 Ga2 9_555 . 146_555 124.78(5) ?
Ga1 Sm1 Ga2 9_555 . 5_555 64.89(5) ?
Ga1 Sm1 Ga2 9_555 . 101_555 115.10(5) ?
Ga1 Sm1 Ga2 9_555 . 54_555 55.23(5) ?
Ga1 Sm1 Ga2 9_555 . 150_555 124.78(5) ?
Ga1 Sm1 Ga2 9_555 . 9_555 5.93(6) ?
Ga1 Sm1 Ga2 9_555 . 153_555 174.08(6) ?
Ga1 Sm1 Ga2 9_555 . 58_555 90.000(6) ?
Ga1 Sm1 Ga2 9_555 . 106_555 90.000(6) ?
Ga1 Sm1 Ge2 9_555 . . 64.89(5) ?
Ga1 Sm1 Ge2 9_555 . 49_555 115.10(5) ?
Ga1 Sm1 Ge2 9_555 . 98_555 55.23(5) ?
Ga1 Sm1 Ge2 9_555 . 146_555 124.78(5) ?
Ga1 Sm1 Ge2 9_555 . 5_555 64.89(5) ?
Ga1 Sm1 Ge2 9_555 . 101_555 115.10(5) ?
Ga1 Sm1 Ge2 9_555 . 54_555 55.23(5) ?
Ga1 Sm1 Ge2 9_555 . 150_555 124.78(5) ?
Ga1 Sm1 Ge2 9_555 . 9_555 5.93(6) ?
Ga1 Sm1 Ge2 9_555 . 153_555 174.08(6) ?
Ga1 Sm1 Ge2 9_555 . 58_555 90.000(6) ?
Ga1 Sm1 Ge2 9_555 . 106_555 90.000(6) ?
Ga1 Sm1 Ga1 153_555 . 58_555 90.611(4) ?
Ga1 Sm1 Ga1 153_555 . 106_555 90.611(4) ?
Ga1 Sm1 Ge1 153_555 . . 119.65(3) ?
Ga1 Sm1 Ge1 153_555 . 49_555 50.21(3) ?
Ga1 Sm1 Ge1 153_555 . 98_555 119.65(3) ?
Ga1 Sm1 Ge1 153_555 . 146_555 69.55(3) ?
Ga1 Sm1 Ge1 153_555 . 5_555 119.65(3) ?
Ga1 Sm1 Ge1 153_555 . 101_555 50.21(3) ?
Ga1 Sm1 Ge1 153_555 . 54_555 119.65(3) ?
Ga1 Sm1 Ge1 153_555 . 150_555 69.55(3) ?
Ga1 Sm1 Ge1 153_555 . 9_555 168.14(3) ?
Ga1 Sm1 Ge1 153_555 . 153_555 0 ?
Ga1 Sm1 Ge1 153_555 . 58_555 90.611(4) ?
Ga1 Sm1 Ge1 153_555 . 106_555 90.611(4) ?
Ga1 Sm1 Ga2 153_555 . . 124.78(5) ?
Ga1 Sm1 Ga2 153_555 . 49_555 55.23(5) ?
Ga1 Sm1 Ga2 153_555 . 98_555 115.10(5) ?
Ga1 Sm1 Ga2 153_555 . 146_555 64.89(5) ?
Ga1 Sm1 Ga2 153_555 . 5_555 124.78(5) ?
Ga1 Sm1 Ga2 153_555 . 101_555 55.23(5) ?
Ga1 Sm1 Ga2 153_555 . 54_555 115.10(5) ?
Ga1 Sm1 Ga2 153_555 . 150_555 64.89(5) ?
Ga1 Sm1 Ga2 153_555 . 9_555 174.08(6) ?
Ga1 Sm1 Ga2 153_555 . 153_555 5.93(6) ?
Ga1 Sm1 Ga2 153_555 . 58_555 90.000(6) ?
Ga1 Sm1 Ga2 153_555 . 106_555 90.000(6) ?
Ga1 Sm1 Ge2 153_555 . . 124.78(5) ?
Ga1 Sm1 Ge2 153_555 . 49_555 55.23(5) ?
Ga1 Sm1 Ge2 153_555 . 98_555 115.10(5) ?
Ga1 Sm1 Ge2 153_555 . 146_555 64.89(5) ?
Ga1 Sm1 Ge2 153_555 . 5_555 124.78(5) ?
Ga1 Sm1 Ge2 153_555 . 101_555 55.23(5) ?
Ga1 Sm1 Ge2 153_555 . 54_555 115.10(5) ?
Ga1 Sm1 Ge2 153_555 . 150_555 64.89(5) ?
Ga1 Sm1 Ge2 153_555 . 9_555 174.08(6) ?
Ga1 Sm1 Ge2 153_555 . 153_555 5.93(6) ?
Ga1 Sm1 Ge2 153_555 . 58_555 90.000(6) ?
Ga1 Sm1 Ge2 153_555 . 106_555 90.000(6) ?
Ga1 Sm1 Ga1 58_555 . 106_555 168.14(3) ?
Ga1 Sm1 Ge1 58_555 . . 119.65(3) ?
Ga1 Sm1 Ge1 58_555 . 49_555 69.55(3) ?
Ga1 Sm1 Ge1 58_555 . 98_555 119.65(3) ?
Ga1 Sm1 Ge1 58_555 . 146_555 50.21(3) ?
Ga1 Sm1 Ge1 58_555 . 5_555 50.21(3) ?
Ga1 Sm1 Ge1 58_555 . 101_555 119.65(3) ?
Ga1 Sm1 Ge1 58_555 . 54_555 69.55(3) ?
Ga1 Sm1 Ge1 58_555 . 150_555 119.65(3) ?
Ga1 Sm1 Ge1 58_555 . 9_555 90.611(4) ?
Ga1 Sm1 Ge1 58_555 . 153_555 90.611(4) ?
Ga1 Sm1 Ge1 58_555 . 58_555 0 ?
Ga1 Sm1 Ge1 58_555 . 106_555 168.14(3) ?
Ga1 Sm1 Ga2 58_555 . . 115.10(5) ?
Ga1 Sm1 Ga2 58_555 . 49_555 64.89(5) ?
Ga1 Sm1 Ga2 58_555 . 98_555 124.78(5) ?
Ga1 Sm1 Ga2 58_555 . 146_555 55.23(5) ?
Ga1 Sm1 Ga2 58_555 . 5_555 55.23(5) ?
Ga1 Sm1 Ga2 58_555 . 101_555 124.78(5) ?
Ga1 Sm1 Ga2 58_555 . 54_555 64.89(5) ?
Ga1 Sm1 Ga2 58_555 . 150_555 115.10(5) ?
Ga1 Sm1 Ga2 58_555 . 9_555 90.000(6) ?
Ga1 Sm1 Ga2 58_555 . 153_555 90.000(6) ?
Ga1 Sm1 Ga2 58_555 . 58_555 5.93(6) ?
Ga1 Sm1 Ga2 58_555 . 106_555 174.08(6) ?
Ga1 Sm1 Ge2 58_555 . . 115.10(5) ?
Ga1 Sm1 Ge2 58_555 . 49_555 64.89(5) ?
Ga1 Sm1 Ge2 58_555 . 98_555 124.78(5) ?
Ga1 Sm1 Ge2 58_555 . 146_555 55.23(5) ?
Ga1 Sm1 Ge2 58_555 . 5_555 55.23(5) ?
Ga1 Sm1 Ge2 58_555 . 101_555 124.78(5) ?
Ga1 Sm1 Ge2 58_555 . 54_555 64.89(5) ?
Ga1 Sm1 Ge2 58_555 . 150_555 115.10(5) ?
Ga1 Sm1 Ge2 58_555 . 9_555 90.000(6) ?
Ga1 Sm1 Ge2 58_555 . 153_555 90.000(6) ?
Ga1 Sm1 Ge2 58_555 . 58_555 5.93(6) ?
Ga1 Sm1 Ge2 58_555 . 106_555 174.08(6) ?
Ga1 Sm1 Ge1 106_555 . . 50.21(3) ?
Ga1 Sm1 Ge1 106_555 . 49_555 119.65(3) ?
Ga1 Sm1 Ge1 106_555 . 98_555 69.55(3) ?
Ga1 Sm1 Ge1 106_555 . 146_555 119.65(3) ?
Ga1 Sm1 Ge1 106_555 . 5_555 119.65(3) ?
Ga1 Sm1 Ge1 106_555 . 101_555 69.55(3) ?
Ga1 Sm1 Ge1 106_555 . 54_555 119.65(3) ?
Ga1 Sm1 Ge1 106_555 . 150_555 50.21(3) ?
Ga1 Sm1 Ge1 106_555 . 9_555 90.611(4) ?
Ga1 Sm1 Ge1 106_555 . 153_555 90.611(4) ?
Ga1 Sm1 Ge1 106_555 . 58_555 168.14(3) ?
Ga1 Sm1 Ge1 106_555 . 106_555 0 ?
Ga1 Sm1 Ga2 106_555 . . 55.23(5) ?
Ga1 Sm1 Ga2 106_555 . 49_555 124.78(5) ?
Ga1 Sm1 Ga2 106_555 . 98_555 64.89(5) ?
Ga1 Sm1 Ga2 106_555 . 146_555 115.10(5) ?
Ga1 Sm1 Ga2 106_555 . 5_555 115.10(5) ?
Ga1 Sm1 Ga2 106_555 . 101_555 64.89(5) ?
Ga1 Sm1 Ga2 106_555 . 54_555 124.78(5) ?
Ga1 Sm1 Ga2 106_555 . 150_555 55.23(5) ?
Ga1 Sm1 Ga2 106_555 . 9_555 90.000(6) ?
Ga1 Sm1 Ga2 106_555 . 153_555 90.000(6) ?
Ga1 Sm1 Ga2 106_555 . 58_555 174.08(6) ?
Ga1 Sm1 Ga2 106_555 . 106_555 5.93(6) ?
Ga1 Sm1 Ge2 106_555 . . 55.23(5) ?
Ga1 Sm1 Ge2 106_555 . 49_555 124.78(5) ?
Ga1 Sm1 Ge2 106_555 . 98_555 64.89(5) ?
Ga1 Sm1 Ge2 106_555 . 146_555 115.10(5) ?
Ga1 Sm1 Ge2 106_555 . 5_555 115.10(5) ?
Ga1 Sm1 Ge2 106_555 . 101_555 64.89(5) ?
Ga1 Sm1 Ge2 106_555 . 54_555 124.78(5) ?
Ga1 Sm1 Ge2 106_555 . 150_555 55.23(5) ?
Ga1 Sm1 Ge2 106_555 . 9_555 90.000(6) ?
Ga1 Sm1 Ge2 106_555 . 153_555 90.000(6) ?
Ga1 Sm1 Ge2 106_555 . 58_555 174.08(6) ?
Ga1 Sm1 Ge2 106_555 . 106_555 5.93(6) ?
Ge1 Sm1 Ge1 . . 49_555 168.14(3) ?
Ge1 Sm1 Ge1 . . 98_555 90.611(4) ?
Ge1 Sm1 Ge1 . . 146_555 90.611(4) ?
Ge1 Sm1 Ge1 . . 5_555 69.55(3) ?
Ge1 Sm1 Ge1 . . 101_555 119.65(3) ?
Ge1 Sm1 Ge1 . . 54_555 119.65(3) ?
Ge1 Sm1 Ge1 . . 150_555 50.21(3) ?
Ge1 Sm1 Ge1 . . 9_555 69.55(3) ?
Ge1 Sm1 Ge1 . . 153_555 119.65(3) ?
Ge1 Sm1 Ge1 . . 58_555 119.65(3) ?
Ge1 Sm1 Ge1 . . 106_555 50.21(3) ?
Ge1 Sm1 Ga2 . . . 5.93(6) ?
Ge1 Sm1 Ga2 . . 49_555 174.08(6) ?
Ge1 Sm1 Ga2 . . 98_555 90.000(6) ?
Ge1 Sm1 Ga2 . . 146_555 90.000(6) ?
Ge1 Sm1 Ga2 . . 5_555 64.89(5) ?
Ge1 Sm1 Ga2 . . 101_555 115.10(5) ?
Ge1 Sm1 Ga2 . . 54_555 124.78(5) ?
Ge1 Sm1 Ga2 . . 150_555 55.23(5) ?
Ge1 Sm1 Ga2 . . 9_555 64.89(5) ?
Ge1 Sm1 Ga2 . . 153_555 115.10(5) ?
Ge1 Sm1 Ga2 . . 58_555 124.78(5) ?
Ge1 Sm1 Ga2 . . 106_555 55.23(5) ?
Ge1 Sm1 Ge2 . . . 5.93(6) ?
Ge1 Sm1 Ge2 . . 49_555 174.08(6) ?
Ge1 Sm1 Ge2 . . 98_555 90.000(6) ?
Ge1 Sm1 Ge2 . . 146_555 90.000(6) ?
Ge1 Sm1 Ge2 . . 5_555 64.89(5) ?
Ge1 Sm1 Ge2 . . 101_555 115.10(5) ?
Ge1 Sm1 Ge2 . . 54_555 124.78(5) ?
Ge1 Sm1 Ge2 . . 150_555 55.23(5) ?
Ge1 Sm1 Ge2 . . 9_555 64.89(5) ?
Ge1 Sm1 Ge2 . . 153_555 115.10(5) ?
Ge1 Sm1 Ge2 . . 58_555 124.78(5) ?
Ge1 Sm1 Ge2 . . 106_555 55.23(5) ?
Ge1 Sm1 Ge1 49_555 . 98_555 90.611(4) ?
Ge1 Sm1 Ge1 49_555 . 146_555 90.611(4) ?
Ge1 Sm1 Ge1 49_555 . 5_555 119.65(3) ?
Ge1 Sm1 Ge1 49_555 . 101_555 50.21(3) ?
Ge1 Sm1 Ge1 49_555 . 54_555 69.55(3) ?
Ge1 Sm1 Ge1 49_555 . 150_555 119.65(3) ?
Ge1 Sm1 Ge1 49_555 . 9_555 119.65(3) ?
Ge1 Sm1 Ge1 49_555 . 153_555 50.21(3) ?
Ge1 Sm1 Ge1 49_555 . 58_555 69.55(3) ?
Ge1 Sm1 Ge1 49_555 . 106_555 119.65(3) ?
Ge1 Sm1 Ga2 49_555 . . 174.08(6) ?
Ge1 Sm1 Ga2 49_555 . 49_555 5.93(6) ?
Ge1 Sm1 Ga2 49_555 . 98_555 90.000(6) ?
Ge1 Sm1 Ga2 49_555 . 146_555 90.000(6) ?
Ge1 Sm1 Ga2 49_555 . 5_555 124.78(5) ?
Ge1 Sm1 Ga2 49_555 . 101_555 55.23(5) ?
Ge1 Sm1 Ga2 49_555 . 54_555 64.89(5) ?
Ge1 Sm1 Ga2 49_555 . 150_555 115.10(5) ?
Ge1 Sm1 Ga2 49_555 . 9_555 124.78(5) ?
Ge1 Sm1 Ga2 49_555 . 153_555 55.23(5) ?
Ge1 Sm1 Ga2 49_555 . 58_555 64.89(5) ?
Ge1 Sm1 Ga2 49_555 . 106_555 115.10(5) ?
Ge1 Sm1 Ge2 49_555 . . 174.08(6) ?
Ge1 Sm1 Ge2 49_555 . 49_555 5.93(6) ?
Ge1 Sm1 Ge2 49_555 . 98_555 90.000(6) ?
Ge1 Sm1 Ge2 49_555 . 146_555 90.000(6) ?
Ge1 Sm1 Ge2 49_555 . 5_555 124.78(5) ?
Ge1 Sm1 Ge2 49_555 . 101_555 55.23(5) ?
Ge1 Sm1 Ge2 49_555 . 54_555 64.89(5) ?
Ge1 Sm1 Ge2 49_555 . 150_555 115.10(5) ?
Ge1 Sm1 Ge2 49_555 . 9_555 124.78(5) ?
Ge1 Sm1 Ge2 49_555 . 153_555 55.23(5) ?
Ge1 Sm1 Ge2 49_555 . 58_555 64.89(5) ?
Ge1 Sm1 Ge2 49_555 . 106_555 115.10(5) ?
Ge1 Sm1 Ge1 98_555 . 146_555 168.14(3) ?
Ge1 Sm1 Ge1 98_555 . 5_555 119.65(3) ?
Ge1 Sm1 Ge1 98_555 . 101_555 69.55(3) ?
Ge1 Sm1 Ge1 98_555 . 54_555 50.21(3) ?
Ge1 Sm1 Ge1 98_555 . 150_555 119.65(3) ?
Ge1 Sm1 Ge1 98_555 . 9_555 50.21(3) ?
Ge1 Sm1 Ge1 98_555 . 153_555 119.65(3) ?
Ge1 Sm1 Ge1 98_555 . 58_555 119.65(3) ?
Ge1 Sm1 Ge1 98_555 . 106_555 69.55(3) ?
Ge1 Sm1 Ga2 98_555 . . 90.000(6) ?
Ge1 Sm1 Ga2 98_555 . 49_555 90.000(6) ?
Ge1 Sm1 Ga2 98_555 . 98_555 5.93(6) ?
Ge1 Sm1 Ga2 98_555 . 146_555 174.08(6) ?
Ge1 Sm1 Ga2 98_555 . 5_555 115.10(5) ?
Ge1 Sm1 Ga2 98_555 . 101_555 64.89(5) ?
Ge1 Sm1 Ga2 98_555 . 54_555 55.23(5) ?
Ge1 Sm1 Ga2 98_555 . 150_555 124.78(5) ?
Ge1 Sm1 Ga2 98_555 . 9_555 55.23(5) ?
Ge1 Sm1 Ga2 98_555 . 153_555 124.78(5) ?
Ge1 Sm1 Ga2 98_555 . 58_555 115.10(5) ?
Ge1 Sm1 Ga2 98_555 . 106_555 64.89(5) ?
Ge1 Sm1 Ge2 98_555 . . 90.000(6) ?
Ge1 Sm1 Ge2 98_555 . 49_555 90.000(6) ?
Ge1 Sm1 Ge2 98_555 . 98_555 5.93(6) ?
Ge1 Sm1 Ge2 98_555 . 146_555 174.08(6) ?
Ge1 Sm1 Ge2 98_555 . 5_555 115.10(5) ?
Ge1 Sm1 Ge2 98_555 . 101_555 64.89(5) ?
Ge1 Sm1 Ge2 98_555 . 54_555 55.23(5) ?
Ge1 Sm1 Ge2 98_555 . 150_555 124.78(5) ?
Ge1 Sm1 Ge2 98_555 . 9_555 55.23(5) ?
Ge1 Sm1 Ge2 98_555 . 153_555 124.78(5) ?
Ge1 Sm1 Ge2 98_555 . 58_555 115.10(5) ?
Ge1 Sm1 Ge2 98_555 . 106_555 64.89(5) ?
Ge1 Sm1 Ge1 146_555 . 5_555 50.21(3) ?
Ge1 Sm1 Ge1 146_555 . 101_555 119.65(3) ?
Ge1 Sm1 Ge1 146_555 . 54_555 119.65(3) ?
Ge1 Sm1 Ge1 146_555 . 150_555 69.55(3) ?
Ge1 Sm1 Ge1 146_555 . 9_555 119.65(3) ?
Ge1 Sm1 Ge1 146_555 . 153_555 69.55(3) ?
Ge1 Sm1 Ge1 146_555 . 58_555 50.21(3) ?
Ge1 Sm1 Ge1 146_555 . 106_555 119.65(3) ?
Ge1 Sm1 Ga2 146_555 . . 90.000(6) ?
Ge1 Sm1 Ga2 146_555 . 49_555 90.000(6) ?
Ge1 Sm1 Ga2 146_555 . 98_555 174.08(6) ?
Ge1 Sm1 Ga2 146_555 . 146_555 5.93(6) ?
Ge1 Sm1 Ga2 146_555 . 5_555 55.23(5) ?
Ge1 Sm1 Ga2 146_555 . 101_555 124.78(5) ?
Ge1 Sm1 Ga2 146_555 . 54_555 115.10(5) ?
Ge1 Sm1 Ga2 146_555 . 150_555 64.89(5) ?
Ge1 Sm1 Ga2 146_555 . 9_555 115.10(5) ?
Ge1 Sm1 Ga2 146_555 . 153_555 64.89(5) ?
Ge1 Sm1 Ga2 146_555 . 58_555 55.23(5) ?
Ge1 Sm1 Ga2 146_555 . 106_555 124.78(5) ?
Ge1 Sm1 Ge2 146_555 . . 90.000(6) ?
Ge1 Sm1 Ge2 146_555 . 49_555 90.000(6) ?
Ge1 Sm1 Ge2 146_555 . 98_555 174.08(6) ?
Ge1 Sm1 Ge2 146_555 . 146_555 5.93(6) ?
Ge1 Sm1 Ge2 146_555 . 5_555 55.23(5) ?
Ge1 Sm1 Ge2 146_555 . 101_555 124.78(5) ?
Ge1 Sm1 Ge2 146_555 . 54_555 115.10(5) ?
Ge1 Sm1 Ge2 146_555 . 150_555 64.89(5) ?
Ge1 Sm1 Ge2 146_555 . 9_555 115.10(5) ?
Ge1 Sm1 Ge2 146_555 . 153_555 64.89(5) ?
Ge1 Sm1 Ge2 146_555 . 58_555 55.23(5) ?
Ge1 Sm1 Ge2 146_555 . 106_555 124.78(5) ?
Ge1 Sm1 Ge1 5_555 . 101_555 168.14(3) ?
Ge1 Sm1 Ge1 5_555 . 54_555 90.611(4) ?
Ge1 Sm1 Ge1 5_555 . 150_555 90.611(4) ?
Ge1 Sm1 Ge1 5_555 . 9_555 69.55(3) ?
Ge1 Sm1 Ge1 5_555 . 153_555 119.65(3) ?
Ge1 Sm1 Ge1 5_555 . 58_555 50.21(3) ?
Ge1 Sm1 Ge1 5_555 . 106_555 119.65(3) ?
Ge1 Sm1 Ga2 5_555 . . 64.89(5) ?
Ge1 Sm1 Ga2 5_555 . 49_555 115.10(5) ?
Ge1 Sm1 Ga2 5_555 . 98_555 124.78(5) ?
Ge1 Sm1 Ga2 5_555 . 146_555 55.23(5) ?
Ge1 Sm1 Ga2 5_555 . 5_555 5.93(6) ?
Ge1 Sm1 Ga2 5_555 . 101_555 174.08(6) ?
Ge1 Sm1 Ga2 5_555 . 54_555 90.000(6) ?
Ge1 Sm1 Ga2 5_555 . 150_555 90.000(6) ?
Ge1 Sm1 Ga2 5_555 . 9_555 64.89(5) ?
Ge1 Sm1 Ga2 5_555 . 153_555 115.10(5) ?
Ge1 Sm1 Ga2 5_555 . 58_555 55.23(5) ?
Ge1 Sm1 Ga2 5_555 . 106_555 124.78(5) ?
Ge1 Sm1 Ge2 5_555 . . 64.89(5) ?
Ge1 Sm1 Ge2 5_555 . 49_555 115.10(5) ?
Ge1 Sm1 Ge2 5_555 . 98_555 124.78(5) ?
Ge1 Sm1 Ge2 5_555 . 146_555 55.23(5) ?
Ge1 Sm1 Ge2 5_555 . 5_555 5.93(6) ?
Ge1 Sm1 Ge2 5_555 . 101_555 174.08(6) ?
Ge1 Sm1 Ge2 5_555 . 54_555 90.000(6) ?
Ge1 Sm1 Ge2 5_555 . 150_555 90.000(6) ?
Ge1 Sm1 Ge2 5_555 . 9_555 64.89(5) ?
Ge1 Sm1 Ge2 5_555 . 153_555 115.10(5) ?
Ge1 Sm1 Ge2 5_555 . 58_555 55.23(5) ?
Ge1 Sm1 Ge2 5_555 . 106_555 124.78(5) ?
Ge1 Sm1 Ge1 101_555 . 54_555 90.611(4) ?
Ge1 Sm1 Ge1 101_555 . 150_555 90.611(4) ?
Ge1 Sm1 Ge1 101_555 . 9_555 119.65(3) ?
Ge1 Sm1 Ge1 101_555 . 153_555 50.21(3) ?
Ge1 Sm1 Ge1 101_555 . 58_555 119.65(3) ?
Ge1 Sm1 Ge1 101_555 . 106_555 69.55(3) ?
Ge1 Sm1 Ga2 101_555 . . 124.78(5) ?
Ge1 Sm1 Ga2 101_555 . 49_555 55.23(5) ?
Ge1 Sm1 Ga2 101_555 . 98_555 64.89(5) ?
Ge1 Sm1 Ga2 101_555 . 146_555 115.10(5) ?
Ge1 Sm1 Ga2 101_555 . 5_555 174.08(6) ?
Ge1 Sm1 Ga2 101_555 . 101_555 5.93(6) ?
Ge1 Sm1 Ga2 101_555 . 54_555 90.000(6) ?
Ge1 Sm1 Ga2 101_555 . 150_555 90.000(6) ?
Ge1 Sm1 Ga2 101_555 . 9_555 124.78(5) ?
Ge1 Sm1 Ga2 101_555 . 153_555 55.23(5) ?
Ge1 Sm1 Ga2 101_555 . 58_555 115.10(5) ?
Ge1 Sm1 Ga2 101_555 . 106_555 64.89(5) ?
Ge1 Sm1 Ge2 101_555 . . 124.78(5) ?
Ge1 Sm1 Ge2 101_555 . 49_555 55.23(5) ?
Ge1 Sm1 Ge2 101_555 . 98_555 64.89(5) ?
Ge1 Sm1 Ge2 101_555 . 146_555 115.10(5) ?
Ge1 Sm1 Ge2 101_555 . 5_555 174.08(6) ?
Ge1 Sm1 Ge2 101_555 . 101_555 5.93(6) ?
Ge1 Sm1 Ge2 101_555 . 54_555 90.000(6) ?
Ge1 Sm1 Ge2 101_555 . 150_555 90.000(6) ?
Ge1 Sm1 Ge2 101_555 . 9_555 124.78(5) ?
Ge1 Sm1 Ge2 101_555 . 153_555 55.23(5) ?
Ge1 Sm1 Ge2 101_555 . 58_555 115.10(5) ?
Ge1 Sm1 Ge2 101_555 . 106_555 64.89(5) ?
Ge1 Sm1 Ge1 54_555 . 150_555 168.14(3) ?
Ge1 Sm1 Ge1 54_555 . 9_555 50.21(3) ?
Ge1 Sm1 Ge1 54_555 . 153_555 119.65(3) ?
Ge1 Sm1 Ge1 54_555 . 58_555 69.55(3) ?
Ge1 Sm1 Ge1 54_555 . 106_555 119.65(3) ?
Ge1 Sm1 Ga2 54_555 . . 115.10(5) ?
Ge1 Sm1 Ga2 54_555 . 49_555 64.89(5) ?
Ge1 Sm1 Ga2 54_555 . 98_555 55.23(5) ?
Ge1 Sm1 Ga2 54_555 . 146_555 124.78(5) ?
Ge1 Sm1 Ga2 54_555 . 5_555 90.000(6) ?
Ge1 Sm1 Ga2 54_555 . 101_555 90.000(6) ?
Ge1 Sm1 Ga2 54_555 . 54_555 5.93(6) ?
Ge1 Sm1 Ga2 54_555 . 150_555 174.08(6) ?
Ge1 Sm1 Ga2 54_555 . 9_555 55.23(5) ?
Ge1 Sm1 Ga2 54_555 . 153_555 124.78(5) ?
Ge1 Sm1 Ga2 54_555 . 58_555 64.89(5) ?
Ge1 Sm1 Ga2 54_555 . 106_555 115.10(5) ?
Ge1 Sm1 Ge2 54_555 . . 115.10(5) ?
Ge1 Sm1 Ge2 54_555 . 49_555 64.89(5) ?
Ge1 Sm1 Ge2 54_555 . 98_555 55.23(5) ?
Ge1 Sm1 Ge2 54_555 . 146_555 124.78(5) ?
Ge1 Sm1 Ge2 54_555 . 5_555 90.000(6) ?
Ge1 Sm1 Ge2 54_555 . 101_555 90.000(6) ?
Ge1 Sm1 Ge2 54_555 . 54_555 5.93(6) ?
Ge1 Sm1 Ge2 54_555 . 150_555 174.08(6) ?
Ge1 Sm1 Ge2 54_555 . 9_555 55.23(5) ?
Ge1 Sm1 Ge2 54_555 . 153_555 124.78(5) ?
Ge1 Sm1 Ge2 54_555 . 58_555 64.89(5) ?
Ge1 Sm1 Ge2 54_555 . 106_555 115.10(5) ?
Ge1 Sm1 Ge1 150_555 . 9_555 119.65(3) ?
Ge1 Sm1 Ge1 150_555 . 153_555 69.55(3) ?
Ge1 Sm1 Ge1 150_555 . 58_555 119.65(3) ?
Ge1 Sm1 Ge1 150_555 . 106_555 50.21(3) ?
Ge1 Sm1 Ga2 150_555 . . 55.23(5) ?
Ge1 Sm1 Ga2 150_555 . 49_555 124.78(5) ?
Ge1 Sm1 Ga2 150_555 . 98_555 115.10(5) ?
Ge1 Sm1 Ga2 150_555 . 146_555 64.89(5) ?
Ge1 Sm1 Ga2 150_555 . 5_555 90.000(6) ?
Ge1 Sm1 Ga2 150_555 . 101_555 90.000(6) ?
Ge1 Sm1 Ga2 150_555 . 54_555 174.08(6) ?
Ge1 Sm1 Ga2 150_555 . 150_555 5.93(6) ?
Ge1 Sm1 Ga2 150_555 . 9_555 115.10(5) ?
Ge1 Sm1 Ga2 150_555 . 153_555 64.89(5) ?
Ge1 Sm1 Ga2 150_555 . 58_555 124.78(5) ?
Ge1 Sm1 Ga2 150_555 . 106_555 55.23(5) ?
Ge1 Sm1 Ge2 150_555 . . 55.23(5) ?
Ge1 Sm1 Ge2 150_555 . 49_555 124.78(5) ?
Ge1 Sm1 Ge2 150_555 . 98_555 115.10(5) ?
Ge1 Sm1 Ge2 150_555 . 146_555 64.89(5) ?
Ge1 Sm1 Ge2 150_555 . 5_555 90.000(6) ?
Ge1 Sm1 Ge2 150_555 . 101_555 90.000(6) ?
Ge1 Sm1 Ge2 150_555 . 54_555 174.08(6) ?
Ge1 Sm1 Ge2 150_555 . 150_555 5.93(6) ?
Ge1 Sm1 Ge2 150_555 . 9_555 115.10(5) ?
Ge1 Sm1 Ge2 150_555 . 153_555 64.89(5) ?
Ge1 Sm1 Ge2 150_555 . 58_555 124.78(5) ?
Ge1 Sm1 Ge2 150_555 . 106_555 55.23(5) ?
Ge1 Sm1 Ge1 9_555 . 153_555 168.14(3) ?
Ge1 Sm1 Ge1 9_555 . 58_555 90.611(4) ?
Ge1 Sm1 Ge1 9_555 . 106_555 90.611(4) ?
Ge1 Sm1 Ga2 9_555 . . 64.89(5) ?
Ge1 Sm1 Ga2 9_555 . 49_555 115.10(5) ?
Ge1 Sm1 Ga2 9_555 . 98_555 55.23(5) ?
Ge1 Sm1 Ga2 9_555 . 146_555 124.78(5) ?
Ge1 Sm1 Ga2 9_555 . 5_555 64.89(5) ?
Ge1 Sm1 Ga2 9_555 . 101_555 115.10(5) ?
Ge1 Sm1 Ga2 9_555 . 54_555 55.23(5) ?
Ge1 Sm1 Ga2 9_555 . 150_555 124.78(5) ?
Ge1 Sm1 Ga2 9_555 . 9_555 5.93(6) ?
Ge1 Sm1 Ga2 9_555 . 153_555 174.08(6) ?
Ge1 Sm1 Ga2 9_555 . 58_555 90.000(6) ?
Ge1 Sm1 Ga2 9_555 . 106_555 90.000(6) ?
Ge1 Sm1 Ge2 9_555 . . 64.89(5) ?
Ge1 Sm1 Ge2 9_555 . 49_555 115.10(5) ?
Ge1 Sm1 Ge2 9_555 . 98_555 55.23(5) ?
Ge1 Sm1 Ge2 9_555 . 146_555 124.78(5) ?
Ge1 Sm1 Ge2 9_555 . 5_555 64.89(5) ?
Ge1 Sm1 Ge2 9_555 . 101_555 115.10(5) ?
Ge1 Sm1 Ge2 9_555 . 54_555 55.23(5) ?
Ge1 Sm1 Ge2 9_555 . 150_555 124.78(5) ?
Ge1 Sm1 Ge2 9_555 . 9_555 5.93(6) ?
Ge1 Sm1 Ge2 9_555 . 153_555 174.08(6) ?
Ge1 Sm1 Ge2 9_555 . 58_555 90.000(6) ?
Ge1 Sm1 Ge2 9_555 . 106_555 90.000(6) ?
Ge1 Sm1 Ge1 153_555 . 58_555 90.611(4) ?
Ge1 Sm1 Ge1 153_555 . 106_555 90.611(4) ?
Ge1 Sm1 Ga2 153_555 . . 124.78(5) ?
Ge1 Sm1 Ga2 153_555 . 49_555 55.23(5) ?
Ge1 Sm1 Ga2 153_555 . 98_555 115.10(5) ?
Ge1 Sm1 Ga2 153_555 . 146_555 64.89(5) ?
Ge1 Sm1 Ga2 153_555 . 5_555 124.78(5) ?
Ge1 Sm1 Ga2 153_555 . 101_555 55.23(5) ?
Ge1 Sm1 Ga2 153_555 . 54_555 115.10(5) ?
Ge1 Sm1 Ga2 153_555 . 150_555 64.89(5) ?
Ge1 Sm1 Ga2 153_555 . 9_555 174.08(6) ?
Ge1 Sm1 Ga2 153_555 . 153_555 5.93(6) ?
Ge1 Sm1 Ga2 153_555 . 58_555 90.000(6) ?
Ge1 Sm1 Ga2 153_555 . 106_555 90.000(6) ?
Ge1 Sm1 Ge2 153_555 . . 124.78(5) ?
Ge1 Sm1 Ge2 153_555 . 49_555 55.23(5) ?
Ge1 Sm1 Ge2 153_555 . 98_555 115.10(5) ?
Ge1 Sm1 Ge2 153_555 . 146_555 64.89(5) ?
Ge1 Sm1 Ge2 153_555 . 5_555 124.78(5) ?
Ge1 Sm1 Ge2 153_555 . 101_555 55.23(5) ?
Ge1 Sm1 Ge2 153_555 . 54_555 115.10(5) ?
Ge1 Sm1 Ge2 153_555 . 150_555 64.89(5) ?
Ge1 Sm1 Ge2 153_555 . 9_555 174.08(6) ?
Ge1 Sm1 Ge2 153_555 . 153_555 5.93(6) ?
Ge1 Sm1 Ge2 153_555 . 58_555 90.000(6) ?
Ge1 Sm1 Ge2 153_555 . 106_555 90.000(6) ?
Ge1 Sm1 Ge1 58_555 . 106_555 168.14(3) ?
Ge1 Sm1 Ga2 58_555 . . 115.10(5) ?
Ge1 Sm1 Ga2 58_555 . 49_555 64.89(5) ?
Ge1 Sm1 Ga2 58_555 . 98_555 124.78(5) ?
Ge1 Sm1 Ga2 58_555 . 146_555 55.23(5) ?
Ge1 Sm1 Ga2 58_555 . 5_555 55.23(5) ?
Ge1 Sm1 Ga2 58_555 . 101_555 124.78(5) ?
Ge1 Sm1 Ga2 58_555 . 54_555 64.89(5) ?
Ge1 Sm1 Ga2 58_555 . 150_555 115.10(5) ?
Ge1 Sm1 Ga2 58_555 . 9_555 90.000(6) ?
Ge1 Sm1 Ga2 58_555 . 153_555 90.000(6) ?
Ge1 Sm1 Ga2 58_555 . 58_555 5.93(6) ?
Ge1 Sm1 Ga2 58_555 . 106_555 174.08(6) ?
Ge1 Sm1 Ge2 58_555 . . 115.10(5) ?
Ge1 Sm1 Ge2 58_555 . 49_555 64.89(5) ?
Ge1 Sm1 Ge2 58_555 . 98_555 124.78(5) ?
Ge1 Sm1 Ge2 58_555 . 146_555 55.23(5) ?
Ge1 Sm1 Ge2 58_555 . 5_555 55.23(5) ?
Ge1 Sm1 Ge2 58_555 . 101_555 124.78(5) ?
Ge1 Sm1 Ge2 58_555 . 54_555 64.89(5) ?
Ge1 Sm1 Ge2 58_555 . 150_555 115.10(5) ?
Ge1 Sm1 Ge2 58_555 . 9_555 90.000(6) ?
Ge1 Sm1 Ge2 58_555 . 153_555 90.000(6) ?
Ge1 Sm1 Ge2 58_555 . 58_555 5.93(6) ?
Ge1 Sm1 Ge2 58_555 . 106_555 174.08(6) ?
Ge1 Sm1 Ga2 106_555 . . 55.23(5) ?
Ge1 Sm1 Ga2 106_555 . 49_555 124.78(5) ?
Ge1 Sm1 Ga2 106_555 . 98_555 64.89(5) ?
Ge1 Sm1 Ga2 106_555 . 146_555 115.10(5) ?
Ge1 Sm1 Ga2 106_555 . 5_555 115.10(5) ?
Ge1 Sm1 Ga2 106_555 . 101_555 64.89(5) ?
Ge1 Sm1 Ga2 106_555 . 54_555 124.78(5) ?
Ge1 Sm1 Ga2 106_555 . 150_555 55.23(5) ?
Ge1 Sm1 Ga2 106_555 . 9_555 90.000(6) ?
Ge1 Sm1 Ga2 106_555 . 153_555 90.000(6) ?
Ge1 Sm1 Ga2 106_555 . 58_555 174.08(6) ?
Ge1 Sm1 Ga2 106_555 . 106_555 5.93(6) ?
Ge1 Sm1 Ge2 106_555 . . 55.23(5) ?
Ge1 Sm1 Ge2 106_555 . 49_555 124.78(5) ?
Ge1 Sm1 Ge2 106_555 . 98_555 64.89(5) ?
Ge1 Sm1 Ge2 106_555 . 146_555 115.10(5) ?
Ge1 Sm1 Ge2 106_555 . 5_555 115.10(5) ?
Ge1 Sm1 Ge2 106_555 . 101_555 64.89(5) ?
Ge1 Sm1 Ge2 106_555 . 54_555 124.78(5) ?
Ge1 Sm1 Ge2 106_555 . 150_555 55.23(5) ?
Ge1 Sm1 Ge2 106_555 . 9_555 90.000(6) ?
Ge1 Sm1 Ge2 106_555 . 153_555 90.000(6) ?
Ge1 Sm1 Ge2 106_555 . 58_555 174.08(6) ?
Ge1 Sm1 Ge2 106_555 . 106_555 5.93(6) ?
Ga2 Sm1 Ga2 . . 49_555 180 ?
Ga2 Sm1 Ga2 . . 98_555 90.0000(7) ?
Ga2 Sm1 Ga2 . . 146_555 90.0000(7) ?
Ga2 Sm1 Ga2 . . 5_555 59.99(7) ?
Ga2 Sm1 Ga2 . . 101_555 120.00(7) ?
Ga2 Sm1 Ga2 . . 54_555 120.00(7) ?
Ga2 Sm1 Ga2 . . 150_555 60.01(7) ?
Ga2 Sm1 Ga2 . . 9_555 59.99(7) ?
Ga2 Sm1 Ga2 . . 153_555 120.00(7) ?
Ga2 Sm1 Ga2 . . 58_555 120.00(7) ?
Ga2 Sm1 Ga2 . . 106_555 60.01(7) ?
Ga2 Sm1 Ge2 . . . 0 ?
Ga2 Sm1 Ge2 . . 49_555 180 ?
Ga2 Sm1 Ge2 . . 98_555 90.0000(7) ?
Ga2 Sm1 Ge2 . . 146_555 90.0000(7) ?
Ga2 Sm1 Ge2 . . 5_555 59.99(7) ?
Ga2 Sm1 Ge2 . . 101_555 120.00(7) ?
Ga2 Sm1 Ge2 . . 54_555 120.00(7) ?
Ga2 Sm1 Ge2 . . 150_555 60.01(7) ?
Ga2 Sm1 Ge2 . . 9_555 59.99(7) ?
Ga2 Sm1 Ge2 . . 153_555 120.00(7) ?
Ga2 Sm1 Ge2 . . 58_555 120.00(7) ?
Ga2 Sm1 Ge2 . . 106_555 60.01(7) ?
Ga2 Sm1 Ga2 49_555 . 98_555 90.0000(7) ?
Ga2 Sm1 Ga2 49_555 . 146_555 90.0000(7) ?
Ga2 Sm1 Ga2 49_555 . 5_555 120.00(7) ?
Ga2 Sm1 Ga2 49_555 . 101_555 60.01(7) ?
Ga2 Sm1 Ga2 49_555 . 54_555 59.99(7) ?
Ga2 Sm1 Ga2 49_555 . 150_555 120.00(7) ?
Ga2 Sm1 Ga2 49_555 . 9_555 120.00(7) ?
Ga2 Sm1 Ga2 49_555 . 153_555 60.01(7) ?
Ga2 Sm1 Ga2 49_555 . 58_555 59.99(7) ?
Ga2 Sm1 Ga2 49_555 . 106_555 120.00(7) ?
Ga2 Sm1 Ge2 49_555 . . 180 ?
Ga2 Sm1 Ge2 49_555 . 49_555 0 ?
Ga2 Sm1 Ge2 49_555 . 98_555 90.0000(7) ?
Ga2 Sm1 Ge2 49_555 . 146_555 90.0000(7) ?
Ga2 Sm1 Ge2 49_555 . 5_555 120.00(7) ?
Ga2 Sm1 Ge2 49_555 . 101_555 60.01(7) ?
Ga2 Sm1 Ge2 49_555 . 54_555 59.99(7) ?
Ga2 Sm1 Ge2 49_555 . 150_555 120.00(7) ?
Ga2 Sm1 Ge2 49_555 . 9_555 120.00(7) ?
Ga2 Sm1 Ge2 49_555 . 153_555 60.01(7) ?
Ga2 Sm1 Ge2 49_555 . 58_555 59.99(7) ?
Ga2 Sm1 Ge2 49_555 . 106_555 120.00(7) ?
Ga2 Sm1 Ga2 98_555 . 146_555 180 ?
Ga2 Sm1 Ga2 98_555 . 5_555 120.00(7) ?
Ga2 Sm1 Ga2 98_555 . 101_555 59.99(7) ?
Ga2 Sm1 Ga2 98_555 . 54_555 60.01(7) ?
Ga2 Sm1 Ga2 98_555 . 150_555 120.00(7) ?
Ga2 Sm1 Ga2 98_555 . 9_555 60.01(7) ?
Ga2 Sm1 Ga2 98_555 . 153_555 120.00(7) ?
Ga2 Sm1 Ga2 98_555 . 58_555 120.00(7) ?
Ga2 Sm1 Ga2 98_555 . 106_555 59.99(7) ?
Ga2 Sm1 Ge2 98_555 . . 90.0000(7) ?
Ga2 Sm1 Ge2 98_555 . 49_555 90.0000(7) ?
Ga2 Sm1 Ge2 98_555 . 98_555 0 ?
Ga2 Sm1 Ge2 98_555 . 146_555 180 ?
Ga2 Sm1 Ge2 98_555 . 5_555 120.00(7) ?
Ga2 Sm1 Ge2 98_555 . 101_555 59.99(7) ?
Ga2 Sm1 Ge2 98_555 . 54_555 60.01(7) ?
Ga2 Sm1 Ge2 98_555 . 150_555 120.00(7) ?
Ga2 Sm1 Ge2 98_555 . 9_555 60.01(7) ?
Ga2 Sm1 Ge2 98_555 . 153_555 120.00(7) ?
Ga2 Sm1 Ge2 98_555 . 58_555 120.00(7) ?
Ga2 Sm1 Ge2 98_555 . 106_555 59.99(7) ?
Ga2 Sm1 Ga2 146_555 . 5_555 60.01(7) ?
Ga2 Sm1 Ga2 146_555 . 101_555 120.00(7) ?
Ga2 Sm1 Ga2 146_555 . 54_555 120.00(7) ?
Ga2 Sm1 Ga2 146_555 . 150_555 59.99(7) ?
Ga2 Sm1 Ga2 146_555 . 9_555 120.00(7) ?
Ga2 Sm1 Ga2 146_555 . 153_555 59.99(7) ?
Ga2 Sm1 Ga2 146_555 . 58_555 60.01(7) ?
Ga2 Sm1 Ga2 146_555 . 106_555 120.00(7) ?
Ga2 Sm1 Ge2 146_555 . . 90.0000(7) ?
Ga2 Sm1 Ge2 146_555 . 49_555 90.0000(7) ?
Ga2 Sm1 Ge2 146_555 . 98_555 180 ?
Ga2 Sm1 Ge2 146_555 . 146_555 0 ?
Ga2 Sm1 Ge2 146_555 . 5_555 60.01(7) ?
Ga2 Sm1 Ge2 146_555 . 101_555 120.00(7) ?
Ga2 Sm1 Ge2 146_555 . 54_555 120.00(7) ?
Ga2 Sm1 Ge2 146_555 . 150_555 59.99(7) ?
Ga2 Sm1 Ge2 146_555 . 9_555 120.00(7) ?
Ga2 Sm1 Ge2 146_555 . 153_555 59.99(7) ?
Ga2 Sm1 Ge2 146_555 . 58_555 60.01(7) ?
Ga2 Sm1 Ge2 146_555 . 106_555 120.00(7) ?
Ga2 Sm1 Ga2 5_555 . 101_555 180 ?
Ga2 Sm1 Ga2 5_555 . 54_555 90.0000(7) ?
Ga2 Sm1 Ga2 5_555 . 150_555 90.0000(7) ?
Ga2 Sm1 Ga2 5_555 . 9_555 59.99(7) ?
Ga2 Sm1 Ga2 5_555 . 153_555 120.00(7) ?
Ga2 Sm1 Ga2 5_555 . 58_555 60.01(7) ?
Ga2 Sm1 Ga2 5_555 . 106_555 120.00(7) ?
Ga2 Sm1 Ge2 5_555 . . 59.99(7) ?
Ga2 Sm1 Ge2 5_555 . 49_555 120.00(7) ?
Ga2 Sm1 Ge2 5_555 . 98_555 120.00(7) ?
Ga2 Sm1 Ge2 5_555 . 146_555 60.01(7) ?
Ga2 Sm1 Ge2 5_555 . 5_555 0 ?
Ga2 Sm1 Ge2 5_555 . 101_555 180 ?
Ga2 Sm1 Ge2 5_555 . 54_555 90.0000(7) ?
Ga2 Sm1 Ge2 5_555 . 150_555 90.0000(7) ?
Ga2 Sm1 Ge2 5_555 . 9_555 59.99(7) ?
Ga2 Sm1 Ge2 5_555 . 153_555 120.00(7) ?
Ga2 Sm1 Ge2 5_555 . 58_555 60.01(7) ?
Ga2 Sm1 Ge2 5_555 . 106_555 120.00(7) ?
Ga2 Sm1 Ga2 101_555 . 54_555 90.0000(7) ?
Ga2 Sm1 Ga2 101_555 . 150_555 90.0000(7) ?
Ga2 Sm1 Ga2 101_555 . 9_555 120.00(7) ?
Ga2 Sm1 Ga2 101_555 . 153_555 60.01(7) ?
Ga2 Sm1 Ga2 101_555 . 58_555 120.00(7) ?
Ga2 Sm1 Ga2 101_555 . 106_555 59.99(7) ?
Ga2 Sm1 Ge2 101_555 . . 120.00(7) ?
Ga2 Sm1 Ge2 101_555 . 49_555 60.01(7) ?
Ga2 Sm1 Ge2 101_555 . 98_555 59.99(7) ?
Ga2 Sm1 Ge2 101_555 . 146_555 120.00(7) ?
Ga2 Sm1 Ge2 101_555 . 5_555 180 ?
Ga2 Sm1 Ge2 101_555 . 101_555 0 ?
Ga2 Sm1 Ge2 101_555 . 54_555 90.0000(7) ?
Ga2 Sm1 Ge2 101_555 . 150_555 90.0000(7) ?
Ga2 Sm1 Ge2 101_555 . 9_555 120.00(7) ?
Ga2 Sm1 Ge2 101_555 . 153_555 60.01(7) ?
Ga2 Sm1 Ge2 101_555 . 58_555 120.00(7) ?
Ga2 Sm1 Ge2 101_555 . 106_555 59.99(7) ?
Ga2 Sm1 Ga2 54_555 . 150_555 180 ?
Ga2 Sm1 Ga2 54_555 . 9_555 60.01(7) ?
Ga2 Sm1 Ga2 54_555 . 153_555 120.00(7) ?
Ga2 Sm1 Ga2 54_555 . 58_555 59.99(7) ?
Ga2 Sm1 Ga2 54_555 . 106_555 120.00(7) ?
Ga2 Sm1 Ge2 54_555 . . 120.00(7) ?
Ga2 Sm1 Ge2 54_555 . 49_555 59.99(7) ?
Ga2 Sm1 Ge2 54_555 . 98_555 60.01(7) ?
Ga2 Sm1 Ge2 54_555 . 146_555 120.00(7) ?
Ga2 Sm1 Ge2 54_555 . 5_555 90.0000(7) ?
Ga2 Sm1 Ge2 54_555 . 101_555 90.0000(7) ?
Ga2 Sm1 Ge2 54_555 . 54_555 0 ?
Ga2 Sm1 Ge2 54_555 . 150_555 180 ?
Ga2 Sm1 Ge2 54_555 . 9_555 60.01(7) ?
Ga2 Sm1 Ge2 54_555 . 153_555 120.00(7) ?
Ga2 Sm1 Ge2 54_555 . 58_555 59.99(7) ?
Ga2 Sm1 Ge2 54_555 . 106_555 120.00(7) ?
Ga2 Sm1 Ga2 150_555 . 9_555 120.00(7) ?
Ga2 Sm1 Ga2 150_555 . 153_555 59.99(7) ?
Ga2 Sm1 Ga2 150_555 . 58_555 120.00(7) ?
Ga2 Sm1 Ga2 150_555 . 106_555 60.01(7) ?
Ga2 Sm1 Ge2 150_555 . . 60.01(7) ?
Ga2 Sm1 Ge2 150_555 . 49_555 120.00(7) ?
Ga2 Sm1 Ge2 150_555 . 98_555 120.00(7) ?
Ga2 Sm1 Ge2 150_555 . 146_555 59.99(7) ?
Ga2 Sm1 Ge2 150_555 . 5_555 90.0000(7) ?
Ga2 Sm1 Ge2 150_555 . 101_555 90.0000(7) ?
Ga2 Sm1 Ge2 150_555 . 54_555 180 ?
Ga2 Sm1 Ge2 150_555 . 150_555 0 ?
Ga2 Sm1 Ge2 150_555 . 9_555 120.00(7) ?
Ga2 Sm1 Ge2 150_555 . 153_555 59.99(7) ?
Ga2 Sm1 Ge2 150_555 . 58_555 120.00(7) ?
Ga2 Sm1 Ge2 150_555 . 106_555 60.01(7) ?
Ga2 Sm1 Ga2 9_555 . 153_555 180 ?
Ga2 Sm1 Ga2 9_555 . 58_555 90.0000(7) ?
Ga2 Sm1 Ga2 9_555 . 106_555 90.0000(7) ?
Ga2 Sm1 Ge2 9_555 . . 59.99(7) ?
Ga2 Sm1 Ge2 9_555 . 49_555 120.00(7) ?
Ga2 Sm1 Ge2 9_555 . 98_555 60.01(7) ?
Ga2 Sm1 Ge2 9_555 . 146_555 120.00(7) ?
Ga2 Sm1 Ge2 9_555 . 5_555 59.99(7) ?
Ga2 Sm1 Ge2 9_555 . 101_555 120.00(7) ?
Ga2 Sm1 Ge2 9_555 . 54_555 60.01(7) ?
Ga2 Sm1 Ge2 9_555 . 150_555 120.00(7) ?
Ga2 Sm1 Ge2 9_555 . 9_555 0 ?
Ga2 Sm1 Ge2 9_555 . 153_555 180 ?
Ga2 Sm1 Ge2 9_555 . 58_555 90.0000(7) ?
Ga2 Sm1 Ge2 9_555 . 106_555 90.0000(7) ?
Ga2 Sm1 Ga2 153_555 . 58_555 90.0000(7) ?
Ga2 Sm1 Ga2 153_555 . 106_555 90.0000(7) ?
Ga2 Sm1 Ge2 153_555 . . 120.00(7) ?
Ga2 Sm1 Ge2 153_555 . 49_555 60.01(7) ?
Ga2 Sm1 Ge2 153_555 . 98_555 120.00(7) ?
Ga2 Sm1 Ge2 153_555 . 146_555 59.99(7) ?
Ga2 Sm1 Ge2 153_555 . 5_555 120.00(7) ?
Ga2 Sm1 Ge2 153_555 . 101_555 60.01(7) ?
Ga2 Sm1 Ge2 153_555 . 54_555 120.00(7) ?
Ga2 Sm1 Ge2 153_555 . 150_555 59.99(7) ?
Ga2 Sm1 Ge2 153_555 . 9_555 180 ?
Ga2 Sm1 Ge2 153_555 . 153_555 0 ?
Ga2 Sm1 Ge2 153_555 . 58_555 90.0000(7) ?
Ga2 Sm1 Ge2 153_555 . 106_555 90.0000(7) ?
Ga2 Sm1 Ga2 58_555 . 106_555 180 ?
Ga2 Sm1 Ge2 58_555 . . 120.00(7) ?
Ga2 Sm1 Ge2 58_555 . 49_555 59.99(7) ?
Ga2 Sm1 Ge2 58_555 . 98_555 120.00(7) ?
Ga2 Sm1 Ge2 58_555 . 146_555 60.01(7) ?
Ga2 Sm1 Ge2 58_555 . 5_555 60.01(7) ?
Ga2 Sm1 Ge2 58_555 . 101_555 120.00(7) ?
Ga2 Sm1 Ge2 58_555 . 54_555 59.99(7) ?
Ga2 Sm1 Ge2 58_555 . 150_555 120.00(7) ?
Ga2 Sm1 Ge2 58_555 . 9_555 90.0000(7) ?
Ga2 Sm1 Ge2 58_555 . 153_555 90.0000(7) ?
Ga2 Sm1 Ge2 58_555 . 58_555 0 ?
Ga2 Sm1 Ge2 58_555 . 106_555 180 ?
Ga2 Sm1 Ge2 106_555 . . 60.01(7) ?
Ga2 Sm1 Ge2 106_555 . 49_555 120.00(7) ?
Ga2 Sm1 Ge2 106_555 . 98_555 59.99(7) ?
Ga2 Sm1 Ge2 106_555 . 146_555 120.00(7) ?
Ga2 Sm1 Ge2 106_555 . 5_555 120.00(7) ?
Ga2 Sm1 Ge2 106_555 . 101_555 59.99(7) ?
Ga2 Sm1 Ge2 106_555 . 54_555 120.00(7) ?
Ga2 Sm1 Ge2 106_555 . 150_555 60.01(7) ?
Ga2 Sm1 Ge2 106_555 . 9_555 90.0000(7) ?
Ga2 Sm1 Ge2 106_555 . 153_555 90.0000(7) ?
Ga2 Sm1 Ge2 106_555 . 58_555 180 ?
Ga2 Sm1 Ge2 106_555 . 106_555 0 ?
Ge2 Sm1 Ge2 . . 49_555 180 ?
Ge2 Sm1 Ge2 . . 98_555 90.0000(7) ?
Ge2 Sm1 Ge2 . . 146_555 90.0000(7) ?
Ge2 Sm1 Ge2 . . 5_555 59.99(7) ?
Ge2 Sm1 Ge2 . . 101_555 120.00(7) ?
Ge2 Sm1 Ge2 . . 54_555 120.00(7) ?
Ge2 Sm1 Ge2 . . 150_555 60.01(7) ?
Ge2 Sm1 Ge2 . . 9_555 59.99(7) ?
Ge2 Sm1 Ge2 . . 153_555 120.00(7) ?
Ge2 Sm1 Ge2 . . 58_555 120.00(7) ?
Ge2 Sm1 Ge2 . . 106_555 60.01(7) ?
Ge2 Sm1 Ge2 49_555 . 98_555 90.0000(7) ?
Ge2 Sm1 Ge2 49_555 . 146_555 90.0000(7) ?
Ge2 Sm1 Ge2 49_555 . 5_555 120.00(7) ?
Ge2 Sm1 Ge2 49_555 . 101_555 60.01(7) ?
Ge2 Sm1 Ge2 49_555 . 54_555 59.99(7) ?
Ge2 Sm1 Ge2 49_555 . 150_555 120.00(7) ?
Ge2 Sm1 Ge2 49_555 . 9_555 120.00(7) ?
Ge2 Sm1 Ge2 49_555 . 153_555 60.01(7) ?
Ge2 Sm1 Ge2 49_555 . 58_555 59.99(7) ?
Ge2 Sm1 Ge2 49_555 . 106_555 120.00(7) ?
Ge2 Sm1 Ge2 98_555 . 146_555 180 ?
Ge2 Sm1 Ge2 98_555 . 5_555 120.00(7) ?
Ge2 Sm1 Ge2 98_555 . 101_555 59.99(7) ?
Ge2 Sm1 Ge2 98_555 . 54_555 60.01(7) ?
Ge2 Sm1 Ge2 98_555 . 150_555 120.00(7) ?
Ge2 Sm1 Ge2 98_555 . 9_555 60.01(7) ?
Ge2 Sm1 Ge2 98_555 . 153_555 120.00(7) ?
Ge2 Sm1 Ge2 98_555 . 58_555 120.00(7) ?
Ge2 Sm1 Ge2 98_555 . 106_555 59.99(7) ?
Ge2 Sm1 Ge2 146_555 . 5_555 60.01(7) ?
Ge2 Sm1 Ge2 146_555 . 101_555 120.00(7) ?
Ge2 Sm1 Ge2 146_555 . 54_555 120.00(7) ?
Ge2 Sm1 Ge2 146_555 . 150_555 59.99(7) ?
Ge2 Sm1 Ge2 146_555 . 9_555 120.00(7) ?
Ge2 Sm1 Ge2 146_555 . 153_555 59.99(7) ?
Ge2 Sm1 Ge2 146_555 . 58_555 60.01(7) ?
Ge2 Sm1 Ge2 146_555 . 106_555 120.00(7) ?
Ge2 Sm1 Ge2 5_555 . 101_555 180 ?
Ge2 Sm1 Ge2 5_555 . 54_555 90.0000(7) ?
Ge2 Sm1 Ge2 5_555 . 150_555 90.0000(7) ?
Ge2 Sm1 Ge2 5_555 . 9_555 59.99(7) ?
Ge2 Sm1 Ge2 5_555 . 153_555 120.00(7) ?
Ge2 Sm1 Ge2 5_555 . 58_555 60.01(7) ?
Ge2 Sm1 Ge2 5_555 . 106_555 120.00(7) ?
Ge2 Sm1 Ge2 101_555 . 54_555 90.0000(7) ?
Ge2 Sm1 Ge2 101_555 . 150_555 90.0000(7) ?
Ge2 Sm1 Ge2 101_555 . 9_555 120.00(7) ?
Ge2 Sm1 Ge2 101_555 . 153_555 60.01(7) ?
Ge2 Sm1 Ge2 101_555 . 58_555 120.00(7) ?
Ge2 Sm1 Ge2 101_555 . 106_555 59.99(7) ?
Ge2 Sm1 Ge2 54_555 . 150_555 180 ?
Ge2 Sm1 Ge2 54_555 . 9_555 60.01(7) ?
Ge2 Sm1 Ge2 54_555 . 153_555 120.00(7) ?
Ge2 Sm1 Ge2 54_555 . 58_555 59.99(7) ?
Ge2 Sm1 Ge2 54_555 . 106_555 120.00(7) ?
Ge2 Sm1 Ge2 150_555 . 9_555 120.00(7) ?
Ge2 Sm1 Ge2 150_555 . 153_555 59.99(7) ?
Ge2 Sm1 Ge2 150_555 . 58_555 120.00(7) ?
Ge2 Sm1 Ge2 150_555 . 106_555 60.01(7) ?
Ge2 Sm1 Ge2 9_555 . 153_555 180 ?
Ge2 Sm1 Ge2 9_555 . 58_555 90.0000(7) ?
Ge2 Sm1 Ge2 9_555 . 106_555 90.0000(7) ?
Ge2 Sm1 Ge2 153_555 . 58_555 90.0000(7) ?
Ge2 Sm1 Ge2 153_555 . 106_555 90.0000(7) ?
Ge2 Sm1 Ge2 58_555 . 106_555 180 ?
Sm1 Ga1 Sm1 . . 49_544 168.14(5) ?
Sm1 Ga1 Sm1 . . 13_555 89.389(5) ?
Sm1 Ga1 Sm1 . . 61_545 89.389(5) ?
Sm1 Ga1 Ga1 . . 5_555 55.225(14) ?
Sm1 Ga1 Ga1 . . 149_545 124.77(3) ?
Sm1 Ga1 Ga1 . . 6_555 115.11(3) ?
Sm1 Ga1 Ga1 . . 150_555 64.894(15) ?
Sm1 Ga1 Ga1 . . 9_555 55.225(14) ?
Sm1 Ga1 Ga1 . . 105_554 124.77(3) ?
Sm1 Ga1 Ga1 . . 10_555 115.11(3) ?
Sm1 Ga1 Ga1 . . 106_555 64.894(15) ?
Sm1 Ga1 Ge1 . . 5_555 55.225(14) ?
Sm1 Ga1 Ge1 . . 149_545 124.77(3) ?
Sm1 Ga1 Ge1 . . 6_555 115.11(3) ?
Sm1 Ga1 Ge1 . . 150_555 64.894(15) ?
Sm1 Ga1 Ge1 . . 9_555 55.225(14) ?
Sm1 Ga1 Ge1 . . 105_554 124.77(3) ?
Sm1 Ga1 Ge1 . . 10_555 115.11(3) ?
Sm1 Ga1 Ge1 . . 106_555 64.894(15) ?
Sm1 Ga1 Ga2 . . . 84.07(2) ?
Sm1 Ga1 Ga2 . . 5_555 57.31(3) ?
Sm1 Ga1 Ga2 . . 149_545 127.02(3) ?
Sm1 Ga1 Ga2 . . 6_555 112.60(4) ?
Sm1 Ga1 Ga2 . . 150_555 62.09(3) ?
Sm1 Ga1 Ga2 . . 9_555 57.31(3) ?
Sm1 Ga1 Ga2 . . 105_554 127.02(3) ?
Sm1 Ga1 Ga2 . . 10_555 112.60(4) ?
Sm1 Ga1 Ga2 . . 106_555 62.09(3) ?
Sm1 Ga1 Ge2 . . . 84.07(2) ?
Sm1 Ga1 Ge2 . . 5_555 57.31(3) ?
Sm1 Ga1 Ge2 . . 149_545 127.02(3) ?
Sm1 Ga1 Ge2 . . 6_555 112.60(4) ?
Sm1 Ga1 Ge2 . . 150_555 62.09(3) ?
Sm1 Ga1 Ge2 . . 9_555 57.31(3) ?
Sm1 Ga1 Ge2 . . 105_554 127.02(3) ?
Sm1 Ga1 Ge2 . . 10_555 112.60(4) ?
Sm1 Ga1 Ge2 . . 106_555 62.09(3) ?
Sm1 Ga1 Mn1 . . . 84.07(2) ?
Sm1 Ga1 Sm1 49_544 . 13_555 89.389(5) ?
Sm1 Ga1 Sm1 49_544 . 61_545 89.389(5) ?
Sm1 Ga1 Ga1 49_544 . 5_555 115.11(3) ?
Sm1 Ga1 Ga1 49_544 . 149_545 64.894(15) ?
Sm1 Ga1 Ga1 49_544 . 6_555 55.225(14) ?
Sm1 Ga1 Ga1 49_544 . 150_555 124.77(3) ?
Sm1 Ga1 Ga1 49_544 . 9_555 115.11(3) ?
Sm1 Ga1 Ga1 49_544 . 105_554 64.894(15) ?
Sm1 Ga1 Ga1 49_544 . 10_555 55.225(14) ?
Sm1 Ga1 Ga1 49_544 . 106_555 124.77(3) ?
Sm1 Ga1 Ge1 49_544 . 5_555 115.11(3) ?
Sm1 Ga1 Ge1 49_544 . 149_545 64.894(15) ?
Sm1 Ga1 Ge1 49_544 . 6_555 55.225(14) ?
Sm1 Ga1 Ge1 49_544 . 150_555 124.77(3) ?
Sm1 Ga1 Ge1 49_544 . 9_555 115.11(3) ?
Sm1 Ga1 Ge1 49_544 . 105_554 64.894(15) ?
Sm1 Ga1 Ge1 49_544 . 10_555 55.225(14) ?
Sm1 Ga1 Ge1 49_544 . 106_555 124.77(3) ?
Sm1 Ga1 Ga2 49_544 . . 84.07(2) ?
Sm1 Ga1 Ga2 49_544 . 5_555 112.60(4) ?
Sm1 Ga1 Ga2 49_544 . 149_545 62.09(3) ?
Sm1 Ga1 Ga2 49_544 . 6_555 57.31(3) ?
Sm1 Ga1 Ga2 49_544 . 150_555 127.02(3) ?
Sm1 Ga1 Ga2 49_544 . 9_555 112.60(4) ?
Sm1 Ga1 Ga2 49_544 . 105_554 62.09(3) ?
Sm1 Ga1 Ga2 49_544 . 10_555 57.31(3) ?
Sm1 Ga1 Ga2 49_544 . 106_555 127.02(3) ?
Sm1 Ga1 Ge2 49_544 . . 84.07(2) ?
Sm1 Ga1 Ge2 49_544 . 5_555 112.60(4) ?
Sm1 Ga1 Ge2 49_544 . 149_545 62.09(3) ?
Sm1 Ga1 Ge2 49_544 . 6_555 57.31(3) ?
Sm1 Ga1 Ge2 49_544 . 150_555 127.02(3) ?
Sm1 Ga1 Ge2 49_544 . 9_555 112.60(4) ?
Sm1 Ga1 Ge2 49_544 . 105_554 62.09(3) ?
Sm1 Ga1 Ge2 49_544 . 10_555 57.31(3) ?
Sm1 Ga1 Ge2 49_544 . 106_555 127.02(3) ?
Sm1 Ga1 Mn1 49_544 . . 84.07(2) ?
Sm1 Ga1 Sm1 13_555 . 61_545 168.14(5) ?
Sm1 Ga1 Ga1 13_555 . 5_555 55.225(14) ?
Sm1 Ga1 Ga1 13_555 . 149_545 124.77(3) ?
Sm1 Ga1 Ga1 13_555 . 6_555 115.11(3) ?
Sm1 Ga1 Ga1 13_555 . 150_555 64.894(15) ?
Sm1 Ga1 Ga1 13_555 . 9_555 115.11(3) ?
Sm1 Ga1 Ga1 13_555 . 105_554 64.894(15) ?
Sm1 Ga1 Ga1 13_555 . 10_555 55.225(14) ?
Sm1 Ga1 Ga1 13_555 . 106_555 124.77(3) ?
Sm1 Ga1 Ge1 13_555 . 5_555 55.225(14) ?
Sm1 Ga1 Ge1 13_555 . 149_545 124.77(3) ?
Sm1 Ga1 Ge1 13_555 . 6_555 115.11(3) ?
Sm1 Ga1 Ge1 13_555 . 150_555 64.894(15) ?
Sm1 Ga1 Ge1 13_555 . 9_555 115.11(3) ?
Sm1 Ga1 Ge1 13_555 . 105_554 64.894(15) ?
Sm1 Ga1 Ge1 13_555 . 10_555 55.225(14) ?
Sm1 Ga1 Ge1 13_555 . 106_555 124.77(3) ?
Sm1 Ga1 Ga2 13_555 . . 84.07(2) ?
Sm1 Ga1 Ga2 13_555 . 5_555 57.31(3) ?
Sm1 Ga1 Ga2 13_555 . 149_545 127.02(3) ?
Sm1 Ga1 Ga2 13_555 . 6_555 112.60(4) ?
Sm1 Ga1 Ga2 13_555 . 150_555 62.09(3) ?
Sm1 Ga1 Ga2 13_555 . 9_555 112.60(4) ?
Sm1 Ga1 Ga2 13_555 . 105_554 62.09(3) ?
Sm1 Ga1 Ga2 13_555 . 10_555 57.31(3) ?
Sm1 Ga1 Ga2 13_555 . 106_555 127.02(3) ?
Sm1 Ga1 Ge2 13_555 . . 84.07(2) ?
Sm1 Ga1 Ge2 13_555 . 5_555 57.31(3) ?
Sm1 Ga1 Ge2 13_555 . 149_545 127.02(3) ?
Sm1 Ga1 Ge2 13_555 . 6_555 112.60(4) ?
Sm1 Ga1 Ge2 13_555 . 150_555 62.09(3) ?
Sm1 Ga1 Ge2 13_555 . 9_555 112.60(4) ?
Sm1 Ga1 Ge2 13_555 . 105_554 62.09(3) ?
Sm1 Ga1 Ge2 13_555 . 10_555 57.31(3) ?
Sm1 Ga1 Ge2 13_555 . 106_555 127.02(3) ?
Sm1 Ga1 Mn1 13_555 . . 84.07(2) ?
Sm1 Ga1 Ga1 61_545 . 5_555 115.11(3) ?
Sm1 Ga1 Ga1 61_545 . 149_545 64.894(15) ?
Sm1 Ga1 Ga1 61_545 . 6_555 55.225(14) ?
Sm1 Ga1 Ga1 61_545 . 150_555 124.77(3) ?
Sm1 Ga1 Ga1 61_545 . 9_555 55.225(14) ?
Sm1 Ga1 Ga1 61_545 . 105_554 124.77(3) ?
Sm1 Ga1 Ga1 61_545 . 10_555 115.11(3) ?
Sm1 Ga1 Ga1 61_545 . 106_555 64.894(15) ?
Sm1 Ga1 Ge1 61_545 . 5_555 115.11(3) ?
Sm1 Ga1 Ge1 61_545 . 149_545 64.894(15) ?
Sm1 Ga1 Ge1 61_545 . 6_555 55.225(14) ?
Sm1 Ga1 Ge1 61_545 . 150_555 124.77(3) ?
Sm1 Ga1 Ge1 61_545 . 9_555 55.225(14) ?
Sm1 Ga1 Ge1 61_545 . 105_554 124.77(3) ?
Sm1 Ga1 Ge1 61_545 . 10_555 115.11(3) ?
Sm1 Ga1 Ge1 61_545 . 106_555 64.894(15) ?
Sm1 Ga1 Ga2 61_545 . . 84.07(2) ?
Sm1 Ga1 Ga2 61_545 . 5_555 112.60(4) ?
Sm1 Ga1 Ga2 61_545 . 149_545 62.09(3) ?
Sm1 Ga1 Ga2 61_545 . 6_555 57.31(3) ?
Sm1 Ga1 Ga2 61_545 . 150_555 127.02(3) ?
Sm1 Ga1 Ga2 61_545 . 9_555 57.31(3) ?
Sm1 Ga1 Ga2 61_545 . 105_554 127.02(3) ?
Sm1 Ga1 Ga2 61_545 . 10_555 112.60(4) ?
Sm1 Ga1 Ga2 61_545 . 106_555 62.09(3) ?
Sm1 Ga1 Ge2 61_545 . . 84.07(2) ?
Sm1 Ga1 Ge2 61_545 . 5_555 112.60(4) ?
Sm1 Ga1 Ge2 61_545 . 149_545 62.09(3) ?
Sm1 Ga1 Ge2 61_545 . 6_555 57.31(3) ?
Sm1 Ga1 Ge2 61_545 . 150_555 127.02(3) ?
Sm1 Ga1 Ge2 61_545 . 9_555 57.31(3) ?
Sm1 Ga1 Ge2 61_545 . 105_554 127.02(3) ?
Sm1 Ga1 Ge2 61_545 . 10_555 112.60(4) ?
Sm1 Ga1 Ge2 61_545 . 106_555 62.09(3) ?
Sm1 Ga1 Mn1 61_545 . . 84.07(2) ?
Ga1 Ga1 Ga1 5_555 . 149_545 180 ?
Ga1 Ga1 Ga1 5_555 . 6_555 90.00(4) ?
Ga1 Ga1 Ga1 5_555 . 150_555 90.00(3) ?
Ga1 Ga1 Ga1 5_555 . 9_555 60.00(2) ?
Ga1 Ga1 Ga1 5_555 . 105_554 120.000(15) ?
Ga1 Ga1 Ga1 5_555 . 10_555 60.00(2) ?
Ga1 Ga1 Ga1 5_555 . 106_555 120.000(15) ?
Ga1 Ga1 Ge1 5_555 . 5_555 0 ?
Ga1 Ga1 Ge1 5_555 . 149_545 180 ?
Ga1 Ga1 Ge1 5_555 . 6_555 90.00(4) ?
Ga1 Ga1 Ge1 5_555 . 150_555 90.00(3) ?
Ga1 Ga1 Ge1 5_555 . 9_555 60.00(2) ?
Ga1 Ga1 Ge1 5_555 . 105_554 120.000(15) ?
Ga1 Ga1 Ge1 5_555 . 10_555 60.00(2) ?
Ga1 Ga1 Ge1 5_555 . 106_555 120.000(15) ?
Ga1 Ga1 Ga2 5_555 . . 45.00(2) ?
Ga1 Ga1 Ga2 5_555 . 5_555 3.92(4) ?
Ga1 Ga1 Ga2 5_555 . 149_545 175.47(6) ?
Ga1 Ga1 Ga2 5_555 . 6_555 86.08(5) ?
Ga1 Ga1 Ga2 5_555 . 150_555 85.47(4) ?
Ga1 Ga1 Ga2 5_555 . 9_555 57.79(3) ?
Ga1 Ga1 Ga2 5_555 . 105_554 117.32(3) ?
Ga1 Ga1 Ga2 5_555 . 10_555 57.79(3) ?
Ga1 Ga1 Ga2 5_555 . 106_555 117.32(3) ?
Ga1 Ga1 Ge2 5_555 . . 45.00(2) ?
Ga1 Ga1 Ge2 5_555 . 5_555 3.92(4) ?
Ga1 Ga1 Ge2 5_555 . 149_545 175.47(6) ?
Ga1 Ga1 Ge2 5_555 . 6_555 86.08(5) ?
Ga1 Ga1 Ge2 5_555 . 150_555 85.47(4) ?
Ga1 Ga1 Ge2 5_555 . 9_555 57.79(3) ?
Ga1 Ga1 Ge2 5_555 . 105_554 117.32(3) ?
Ga1 Ga1 Ge2 5_555 . 10_555 57.79(3) ?
Ga1 Ga1 Ge2 5_555 . 106_555 117.32(3) ?
Ga1 Ga1 Mn1 5_555 . . 45.00(2) ?
Ga1 Ga1 Ga1 149_545 . 6_555 90.00(3) ?
Ga1 Ga1 Ga1 149_545 . 150_555 90.00(5) ?
Ga1 Ga1 Ga1 149_545 . 9_555 120.000(15) ?
Ga1 Ga1 Ga1 149_545 . 105_554 60.00(3) ?
Ga1 Ga1 Ga1 149_545 . 10_555 120.000(15) ?
Ga1 Ga1 Ga1 149_545 . 106_555 60.00(3) ?
Ga1 Ga1 Ge1 149_545 . 5_555 180 ?
Ga1 Ga1 Ge1 149_545 . 149_545 0 ?
Ga1 Ga1 Ge1 149_545 . 6_555 90.00(3) ?
Ga1 Ga1 Ge1 149_545 . 150_555 90.00(5) ?
Ga1 Ga1 Ge1 149_545 . 9_555 120.000(15) ?
Ga1 Ga1 Ge1 149_545 . 105_554 60.00(3) ?
Ga1 Ga1 Ge1 149_545 . 10_555 120.000(15) ?
Ga1 Ga1 Ge1 149_545 . 106_555 60.00(3) ?
Ga1 Ga1 Ga2 149_545 . . 135.00(3) ?
Ga1 Ga1 Ga2 149_545 . 5_555 176.08(6) ?
Ga1 Ga1 Ga2 149_545 . 149_545 4.53(4) ?
Ga1 Ga1 Ga2 149_545 . 6_555 93.92(5) ?
Ga1 Ga1 Ga2 149_545 . 150_555 94.53(6) ?
Ga1 Ga1 Ga2 149_545 . 9_555 122.21(3) ?
Ga1 Ga1 Ga2 149_545 . 105_554 62.68(3) ?
Ga1 Ga1 Ga2 149_545 . 10_555 122.21(3) ?
Ga1 Ga1 Ga2 149_545 . 106_555 62.68(3) ?
Ga1 Ga1 Ge2 149_545 . . 135.00(3) ?
Ga1 Ga1 Ge2 149_545 . 5_555 176.08(6) ?
Ga1 Ga1 Ge2 149_545 . 149_545 4.53(4) ?
Ga1 Ga1 Ge2 149_545 . 6_555 93.92(5) ?
Ga1 Ga1 Ge2 149_545 . 150_555 94.53(6) ?
Ga1 Ga1 Ge2 149_545 . 9_555 122.21(3) ?
Ga1 Ga1 Ge2 149_545 . 105_554 62.68(3) ?
Ga1 Ga1 Ge2 149_545 . 10_555 122.21(3) ?
Ga1 Ga1 Ge2 149_545 . 106_555 62.68(3) ?
Ga1 Ga1 Mn1 149_545 . . 135.00(3) ?
Ga1 Ga1 Ga1 6_555 . 150_555 180 ?
Ga1 Ga1 Ga1 6_555 . 9_555 60.00(2) ?
Ga1 Ga1 Ga1 6_555 . 105_554 120.000(15) ?
Ga1 Ga1 Ga1 6_555 . 10_555 60.00(2) ?
Ga1 Ga1 Ga1 6_555 . 106_555 120.000(15) ?
Ga1 Ga1 Ge1 6_555 . 5_555 90.00(4) ?
Ga1 Ga1 Ge1 6_555 . 149_545 90.00(3) ?
Ga1 Ga1 Ge1 6_555 . 6_555 0 ?
Ga1 Ga1 Ge1 6_555 . 150_555 180 ?
Ga1 Ga1 Ge1 6_555 . 9_555 60.00(2) ?
Ga1 Ga1 Ge1 6_555 . 105_554 120.000(15) ?
Ga1 Ga1 Ge1 6_555 . 10_555 60.00(2) ?
Ga1 Ga1 Ge1 6_555 . 106_555 120.000(15) ?
Ga1 Ga1 Ga2 6_555 . . 45.00(2) ?
Ga1 Ga1 Ga2 6_555 . 5_555 86.08(5) ?
Ga1 Ga1 Ga2 6_555 . 149_545 85.47(4) ?
Ga1 Ga1 Ga2 6_555 . 6_555 3.92(4) ?
Ga1 Ga1 Ga2 6_555 . 150_555 175.47(6) ?
Ga1 Ga1 Ga2 6_555 . 9_555 57.79(3) ?
Ga1 Ga1 Ga2 6_555 . 105_554 117.32(3) ?
Ga1 Ga1 Ga2 6_555 . 10_555 57.79(3) ?
Ga1 Ga1 Ga2 6_555 . 106_555 117.32(3) ?
Ga1 Ga1 Ge2 6_555 . . 45.00(2) ?
Ga1 Ga1 Ge2 6_555 . 5_555 86.08(5) ?
Ga1 Ga1 Ge2 6_555 . 149_545 85.47(4) ?
Ga1 Ga1 Ge2 6_555 . 6_555 3.92(4) ?
Ga1 Ga1 Ge2 6_555 . 150_555 175.47(6) ?
Ga1 Ga1 Ge2 6_555 . 9_555 57.79(3) ?
Ga1 Ga1 Ge2 6_555 . 105_554 117.32(3) ?
Ga1 Ga1 Ge2 6_555 . 10_555 57.79(3) ?
Ga1 Ga1 Ge2 6_555 . 106_555 117.32(3) ?
Ga1 Ga1 Mn1 6_555 . . 45.00(2) ?
Ga1 Ga1 Ga1 150_555 . 9_555 120.000(15) ?
Ga1 Ga1 Ga1 150_555 . 105_554 60.00(3) ?
Ga1 Ga1 Ga1 150_555 . 10_555 120.000(15) ?
Ga1 Ga1 Ga1 150_555 . 106_555 60.00(3) ?
Ga1 Ga1 Ge1 150_555 . 5_555 90.00(3) ?
Ga1 Ga1 Ge1 150_555 . 149_545 90.00(5) ?
Ga1 Ga1 Ge1 150_555 . 6_555 180 ?
Ga1 Ga1 Ge1 150_555 . 150_555 0 ?
Ga1 Ga1 Ge1 150_555 . 9_555 120.000(15) ?
Ga1 Ga1 Ge1 150_555 . 105_554 60.00(3) ?
Ga1 Ga1 Ge1 150_555 . 10_555 120.000(15) ?
Ga1 Ga1 Ge1 150_555 . 106_555 60.00(3) ?
Ga1 Ga1 Ga2 150_555 . . 135.00(3) ?
Ga1 Ga1 Ga2 150_555 . 5_555 93.92(5) ?
Ga1 Ga1 Ga2 150_555 . 149_545 94.53(6) ?
Ga1 Ga1 Ga2 150_555 . 6_555 176.08(6) ?
Ga1 Ga1 Ga2 150_555 . 150_555 4.53(4) ?
Ga1 Ga1 Ga2 150_555 . 9_555 122.21(3) ?
Ga1 Ga1 Ga2 150_555 . 105_554 62.68(3) ?
Ga1 Ga1 Ga2 150_555 . 10_555 122.21(3) ?
Ga1 Ga1 Ga2 150_555 . 106_555 62.68(3) ?
Ga1 Ga1 Ge2 150_555 . . 135.00(3) ?
Ga1 Ga1 Ge2 150_555 . 5_555 93.92(5) ?
Ga1 Ga1 Ge2 150_555 . 149_545 94.53(6) ?
Ga1 Ga1 Ge2 150_555 . 6_555 176.08(6) ?
Ga1 Ga1 Ge2 150_555 . 150_555 4.53(4) ?
Ga1 Ga1 Ge2 150_555 . 9_555 122.21(3) ?
Ga1 Ga1 Ge2 150_555 . 105_554 62.68(3) ?
Ga1 Ga1 Ge2 150_555 . 10_555 122.21(3) ?
Ga1 Ga1 Ge2 150_555 . 106_555 62.68(3) ?
Ga1 Ga1 Mn1 150_555 . . 135.00(3) ?
Ga1 Ga1 Ga1 9_555 . 105_554 180 ?
Ga1 Ga1 Ga1 9_555 . 10_555 90.00(4) ?
Ga1 Ga1 Ga1 9_555 . 106_555 90.00(3) ?
Ga1 Ga1 Ge1 9_555 . 5_555 60.00(2) ?
Ga1 Ga1 Ge1 9_555 . 149_545 120.000(15) ?
Ga1 Ga1 Ge1 9_555 . 6_555 60.00(2) ?
Ga1 Ga1 Ge1 9_555 . 150_555 120.000(15) ?
Ga1 Ga1 Ge1 9_555 . 9_555 0 ?
Ga1 Ga1 Ge1 9_555 . 105_554 180 ?
Ga1 Ga1 Ge1 9_555 . 10_555 90.00(4) ?
Ga1 Ga1 Ge1 9_555 . 106_555 90.00(3) ?
Ga1 Ga1 Ga2 9_555 . . 45.00(2) ?
Ga1 Ga1 Ga2 9_555 . 5_555 57.79(3) ?
Ga1 Ga1 Ga2 9_555 . 149_545 117.32(3) ?
Ga1 Ga1 Ga2 9_555 . 6_555 57.79(3) ?
Ga1 Ga1 Ga2 9_555 . 150_555 117.32(3) ?
Ga1 Ga1 Ga2 9_555 . 9_555 3.92(4) ?
Ga1 Ga1 Ga2 9_555 . 105_554 175.47(6) ?
Ga1 Ga1 Ga2 9_555 . 10_555 86.08(5) ?
Ga1 Ga1 Ga2 9_555 . 106_555 85.47(4) ?
Ga1 Ga1 Ge2 9_555 . . 45.00(2) ?
Ga1 Ga1 Ge2 9_555 . 5_555 57.79(3) ?
Ga1 Ga1 Ge2 9_555 . 149_545 117.32(3) ?
Ga1 Ga1 Ge2 9_555 . 6_555 57.79(3) ?
Ga1 Ga1 Ge2 9_555 . 150_555 117.32(3) ?
Ga1 Ga1 Ge2 9_555 . 9_555 3.92(4) ?
Ga1 Ga1 Ge2 9_555 . 105_554 175.47(6) ?
Ga1 Ga1 Ge2 9_555 . 10_555 86.08(5) ?
Ga1 Ga1 Ge2 9_555 . 106_555 85.47(4) ?
Ga1 Ga1 Mn1 9_555 . . 45.00(2) ?
Ga1 Ga1 Ga1 105_554 . 10_555 90.00(3) ?
Ga1 Ga1 Ga1 105_554 . 106_555 90.00(5) ?
Ga1 Ga1 Ge1 105_554 . 5_555 120.000(15) ?
Ga1 Ga1 Ge1 105_554 . 149_545 60.00(3) ?
Ga1 Ga1 Ge1 105_554 . 6_555 120.000(15) ?
Ga1 Ga1 Ge1 105_554 . 150_555 60.00(3) ?
Ga1 Ga1 Ge1 105_554 . 9_555 180 ?
Ga1 Ga1 Ge1 105_554 . 105_554 0 ?
Ga1 Ga1 Ge1 105_554 . 10_555 90.00(3) ?
Ga1 Ga1 Ge1 105_554 . 106_555 90.00(5) ?
Ga1 Ga1 Ga2 105_554 . . 135.00(3) ?
Ga1 Ga1 Ga2 105_554 . 5_555 122.21(3) ?
Ga1 Ga1 Ga2 105_554 . 149_545 62.68(3) ?
Ga1 Ga1 Ga2 105_554 . 6_555 122.21(3) ?
Ga1 Ga1 Ga2 105_554 . 150_555 62.68(3) ?
Ga1 Ga1 Ga2 105_554 . 9_555 176.08(6) ?
Ga1 Ga1 Ga2 105_554 . 105_554 4.53(4) ?
Ga1 Ga1 Ga2 105_554 . 10_555 93.92(5) ?
Ga1 Ga1 Ga2 105_554 . 106_555 94.53(6) ?
Ga1 Ga1 Ge2 105_554 . . 135.00(3) ?
Ga1 Ga1 Ge2 105_554 . 5_555 122.21(3) ?
Ga1 Ga1 Ge2 105_554 . 149_545 62.68(3) ?
Ga1 Ga1 Ge2 105_554 . 6_555 122.21(3) ?
Ga1 Ga1 Ge2 105_554 . 150_555 62.68(3) ?
Ga1 Ga1 Ge2 105_554 . 9_555 176.08(6) ?
Ga1 Ga1 Ge2 105_554 . 105_554 4.53(4) ?
Ga1 Ga1 Ge2 105_554 . 10_555 93.92(5) ?
Ga1 Ga1 Ge2 105_554 . 106_555 94.53(6) ?
Ga1 Ga1 Mn1 105_554 . . 135.00(3) ?
Ga1 Ga1 Ga1 10_555 . 106_555 180 ?
Ga1 Ga1 Ge1 10_555 . 5_555 60.00(2) ?
Ga1 Ga1 Ge1 10_555 . 149_545 120.000(15) ?
Ga1 Ga1 Ge1 10_555 . 6_555 60.00(2) ?
Ga1 Ga1 Ge1 10_555 . 150_555 120.000(15) ?
Ga1 Ga1 Ge1 10_555 . 9_555 90.00(4) ?
Ga1 Ga1 Ge1 10_555 . 105_554 90.00(3) ?
Ga1 Ga1 Ge1 10_555 . 10_555 0 ?
Ga1 Ga1 Ge1 10_555 . 106_555 180 ?
Ga1 Ga1 Ga2 10_555 . . 45.00(2) ?
Ga1 Ga1 Ga2 10_555 . 5_555 57.79(3) ?
Ga1 Ga1 Ga2 10_555 . 149_545 117.32(3) ?
Ga1 Ga1 Ga2 10_555 . 6_555 57.79(3) ?
Ga1 Ga1 Ga2 10_555 . 150_555 117.32(3) ?
Ga1 Ga1 Ga2 10_555 . 9_555 86.08(5) ?
Ga1 Ga1 Ga2 10_555 . 105_554 85.47(4) ?
Ga1 Ga1 Ga2 10_555 . 10_555 3.92(4) ?
Ga1 Ga1 Ga2 10_555 . 106_555 175.47(6) ?
Ga1 Ga1 Ge2 10_555 . . 45.00(2) ?
Ga1 Ga1 Ge2 10_555 . 5_555 57.79(3) ?
Ga1 Ga1 Ge2 10_555 . 149_545 117.32(3) ?
Ga1 Ga1 Ge2 10_555 . 6_555 57.79(3) ?
Ga1 Ga1 Ge2 10_555 . 150_555 117.32(3) ?
Ga1 Ga1 Ge2 10_555 . 9_555 86.08(5) ?
Ga1 Ga1 Ge2 10_555 . 105_554 85.47(4) ?
Ga1 Ga1 Ge2 10_555 . 10_555 3.92(4) ?
Ga1 Ga1 Ge2 10_555 . 106_555 175.47(6) ?
Ga1 Ga1 Mn1 10_555 . . 45.00(2) ?
Ga1 Ga1 Ge1 106_555 . 5_555 120.000(15) ?
Ga1 Ga1 Ge1 106_555 . 149_545 60.00(3) ?
Ga1 Ga1 Ge1 106_555 . 6_555 120.000(15) ?
Ga1 Ga1 Ge1 106_555 . 150_555 60.00(3) ?
Ga1 Ga1 Ge1 106_555 . 9_555 90.00(3) ?
Ga1 Ga1 Ge1 106_555 . 105_554 90.00(5) ?
Ga1 Ga1 Ge1 106_555 . 10_555 180 ?
Ga1 Ga1 Ge1 106_555 . 106_555 0 ?
Ga1 Ga1 Ga2 106_555 . . 135.00(3) ?
Ga1 Ga1 Ga2 106_555 . 5_555 122.21(3) ?
Ga1 Ga1 Ga2 106_555 . 149_545 62.68(3) ?
Ga1 Ga1 Ga2 106_555 . 6_555 122.21(3) ?
Ga1 Ga1 Ga2 106_555 . 150_555 62.68(3) ?
Ga1 Ga1 Ga2 106_555 . 9_555 93.92(5) ?
Ga1 Ga1 Ga2 106_555 . 105_554 94.53(6) ?
Ga1 Ga1 Ga2 106_555 . 10_555 176.08(6) ?
Ga1 Ga1 Ga2 106_555 . 106_555 4.53(4) ?
Ga1 Ga1 Ge2 106_555 . . 135.00(3) ?
Ga1 Ga1 Ge2 106_555 . 5_555 122.21(3) ?
Ga1 Ga1 Ge2 106_555 . 149_545 62.68(3) ?
Ga1 Ga1 Ge2 106_555 . 6_555 122.21(3) ?
Ga1 Ga1 Ge2 106_555 . 150_555 62.68(3) ?
Ga1 Ga1 Ge2 106_555 . 9_555 93.92(5) ?
Ga1 Ga1 Ge2 106_555 . 105_554 94.53(6) ?
Ga1 Ga1 Ge2 106_555 . 10_555 176.08(6) ?
Ga1 Ga1 Ge2 106_555 . 106_555 4.53(4) ?
Ga1 Ga1 Mn1 106_555 . . 135.00(3) ?
Ge1 Ga1 Ge1 5_555 . 149_545 180 ?
Ge1 Ga1 Ge1 5_555 . 6_555 90.00(4) ?
Ge1 Ga1 Ge1 5_555 . 150_555 90.00(3) ?
Ge1 Ga1 Ge1 5_555 . 9_555 60.00(2) ?
Ge1 Ga1 Ge1 5_555 . 105_554 120.000(15) ?
Ge1 Ga1 Ge1 5_555 . 10_555 60.00(2) ?
Ge1 Ga1 Ge1 5_555 . 106_555 120.000(15) ?
Ge1 Ga1 Ga2 5_555 . . 45.00(2) ?
Ge1 Ga1 Ga2 5_555 . 5_555 3.92(4) ?
Ge1 Ga1 Ga2 5_555 . 149_545 175.47(6) ?
Ge1 Ga1 Ga2 5_555 . 6_555 86.08(5) ?
Ge1 Ga1 Ga2 5_555 . 150_555 85.47(4) ?
Ge1 Ga1 Ga2 5_555 . 9_555 57.79(3) ?
Ge1 Ga1 Ga2 5_555 . 105_554 117.32(3) ?
Ge1 Ga1 Ga2 5_555 . 10_555 57.79(3) ?
Ge1 Ga1 Ga2 5_555 . 106_555 117.32(3) ?
Ge1 Ga1 Ge2 5_555 . . 45.00(2) ?
Ge1 Ga1 Ge2 5_555 . 5_555 3.92(4) ?
Ge1 Ga1 Ge2 5_555 . 149_545 175.47(6) ?
Ge1 Ga1 Ge2 5_555 . 6_555 86.08(5) ?
Ge1 Ga1 Ge2 5_555 . 150_555 85.47(4) ?
Ge1 Ga1 Ge2 5_555 . 9_555 57.79(3) ?
Ge1 Ga1 Ge2 5_555 . 105_554 117.32(3) ?
Ge1 Ga1 Ge2 5_555 . 10_555 57.79(3) ?
Ge1 Ga1 Ge2 5_555 . 106_555 117.32(3) ?
Ge1 Ga1 Mn1 5_555 . . 45.00(2) ?
Ge1 Ga1 Ge1 149_545 . 6_555 90.00(3) ?
Ge1 Ga1 Ge1 149_545 . 150_555 90.00(5) ?
Ge1 Ga1 Ge1 149_545 . 9_555 120.000(15) ?
Ge1 Ga1 Ge1 149_545 . 105_554 60.00(3) ?
Ge1 Ga1 Ge1 149_545 . 10_555 120.000(15) ?
Ge1 Ga1 Ge1 149_545 . 106_555 60.00(3) ?
Ge1 Ga1 Ga2 149_545 . . 135.00(3) ?
Ge1 Ga1 Ga2 149_545 . 5_555 176.08(6) ?
Ge1 Ga1 Ga2 149_545 . 149_545 4.53(4) ?
Ge1 Ga1 Ga2 149_545 . 6_555 93.92(5) ?
Ge1 Ga1 Ga2 149_545 . 150_555 94.53(6) ?
Ge1 Ga1 Ga2 149_545 . 9_555 122.21(3) ?
Ge1 Ga1 Ga2 149_545 . 105_554 62.68(3) ?
Ge1 Ga1 Ga2 149_545 . 10_555 122.21(3) ?
Ge1 Ga1 Ga2 149_545 . 106_555 62.68(3) ?
Ge1 Ga1 Ge2 149_545 . . 135.00(3) ?
Ge1 Ga1 Ge2 149_545 . 5_555 176.08(6) ?
Ge1 Ga1 Ge2 149_545 . 149_545 4.53(4) ?
Ge1 Ga1 Ge2 149_545 . 6_555 93.92(5) ?
Ge1 Ga1 Ge2 149_545 . 150_555 94.53(6) ?
Ge1 Ga1 Ge2 149_545 . 9_555 122.21(3) ?
Ge1 Ga1 Ge2 149_545 . 105_554 62.68(3) ?
Ge1 Ga1 Ge2 149_545 . 10_555 122.21(3) ?
Ge1 Ga1 Ge2 149_545 . 106_555 62.68(3) ?
Ge1 Ga1 Mn1 149_545 . . 135.00(3) ?
Ge1 Ga1 Ge1 6_555 . 150_555 180 ?
Ge1 Ga1 Ge1 6_555 . 9_555 60.00(2) ?
Ge1 Ga1 Ge1 6_555 . 105_554 120.000(15) ?
Ge1 Ga1 Ge1 6_555 . 10_555 60.00(2) ?
Ge1 Ga1 Ge1 6_555 . 106_555 120.000(15) ?
Ge1 Ga1 Ga2 6_555 . . 45.00(2) ?
Ge1 Ga1 Ga2 6_555 . 5_555 86.08(5) ?
Ge1 Ga1 Ga2 6_555 . 149_545 85.47(4) ?
Ge1 Ga1 Ga2 6_555 . 6_555 3.92(4) ?
Ge1 Ga1 Ga2 6_555 . 150_555 175.47(6) ?
Ge1 Ga1 Ga2 6_555 . 9_555 57.79(3) ?
Ge1 Ga1 Ga2 6_555 . 105_554 117.32(3) ?
Ge1 Ga1 Ga2 6_555 . 10_555 57.79(3) ?
Ge1 Ga1 Ga2 6_555 . 106_555 117.32(3) ?
Ge1 Ga1 Ge2 6_555 . . 45.00(2) ?
Ge1 Ga1 Ge2 6_555 . 5_555 86.08(5) ?
Ge1 Ga1 Ge2 6_555 . 149_545 85.47(4) ?
Ge1 Ga1 Ge2 6_555 . 6_555 3.92(4) ?
Ge1 Ga1 Ge2 6_555 . 150_555 175.47(6) ?
Ge1 Ga1 Ge2 6_555 . 9_555 57.79(3) ?
Ge1 Ga1 Ge2 6_555 . 105_554 117.32(3) ?
Ge1 Ga1 Ge2 6_555 . 10_555 57.79(3) ?
Ge1 Ga1 Ge2 6_555 . 106_555 117.32(3) ?
Ge1 Ga1 Mn1 6_555 . . 45.00(2) ?
Ge1 Ga1 Ge1 150_555 . 9_555 120.000(15) ?
Ge1 Ga1 Ge1 150_555 . 105_554 60.00(3) ?
Ge1 Ga1 Ge1 150_555 . 10_555 120.000(15) ?
Ge1 Ga1 Ge1 150_555 . 106_555 60.00(3) ?
Ge1 Ga1 Ga2 150_555 . . 135.00(3) ?
Ge1 Ga1 Ga2 150_555 . 5_555 93.92(5) ?
Ge1 Ga1 Ga2 150_555 . 149_545 94.53(6) ?
Ge1 Ga1 Ga2 150_555 . 6_555 176.08(6) ?
Ge1 Ga1 Ga2 150_555 . 150_555 4.53(4) ?
Ge1 Ga1 Ga2 150_555 . 9_555 122.21(3) ?
Ge1 Ga1 Ga2 150_555 . 105_554 62.68(3) ?
Ge1 Ga1 Ga2 150_555 . 10_555 122.21(3) ?
Ge1 Ga1 Ga2 150_555 . 106_555 62.68(3) ?
Ge1 Ga1 Ge2 150_555 . . 135.00(3) ?
Ge1 Ga1 Ge2 150_555 . 5_555 93.92(5) ?
Ge1 Ga1 Ge2 150_555 . 149_545 94.53(6) ?
Ge1 Ga1 Ge2 150_555 . 6_555 176.08(6) ?
Ge1 Ga1 Ge2 150_555 . 150_555 4.53(4) ?
Ge1 Ga1 Ge2 150_555 . 9_555 122.21(3) ?
Ge1 Ga1 Ge2 150_555 . 105_554 62.68(3) ?
Ge1 Ga1 Ge2 150_555 . 10_555 122.21(3) ?
Ge1 Ga1 Ge2 150_555 . 106_555 62.68(3) ?
Ge1 Ga1 Mn1 150_555 . . 135.00(3) ?
Ge1 Ga1 Ge1 9_555 . 105_554 180 ?
Ge1 Ga1 Ge1 9_555 . 10_555 90.00(4) ?
Ge1 Ga1 Ge1 9_555 . 106_555 90.00(3) ?
Ge1 Ga1 Ga2 9_555 . . 45.00(2) ?
Ge1 Ga1 Ga2 9_555 . 5_555 57.79(3) ?
Ge1 Ga1 Ga2 9_555 . 149_545 117.32(3) ?
Ge1 Ga1 Ga2 9_555 . 6_555 57.79(3) ?
Ge1 Ga1 Ga2 9_555 . 150_555 117.32(3) ?
Ge1 Ga1 Ga2 9_555 . 9_555 3.92(4) ?
Ge1 Ga1 Ga2 9_555 . 105_554 175.47(6) ?
Ge1 Ga1 Ga2 9_555 . 10_555 86.08(5) ?
Ge1 Ga1 Ga2 9_555 . 106_555 85.47(4) ?
Ge1 Ga1 Ge2 9_555 . . 45.00(2) ?
Ge1 Ga1 Ge2 9_555 . 5_555 57.79(3) ?
Ge1 Ga1 Ge2 9_555 . 149_545 117.32(3) ?
Ge1 Ga1 Ge2 9_555 . 6_555 57.79(3) ?
Ge1 Ga1 Ge2 9_555 . 150_555 117.32(3) ?
Ge1 Ga1 Ge2 9_555 . 9_555 3.92(4) ?
Ge1 Ga1 Ge2 9_555 . 105_554 175.47(6) ?
Ge1 Ga1 Ge2 9_555 . 10_555 86.08(5) ?
Ge1 Ga1 Ge2 9_555 . 106_555 85.47(4) ?
Ge1 Ga1 Mn1 9_555 . . 45.00(2) ?
Ge1 Ga1 Ge1 105_554 . 10_555 90.00(3) ?
Ge1 Ga1 Ge1 105_554 . 106_555 90.00(5) ?
Ge1 Ga1 Ga2 105_554 . . 135.00(3) ?
Ge1 Ga1 Ga2 105_554 . 5_555 122.21(3) ?
Ge1 Ga1 Ga2 105_554 . 149_545 62.68(3) ?
Ge1 Ga1 Ga2 105_554 . 6_555 122.21(3) ?
Ge1 Ga1 Ga2 105_554 . 150_555 62.68(3) ?
Ge1 Ga1 Ga2 105_554 . 9_555 176.08(6) ?
Ge1 Ga1 Ga2 105_554 . 105_554 4.53(4) ?
Ge1 Ga1 Ga2 105_554 . 10_555 93.92(5) ?
Ge1 Ga1 Ga2 105_554 . 106_555 94.53(6) ?
Ge1 Ga1 Ge2 105_554 . . 135.00(3) ?
Ge1 Ga1 Ge2 105_554 . 5_555 122.21(3) ?
Ge1 Ga1 Ge2 105_554 . 149_545 62.68(3) ?
Ge1 Ga1 Ge2 105_554 . 6_555 122.21(3) ?
Ge1 Ga1 Ge2 105_554 . 150_555 62.68(3) ?
Ge1 Ga1 Ge2 105_554 . 9_555 176.08(6) ?
Ge1 Ga1 Ge2 105_554 . 105_554 4.53(4) ?
Ge1 Ga1 Ge2 105_554 . 10_555 93.92(5) ?
Ge1 Ga1 Ge2 105_554 . 106_555 94.53(6) ?
Ge1 Ga1 Mn1 105_554 . . 135.00(3) ?
Ge1 Ga1 Ge1 10_555 . 106_555 180 ?
Ge1 Ga1 Ga2 10_555 . . 45.00(2) ?
Ge1 Ga1 Ga2 10_555 . 5_555 57.79(3) ?
Ge1 Ga1 Ga2 10_555 . 149_545 117.32(3) ?
Ge1 Ga1 Ga2 10_555 . 6_555 57.79(3) ?
Ge1 Ga1 Ga2 10_555 . 150_555 117.32(3) ?
Ge1 Ga1 Ga2 10_555 . 9_555 86.08(5) ?
Ge1 Ga1 Ga2 10_555 . 105_554 85.47(4) ?
Ge1 Ga1 Ga2 10_555 . 10_555 3.92(4) ?
Ge1 Ga1 Ga2 10_555 . 106_555 175.47(6) ?
Ge1 Ga1 Ge2 10_555 . . 45.00(2) ?
Ge1 Ga1 Ge2 10_555 . 5_555 57.79(3) ?
Ge1 Ga1 Ge2 10_555 . 149_545 117.32(3) ?
Ge1 Ga1 Ge2 10_555 . 6_555 57.79(3) ?
Ge1 Ga1 Ge2 10_555 . 150_555 117.32(3) ?
Ge1 Ga1 Ge2 10_555 . 9_555 86.08(5) ?
Ge1 Ga1 Ge2 10_555 . 105_554 85.47(4) ?
Ge1 Ga1 Ge2 10_555 . 10_555 3.92(4) ?
Ge1 Ga1 Ge2 10_555 . 106_555 175.47(6) ?
Ge1 Ga1 Mn1 10_555 . . 45.00(2) ?
Ge1 Ga1 Ga2 106_555 . . 135.00(3) ?
Ge1 Ga1 Ga2 106_555 . 5_555 122.21(3) ?
Ge1 Ga1 Ga2 106_555 . 149_545 62.68(3) ?
Ge1 Ga1 Ga2 106_555 . 6_555 122.21(3) ?
Ge1 Ga1 Ga2 106_555 . 150_555 62.68(3) ?
Ge1 Ga1 Ga2 106_555 . 9_555 93.92(5) ?
Ge1 Ga1 Ga2 106_555 . 105_554 94.53(6) ?
Ge1 Ga1 Ga2 106_555 . 10_555 176.08(6) ?
Ge1 Ga1 Ga2 106_555 . 106_555 4.53(4) ?
Ge1 Ga1 Ge2 106_555 . . 135.00(3) ?
Ge1 Ga1 Ge2 106_555 . 5_555 122.21(3) ?
Ge1 Ga1 Ge2 106_555 . 149_545 62.68(3) ?
Ge1 Ga1 Ge2 106_555 . 6_555 122.21(3) ?
Ge1 Ga1 Ge2 106_555 . 150_555 62.68(3) ?
Ge1 Ga1 Ge2 106_555 . 9_555 93.92(5) ?
Ge1 Ga1 Ge2 106_555 . 105_554 94.53(6) ?
Ge1 Ga1 Ge2 106_555 . 10_555 176.08(6) ?
Ge1 Ga1 Ge2 106_555 . 106_555 4.53(4) ?
Ge1 Ga1 Mn1 106_555 . . 135.00(3) ?
Ga2 Ga1 Ga2 . . 5_555 41.08(4) ?
Ga2 Ga1 Ga2 . . 149_545 130.47(4) ?
Ga2 Ga1 Ga2 . . 6_555 41.08(4) ?
Ga2 Ga1 Ga2 . . 150_555 130.47(4) ?
Ga2 Ga1 Ga2 . . 9_555 41.08(4) ?
Ga2 Ga1 Ga2 . . 105_554 130.47(4) ?
Ga2 Ga1 Ga2 . . 10_555 41.08(4) ?
Ga2 Ga1 Ga2 . . 106_555 130.47(4) ?
Ga2 Ga1 Ge2 . . . 0 ?
Ga2 Ga1 Ge2 . . 5_555 41.08(4) ?
Ga2 Ga1 Ge2 . . 149_545 130.47(4) ?
Ga2 Ga1 Ge2 . . 6_555 41.08(4) ?
Ga2 Ga1 Ge2 . . 150_555 130.47(4) ?
Ga2 Ga1 Ge2 . . 9_555 41.08(4) ?
Ga2 Ga1 Ge2 . . 105_554 130.47(4) ?
Ga2 Ga1 Ge2 . . 10_555 41.08(4) ?
Ga2 Ga1 Ge2 . . 106_555 130.47(4) ?
Ga2 Ga1 Mn1 . . . 0 ?
Ga2 Ga1 Ga2 5_555 . 149_545 171.55(7) ?
Ga2 Ga1 Ga2 5_555 . 6_555 82.17(6) ?
Ga2 Ga1 Ga2 5_555 . 150_555 89.38(6) ?
Ga2 Ga1 Ga2 5_555 . 9_555 55.38(4) ?
Ga2 Ga1 Ga2 5_555 . 105_554 119.29(3) ?
Ga2 Ga1 Ga2 5_555 . 10_555 55.38(4) ?
Ga2 Ga1 Ga2 5_555 . 106_555 119.29(3) ?
Ga2 Ga1 Ge2 5_555 . . 41.08(4) ?
Ga2 Ga1 Ge2 5_555 . 5_555 0 ?
Ga2 Ga1 Ge2 5_555 . 149_545 171.55(7) ?
Ga2 Ga1 Ge2 5_555 . 6_555 82.17(6) ?
Ga2 Ga1 Ge2 5_555 . 150_555 89.38(6) ?
Ga2 Ga1 Ge2 5_555 . 9_555 55.38(4) ?
Ga2 Ga1 Ge2 5_555 . 105_554 119.29(3) ?
Ga2 Ga1 Ge2 5_555 . 10_555 55.38(4) ?
Ga2 Ga1 Ge2 5_555 . 106_555 119.29(3) ?
Ga2 Ga1 Mn1 5_555 . . 41.08(4) ?
Ga2 Ga1 Ga2 149_545 . 6_555 89.38(6) ?
Ga2 Ga1 Ga2 149_545 . 150_555 99.07(7) ?
Ga2 Ga1 Ga2 149_545 . 9_555 119.29(3) ?
Ga2 Ga1 Ga2 149_545 . 105_554 65.09(4) ?
Ga2 Ga1 Ga2 149_545 . 10_555 119.29(3) ?
Ga2 Ga1 Ga2 149_545 . 106_555 65.09(4) ?
Ga2 Ga1 Ge2 149_545 . . 130.47(4) ?
Ga2 Ga1 Ge2 149_545 . 5_555 171.55(7) ?
Ga2 Ga1 Ge2 149_545 . 149_545 0 ?
Ga2 Ga1 Ge2 149_545 . 6_555 89.38(6) ?
Ga2 Ga1 Ge2 149_545 . 150_555 99.07(7) ?
Ga2 Ga1 Ge2 149_545 . 9_555 119.29(3) ?
Ga2 Ga1 Ge2 149_545 . 105_554 65.09(4) ?
Ga2 Ga1 Ge2 149_545 . 10_555 119.29(3) ?
Ga2 Ga1 Ge2 149_545 . 106_555 65.09(4) ?
Ga2 Ga1 Mn1 149_545 . . 130.47(4) ?
Ga2 Ga1 Ga2 6_555 . 150_555 171.55(7) ?
Ga2 Ga1 Ga2 6_555 . 9_555 55.38(4) ?
Ga2 Ga1 Ga2 6_555 . 105_554 119.29(3) ?
Ga2 Ga1 Ga2 6_555 . 10_555 55.38(4) ?
Ga2 Ga1 Ga2 6_555 . 106_555 119.29(3) ?
Ga2 Ga1 Ge2 6_555 . . 41.08(4) ?
Ga2 Ga1 Ge2 6_555 . 5_555 82.17(6) ?
Ga2 Ga1 Ge2 6_555 . 149_545 89.38(6) ?
Ga2 Ga1 Ge2 6_555 . 6_555 0 ?
Ga2 Ga1 Ge2 6_555 . 150_555 171.55(7) ?
Ga2 Ga1 Ge2 6_555 . 9_555 55.38(4) ?
Ga2 Ga1 Ge2 6_555 . 105_554 119.29(3) ?
Ga2 Ga1 Ge2 6_555 . 10_555 55.38(4) ?
Ga2 Ga1 Ge2 6_555 . 106_555 119.29(3) ?
Ga2 Ga1 Mn1 6_555 . . 41.08(4) ?
Ga2 Ga1 Ga2 150_555 . 9_555 119.29(3) ?
Ga2 Ga1 Ga2 150_555 . 105_554 65.09(4) ?
Ga2 Ga1 Ga2 150_555 . 10_555 119.29(3) ?
Ga2 Ga1 Ga2 150_555 . 106_555 65.09(4) ?
Ga2 Ga1 Ge2 150_555 . . 130.47(4) ?
Ga2 Ga1 Ge2 150_555 . 5_555 89.38(6) ?
Ga2 Ga1 Ge2 150_555 . 149_545 99.07(7) ?
Ga2 Ga1 Ge2 150_555 . 6_555 171.55(7) ?
Ga2 Ga1 Ge2 150_555 . 150_555 0 ?
Ga2 Ga1 Ge2 150_555 . 9_555 119.29(3) ?
Ga2 Ga1 Ge2 150_555 . 105_554 65.09(4) ?
Ga2 Ga1 Ge2 150_555 . 10_555 119.29(3) ?
Ga2 Ga1 Ge2 150_555 . 106_555 65.09(4) ?
Ga2 Ga1 Mn1 150_555 . . 130.47(4) ?
Ga2 Ga1 Ga2 9_555 . 105_554 171.55(7) ?
Ga2 Ga1 Ga2 9_555 . 10_555 82.17(6) ?
Ga2 Ga1 Ga2 9_555 . 106_555 89.38(6) ?
Ga2 Ga1 Ge2 9_555 . . 41.08(4) ?
Ga2 Ga1 Ge2 9_555 . 5_555 55.38(4) ?
Ga2 Ga1 Ge2 9_555 . 149_545 119.29(3) ?
Ga2 Ga1 Ge2 9_555 . 6_555 55.38(4) ?
Ga2 Ga1 Ge2 9_555 . 150_555 119.29(3) ?
Ga2 Ga1 Ge2 9_555 . 9_555 0 ?
Ga2 Ga1 Ge2 9_555 . 105_554 171.55(7) ?
Ga2 Ga1 Ge2 9_555 . 10_555 82.17(6) ?
Ga2 Ga1 Ge2 9_555 . 106_555 89.38(6) ?
Ga2 Ga1 Mn1 9_555 . . 41.08(4) ?
Ga2 Ga1 Ga2 105_554 . 10_555 89.38(6) ?
Ga2 Ga1 Ga2 105_554 . 106_555 99.07(7) ?
Ga2 Ga1 Ge2 105_554 . . 130.47(4) ?
Ga2 Ga1 Ge2 105_554 . 5_555 119.29(3) ?
Ga2 Ga1 Ge2 105_554 . 149_545 65.09(4) ?
Ga2 Ga1 Ge2 105_554 . 6_555 119.29(3) ?
Ga2 Ga1 Ge2 105_554 . 150_555 65.09(4) ?
Ga2 Ga1 Ge2 105_554 . 9_555 171.55(7) ?
Ga2 Ga1 Ge2 105_554 . 105_554 0 ?
Ga2 Ga1 Ge2 105_554 . 10_555 89.38(6) ?
Ga2 Ga1 Ge2 105_554 . 106_555 99.07(7) ?
Ga2 Ga1 Mn1 105_554 . . 130.47(4) ?
Ga2 Ga1 Ga2 10_555 . 106_555 171.55(7) ?
Ga2 Ga1 Ge2 10_555 . . 41.08(4) ?
Ga2 Ga1 Ge2 10_555 . 5_555 55.38(4) ?
Ga2 Ga1 Ge2 10_555 . 149_545 119.29(3) ?
Ga2 Ga1 Ge2 10_555 . 6_555 55.38(4) ?
Ga2 Ga1 Ge2 10_555 . 150_555 119.29(3) ?
Ga2 Ga1 Ge2 10_555 . 9_555 82.17(6) ?
Ga2 Ga1 Ge2 10_555 . 105_554 89.38(6) ?
Ga2 Ga1 Ge2 10_555 . 10_555 0 ?
Ga2 Ga1 Ge2 10_555 . 106_555 171.55(7) ?
Ga2 Ga1 Mn1 10_555 . . 41.08(4) ?
Ga2 Ga1 Ge2 106_555 . . 130.47(4) ?
Ga2 Ga1 Ge2 106_555 . 5_555 119.29(3) ?
Ga2 Ga1 Ge2 106_555 . 149_545 65.09(4) ?
Ga2 Ga1 Ge2 106_555 . 6_555 119.29(3) ?
Ga2 Ga1 Ge2 106_555 . 150_555 65.09(4) ?
Ga2 Ga1 Ge2 106_555 . 9_555 89.38(6) ?
Ga2 Ga1 Ge2 106_555 . 105_554 99.07(7) ?
Ga2 Ga1 Ge2 106_555 . 10_555 171.55(7) ?
Ga2 Ga1 Ge2 106_555 . 106_555 0 ?
Ga2 Ga1 Mn1 106_555 . . 130.47(4) ?
Ge2 Ga1 Ge2 . . 5_555 41.08(4) ?
Ge2 Ga1 Ge2 . . 149_545 130.47(4) ?
Ge2 Ga1 Ge2 . . 6_555 41.08(4) ?
Ge2 Ga1 Ge2 . . 150_555 130.47(4) ?
Ge2 Ga1 Ge2 . . 9_555 41.08(4) ?
Ge2 Ga1 Ge2 . . 105_554 130.47(4) ?
Ge2 Ga1 Ge2 . . 10_555 41.08(4) ?
Ge2 Ga1 Ge2 . . 106_555 130.47(4) ?
Ge2 Ga1 Mn1 . . . 0 ?
Ge2 Ga1 Ge2 5_555 . 149_545 171.55(7) ?
Ge2 Ga1 Ge2 5_555 . 6_555 82.17(6) ?
Ge2 Ga1 Ge2 5_555 . 150_555 89.38(6) ?
Ge2 Ga1 Ge2 5_555 . 9_555 55.38(4) ?
Ge2 Ga1 Ge2 5_555 . 105_554 119.29(3) ?
Ge2 Ga1 Ge2 5_555 . 10_555 55.38(4) ?
Ge2 Ga1 Ge2 5_555 . 106_555 119.29(3) ?
Ge2 Ga1 Mn1 5_555 . . 41.08(4) ?
Ge2 Ga1 Ge2 149_545 . 6_555 89.38(6) ?
Ge2 Ga1 Ge2 149_545 . 150_555 99.07(7) ?
Ge2 Ga1 Ge2 149_545 . 9_555 119.29(3) ?
Ge2 Ga1 Ge2 149_545 . 105_554 65.09(4) ?
Ge2 Ga1 Ge2 149_545 . 10_555 119.29(3) ?
Ge2 Ga1 Ge2 149_545 . 106_555 65.09(4) ?
Ge2 Ga1 Mn1 149_545 . . 130.47(4) ?
Ge2 Ga1 Ge2 6_555 . 150_555 171.55(7) ?
Ge2 Ga1 Ge2 6_555 . 9_555 55.38(4) ?
Ge2 Ga1 Ge2 6_555 . 105_554 119.29(3) ?
Ge2 Ga1 Ge2 6_555 . 10_555 55.38(4) ?
Ge2 Ga1 Ge2 6_555 . 106_555 119.29(3) ?
Ge2 Ga1 Mn1 6_555 . . 41.08(4) ?
Ge2 Ga1 Ge2 150_555 . 9_555 119.29(3) ?
Ge2 Ga1 Ge2 150_555 . 105_554 65.09(4) ?
Ge2 Ga1 Ge2 150_555 . 10_555 119.29(3) ?
Ge2 Ga1 Ge2 150_555 . 106_555 65.09(4) ?
Ge2 Ga1 Mn1 150_555 . . 130.47(4) ?
Ge2 Ga1 Ge2 9_555 . 105_554 171.55(7) ?
Ge2 Ga1 Ge2 9_555 . 10_555 82.17(6) ?
Ge2 Ga1 Ge2 9_555 . 106_555 89.38(6) ?
Ge2 Ga1 Mn1 9_555 . . 41.08(4) ?
Ge2 Ga1 Ge2 105_554 . 10_555 89.38(6) ?
Ge2 Ga1 Ge2 105_554 . 106_555 99.07(7) ?
Ge2 Ga1 Mn1 105_554 . . 130.47(4) ?
Ge2 Ga1 Ge2 10_555 . 106_555 171.55(7) ?
Ge2 Ga1 Mn1 10_555 . . 41.08(4) ?
Ge2 Ga1 Mn1 106_555 . . 130.47(4) ?
Sm1 Ge1 Sm1 . . 49_544 168.14(5) ?
Sm1 Ge1 Sm1 . . 13_555 89.389(5) ?
Sm1 Ge1 Sm1 . . 61_545 89.389(5) ?
Sm1 Ge1 Ga1 . . 5_555 55.225(14) ?
Sm1 Ge1 Ga1 . . 149_545 124.77(3) ?
Sm1 Ge1 Ga1 . . 6_555 115.11(3) ?
Sm1 Ge1 Ga1 . . 150_555 64.894(15) ?
Sm1 Ge1 Ga1 . . 9_555 55.225(14) ?
Sm1 Ge1 Ga1 . . 105_554 124.77(3) ?
Sm1 Ge1 Ga1 . . 10_555 115.11(3) ?
Sm1 Ge1 Ga1 . . 106_555 64.894(15) ?
Sm1 Ge1 Ge1 . . 5_555 55.225(14) ?
Sm1 Ge1 Ge1 . . 149_545 124.77(3) ?
Sm1 Ge1 Ge1 . . 6_555 115.11(3) ?
Sm1 Ge1 Ge1 . . 150_555 64.894(15) ?
Sm1 Ge1 Ge1 . . 9_555 55.225(14) ?
Sm1 Ge1 Ge1 . . 105_554 124.77(3) ?
Sm1 Ge1 Ge1 . . 10_555 115.11(3) ?
Sm1 Ge1 Ge1 . . 106_555 64.894(15) ?
Sm1 Ge1 Ga2 . . . 84.07(2) ?
Sm1 Ge1 Ga2 . . 5_555 57.31(3) ?
Sm1 Ge1 Ga2 . . 149_545 127.02(3) ?
Sm1 Ge1 Ga2 . . 6_555 112.60(4) ?
Sm1 Ge1 Ga2 . . 150_555 62.09(3) ?
Sm1 Ge1 Ga2 . . 9_555 57.31(3) ?
Sm1 Ge1 Ga2 . . 105_554 127.02(3) ?
Sm1 Ge1 Ga2 . . 10_555 112.60(4) ?
Sm1 Ge1 Ga2 . . 106_555 62.09(3) ?
Sm1 Ge1 Ge2 . . . 84.07(2) ?
Sm1 Ge1 Ge2 . . 5_555 57.31(3) ?
Sm1 Ge1 Ge2 . . 149_545 127.02(3) ?
Sm1 Ge1 Ge2 . . 6_555 112.60(4) ?
Sm1 Ge1 Ge2 . . 150_555 62.09(3) ?
Sm1 Ge1 Ge2 . . 9_555 57.31(3) ?
Sm1 Ge1 Ge2 . . 105_554 127.02(3) ?
Sm1 Ge1 Ge2 . . 10_555 112.60(4) ?
Sm1 Ge1 Ge2 . . 106_555 62.09(3) ?
Sm1 Ge1 Mn1 . . . 84.07(2) ?
Sm1 Ge1 Sm1 49_544 . 13_555 89.389(5) ?
Sm1 Ge1 Sm1 49_544 . 61_545 89.389(5) ?
Sm1 Ge1 Ga1 49_544 . 5_555 115.11(3) ?
Sm1 Ge1 Ga1 49_544 . 149_545 64.894(15) ?
Sm1 Ge1 Ga1 49_544 . 6_555 55.225(14) ?
Sm1 Ge1 Ga1 49_544 . 150_555 124.77(3) ?
Sm1 Ge1 Ga1 49_544 . 9_555 115.11(3) ?
Sm1 Ge1 Ga1 49_544 . 105_554 64.894(15) ?
Sm1 Ge1 Ga1 49_544 . 10_555 55.225(14) ?
Sm1 Ge1 Ga1 49_544 . 106_555 124.77(3) ?
Sm1 Ge1 Ge1 49_544 . 5_555 115.11(3) ?
Sm1 Ge1 Ge1 49_544 . 149_545 64.894(15) ?
Sm1 Ge1 Ge1 49_544 . 6_555 55.225(14) ?
Sm1 Ge1 Ge1 49_544 . 150_555 124.77(3) ?
Sm1 Ge1 Ge1 49_544 . 9_555 115.11(3) ?
Sm1 Ge1 Ge1 49_544 . 105_554 64.894(15) ?
Sm1 Ge1 Ge1 49_544 . 10_555 55.225(14) ?
Sm1 Ge1 Ge1 49_544 . 106_555 124.77(3) ?
Sm1 Ge1 Ga2 49_544 . . 84.07(2) ?
Sm1 Ge1 Ga2 49_544 . 5_555 112.60(4) ?
Sm1 Ge1 Ga2 49_544 . 149_545 62.09(3) ?
Sm1 Ge1 Ga2 49_544 . 6_555 57.31(3) ?
Sm1 Ge1 Ga2 49_544 . 150_555 127.02(3) ?
Sm1 Ge1 Ga2 49_544 . 9_555 112.60(4) ?
Sm1 Ge1 Ga2 49_544 . 105_554 62.09(3) ?
Sm1 Ge1 Ga2 49_544 . 10_555 57.31(3) ?
Sm1 Ge1 Ga2 49_544 . 106_555 127.02(3) ?
Sm1 Ge1 Ge2 49_544 . . 84.07(2) ?
Sm1 Ge1 Ge2 49_544 . 5_555 112.60(4) ?
Sm1 Ge1 Ge2 49_544 . 149_545 62.09(3) ?
Sm1 Ge1 Ge2 49_544 . 6_555 57.31(3) ?
Sm1 Ge1 Ge2 49_544 . 150_555 127.02(3) ?
Sm1 Ge1 Ge2 49_544 . 9_555 112.60(4) ?
Sm1 Ge1 Ge2 49_544 . 105_554 62.09(3) ?
Sm1 Ge1 Ge2 49_544 . 10_555 57.31(3) ?
Sm1 Ge1 Ge2 49_544 . 106_555 127.02(3) ?
Sm1 Ge1 Mn1 49_544 . . 84.07(2) ?
Sm1 Ge1 Sm1 13_555 . 61_545 168.14(5) ?
Sm1 Ge1 Ga1 13_555 . 5_555 55.225(14) ?
Sm1 Ge1 Ga1 13_555 . 149_545 124.77(3) ?
Sm1 Ge1 Ga1 13_555 . 6_555 115.11(3) ?
Sm1 Ge1 Ga1 13_555 . 150_555 64.894(15) ?
Sm1 Ge1 Ga1 13_555 . 9_555 115.11(3) ?
Sm1 Ge1 Ga1 13_555 . 105_554 64.894(15) ?
Sm1 Ge1 Ga1 13_555 . 10_555 55.225(14) ?
Sm1 Ge1 Ga1 13_555 . 106_555 124.77(3) ?
Sm1 Ge1 Ge1 13_555 . 5_555 55.225(14) ?
Sm1 Ge1 Ge1 13_555 . 149_545 124.77(3) ?
Sm1 Ge1 Ge1 13_555 . 6_555 115.11(3) ?
Sm1 Ge1 Ge1 13_555 . 150_555 64.894(15) ?
Sm1 Ge1 Ge1 13_555 . 9_555 115.11(3) ?
Sm1 Ge1 Ge1 13_555 . 105_554 64.894(15) ?
Sm1 Ge1 Ge1 13_555 . 10_555 55.225(14) ?
Sm1 Ge1 Ge1 13_555 . 106_555 124.77(3) ?
Sm1 Ge1 Ga2 13_555 . . 84.07(2) ?
Sm1 Ge1 Ga2 13_555 . 5_555 57.31(3) ?
Sm1 Ge1 Ga2 13_555 . 149_545 127.02(3) ?
Sm1 Ge1 Ga2 13_555 . 6_555 112.60(4) ?
Sm1 Ge1 Ga2 13_555 . 150_555 62.09(3) ?
Sm1 Ge1 Ga2 13_555 . 9_555 112.60(4) ?
Sm1 Ge1 Ga2 13_555 . 105_554 62.09(3) ?
Sm1 Ge1 Ga2 13_555 . 10_555 57.31(3) ?
Sm1 Ge1 Ga2 13_555 . 106_555 127.02(3) ?
Sm1 Ge1 Ge2 13_555 . . 84.07(2) ?
Sm1 Ge1 Ge2 13_555 . 5_555 57.31(3) ?
Sm1 Ge1 Ge2 13_555 . 149_545 127.02(3) ?
Sm1 Ge1 Ge2 13_555 . 6_555 112.60(4) ?
Sm1 Ge1 Ge2 13_555 . 150_555 62.09(3) ?
Sm1 Ge1 Ge2 13_555 . 9_555 112.60(4) ?
Sm1 Ge1 Ge2 13_555 . 105_554 62.09(3) ?
Sm1 Ge1 Ge2 13_555 . 10_555 57.31(3) ?
Sm1 Ge1 Ge2 13_555 . 106_555 127.02(3) ?
Sm1 Ge1 Mn1 13_555 . . 84.07(2) ?
Sm1 Ge1 Ga1 61_545 . 5_555 115.11(3) ?
Sm1 Ge1 Ga1 61_545 . 149_545 64.894(15) ?
Sm1 Ge1 Ga1 61_545 . 6_555 55.225(14) ?
Sm1 Ge1 Ga1 61_545 . 150_555 124.77(3) ?
Sm1 Ge1 Ga1 61_545 . 9_555 55.225(14) ?
Sm1 Ge1 Ga1 61_545 . 105_554 124.77(3) ?
Sm1 Ge1 Ga1 61_545 . 10_555 115.11(3) ?
Sm1 Ge1 Ga1 61_545 . 106_555 64.894(15) ?
Sm1 Ge1 Ge1 61_545 . 5_555 115.11(3) ?
Sm1 Ge1 Ge1 61_545 . 149_545 64.894(15) ?
Sm1 Ge1 Ge1 61_545 . 6_555 55.225(14) ?
Sm1 Ge1 Ge1 61_545 . 150_555 124.77(3) ?
Sm1 Ge1 Ge1 61_545 . 9_555 55.225(14) ?
Sm1 Ge1 Ge1 61_545 . 105_554 124.77(3) ?
Sm1 Ge1 Ge1 61_545 . 10_555 115.11(3) ?
Sm1 Ge1 Ge1 61_545 . 106_555 64.894(15) ?
Sm1 Ge1 Ga2 61_545 . . 84.07(2) ?
Sm1 Ge1 Ga2 61_545 . 5_555 112.60(4) ?
Sm1 Ge1 Ga2 61_545 . 149_545 62.09(3) ?
Sm1 Ge1 Ga2 61_545 . 6_555 57.31(3) ?
Sm1 Ge1 Ga2 61_545 . 150_555 127.02(3) ?
Sm1 Ge1 Ga2 61_545 . 9_555 57.31(3) ?
Sm1 Ge1 Ga2 61_545 . 105_554 127.02(3) ?
Sm1 Ge1 Ga2 61_545 . 10_555 112.60(4) ?
Sm1 Ge1 Ga2 61_545 . 106_555 62.09(3) ?
Sm1 Ge1 Ge2 61_545 . . 84.07(2) ?
Sm1 Ge1 Ge2 61_545 . 5_555 112.60(4) ?
Sm1 Ge1 Ge2 61_545 . 149_545 62.09(3) ?
Sm1 Ge1 Ge2 61_545 . 6_555 57.31(3) ?
Sm1 Ge1 Ge2 61_545 . 150_555 127.02(3) ?
Sm1 Ge1 Ge2 61_545 . 9_555 57.31(3) ?
Sm1 Ge1 Ge2 61_545 . 105_554 127.02(3) ?
Sm1 Ge1 Ge2 61_545 . 10_555 112.60(4) ?
Sm1 Ge1 Ge2 61_545 . 106_555 62.09(3) ?
Sm1 Ge1 Mn1 61_545 . . 84.07(2) ?
Ga1 Ge1 Ga1 5_555 . 149_545 180 ?
Ga1 Ge1 Ga1 5_555 . 6_555 90.00(4) ?
Ga1 Ge1 Ga1 5_555 . 150_555 90.00(3) ?
Ga1 Ge1 Ga1 5_555 . 9_555 60.00(2) ?
Ga1 Ge1 Ga1 5_555 . 105_554 120.000(15) ?
Ga1 Ge1 Ga1 5_555 . 10_555 60.00(2) ?
Ga1 Ge1 Ga1 5_555 . 106_555 120.000(15) ?
Ga1 Ge1 Ge1 5_555 . 5_555 0 ?
Ga1 Ge1 Ge1 5_555 . 149_545 180 ?
Ga1 Ge1 Ge1 5_555 . 6_555 90.00(4) ?
Ga1 Ge1 Ge1 5_555 . 150_555 90.00(3) ?
Ga1 Ge1 Ge1 5_555 . 9_555 60.00(2) ?
Ga1 Ge1 Ge1 5_555 . 105_554 120.000(15) ?
Ga1 Ge1 Ge1 5_555 . 10_555 60.00(2) ?
Ga1 Ge1 Ge1 5_555 . 106_555 120.000(15) ?
Ga1 Ge1 Ga2 5_555 . . 45.00(2) ?
Ga1 Ge1 Ga2 5_555 . 5_555 3.92(4) ?
Ga1 Ge1 Ga2 5_555 . 149_545 175.47(6) ?
Ga1 Ge1 Ga2 5_555 . 6_555 86.08(5) ?
Ga1 Ge1 Ga2 5_555 . 150_555 85.47(4) ?
Ga1 Ge1 Ga2 5_555 . 9_555 57.79(3) ?
Ga1 Ge1 Ga2 5_555 . 105_554 117.32(3) ?
Ga1 Ge1 Ga2 5_555 . 10_555 57.79(3) ?
Ga1 Ge1 Ga2 5_555 . 106_555 117.32(3) ?
Ga1 Ge1 Ge2 5_555 . . 45.00(2) ?
Ga1 Ge1 Ge2 5_555 . 5_555 3.92(4) ?
Ga1 Ge1 Ge2 5_555 . 149_545 175.47(6) ?
Ga1 Ge1 Ge2 5_555 . 6_555 86.08(5) ?
Ga1 Ge1 Ge2 5_555 . 150_555 85.47(4) ?
Ga1 Ge1 Ge2 5_555 . 9_555 57.79(3) ?
Ga1 Ge1 Ge2 5_555 . 105_554 117.32(3) ?
Ga1 Ge1 Ge2 5_555 . 10_555 57.79(3) ?
Ga1 Ge1 Ge2 5_555 . 106_555 117.32(3) ?
Ga1 Ge1 Mn1 5_555 . . 45.00(2) ?
Ga1 Ge1 Ga1 149_545 . 6_555 90.00(3) ?
Ga1 Ge1 Ga1 149_545 . 150_555 90.00(5) ?
Ga1 Ge1 Ga1 149_545 . 9_555 120.000(15) ?
Ga1 Ge1 Ga1 149_545 . 105_554 60.00(3) ?
Ga1 Ge1 Ga1 149_545 . 10_555 120.000(15) ?
Ga1 Ge1 Ga1 149_545 . 106_555 60.00(3) ?
Ga1 Ge1 Ge1 149_545 . 5_555 180 ?
Ga1 Ge1 Ge1 149_545 . 149_545 0 ?
Ga1 Ge1 Ge1 149_545 . 6_555 90.00(3) ?
Ga1 Ge1 Ge1 149_545 . 150_555 90.00(5) ?
Ga1 Ge1 Ge1 149_545 . 9_555 120.000(15) ?
Ga1 Ge1 Ge1 149_545 . 105_554 60.00(3) ?
Ga1 Ge1 Ge1 149_545 . 10_555 120.000(15) ?
Ga1 Ge1 Ge1 149_545 . 106_555 60.00(3) ?
Ga1 Ge1 Ga2 149_545 . . 135.00(3) ?
Ga1 Ge1 Ga2 149_545 . 5_555 176.08(6) ?
Ga1 Ge1 Ga2 149_545 . 149_545 4.53(4) ?
Ga1 Ge1 Ga2 149_545 . 6_555 93.92(5) ?
Ga1 Ge1 Ga2 149_545 . 150_555 94.53(6) ?
Ga1 Ge1 Ga2 149_545 . 9_555 122.21(3) ?
Ga1 Ge1 Ga2 149_545 . 105_554 62.68(3) ?
Ga1 Ge1 Ga2 149_545 . 10_555 122.21(3) ?
Ga1 Ge1 Ga2 149_545 . 106_555 62.68(3) ?
Ga1 Ge1 Ge2 149_545 . . 135.00(3) ?
Ga1 Ge1 Ge2 149_545 . 5_555 176.08(6) ?
Ga1 Ge1 Ge2 149_545 . 149_545 4.53(4) ?
Ga1 Ge1 Ge2 149_545 . 6_555 93.92(5) ?
Ga1 Ge1 Ge2 149_545 . 150_555 94.53(6) ?
Ga1 Ge1 Ge2 149_545 . 9_555 122.21(3) ?
Ga1 Ge1 Ge2 149_545 . 105_554 62.68(3) ?
Ga1 Ge1 Ge2 149_545 . 10_555 122.21(3) ?
Ga1 Ge1 Ge2 149_545 . 106_555 62.68(3) ?
Ga1 Ge1 Mn1 149_545 . . 135.00(3) ?
Ga1 Ge1 Ga1 6_555 . 150_555 180 ?
Ga1 Ge1 Ga1 6_555 . 9_555 60.00(2) ?
Ga1 Ge1 Ga1 6_555 . 105_554 120.000(15) ?
Ga1 Ge1 Ga1 6_555 . 10_555 60.00(2) ?
Ga1 Ge1 Ga1 6_555 . 106_555 120.000(15) ?
Ga1 Ge1 Ge1 6_555 . 5_555 90.00(4) ?
Ga1 Ge1 Ge1 6_555 . 149_545 90.00(3) ?
Ga1 Ge1 Ge1 6_555 . 6_555 0 ?
Ga1 Ge1 Ge1 6_555 . 150_555 180 ?
Ga1 Ge1 Ge1 6_555 . 9_555 60.00(2) ?
Ga1 Ge1 Ge1 6_555 . 105_554 120.000(15) ?
Ga1 Ge1 Ge1 6_555 . 10_555 60.00(2) ?
Ga1 Ge1 Ge1 6_555 . 106_555 120.000(15) ?
Ga1 Ge1 Ga2 6_555 . . 45.00(2) ?
Ga1 Ge1 Ga2 6_555 . 5_555 86.08(5) ?
Ga1 Ge1 Ga2 6_555 . 149_545 85.47(4) ?
Ga1 Ge1 Ga2 6_555 . 6_555 3.92(4) ?
Ga1 Ge1 Ga2 6_555 . 150_555 175.47(6) ?
Ga1 Ge1 Ga2 6_555 . 9_555 57.79(3) ?
Ga1 Ge1 Ga2 6_555 . 105_554 117.32(3) ?
Ga1 Ge1 Ga2 6_555 . 10_555 57.79(3) ?
Ga1 Ge1 Ga2 6_555 . 106_555 117.32(3) ?
Ga1 Ge1 Ge2 6_555 . . 45.00(2) ?
Ga1 Ge1 Ge2 6_555 . 5_555 86.08(5) ?
Ga1 Ge1 Ge2 6_555 . 149_545 85.47(4) ?
Ga1 Ge1 Ge2 6_555 . 6_555 3.92(4) ?
Ga1 Ge1 Ge2 6_555 . 150_555 175.47(6) ?
Ga1 Ge1 Ge2 6_555 . 9_555 57.79(3) ?
Ga1 Ge1 Ge2 6_555 . 105_554 117.32(3) ?
Ga1 Ge1 Ge2 6_555 . 10_555 57.79(3) ?
Ga1 Ge1 Ge2 6_555 . 106_555 117.32(3) ?
Ga1 Ge1 Mn1 6_555 . . 45.00(2) ?
Ga1 Ge1 Ga1 150_555 . 9_555 120.000(15) ?
Ga1 Ge1 Ga1 150_555 . 105_554 60.00(3) ?
Ga1 Ge1 Ga1 150_555 . 10_555 120.000(15) ?
Ga1 Ge1 Ga1 150_555 . 106_555 60.00(3) ?
Ga1 Ge1 Ge1 150_555 . 5_555 90.00(3) ?
Ga1 Ge1 Ge1 150_555 . 149_545 90.00(5) ?
Ga1 Ge1 Ge1 150_555 . 6_555 180 ?
Ga1 Ge1 Ge1 150_555 . 150_555 0 ?
Ga1 Ge1 Ge1 150_555 . 9_555 120.000(15) ?
Ga1 Ge1 Ge1 150_555 . 105_554 60.00(3) ?
Ga1 Ge1 Ge1 150_555 . 10_555 120.000(15) ?
Ga1 Ge1 Ge1 150_555 . 106_555 60.00(3) ?
Ga1 Ge1 Ga2 150_555 . . 135.00(3) ?
Ga1 Ge1 Ga2 150_555 . 5_555 93.92(5) ?
Ga1 Ge1 Ga2 150_555 . 149_545 94.53(6) ?
Ga1 Ge1 Ga2 150_555 . 6_555 176.08(6) ?
Ga1 Ge1 Ga2 150_555 . 150_555 4.53(4) ?
Ga1 Ge1 Ga2 150_555 . 9_555 122.21(3) ?
Ga1 Ge1 Ga2 150_555 . 105_554 62.68(3) ?
Ga1 Ge1 Ga2 150_555 . 10_555 122.21(3) ?
Ga1 Ge1 Ga2 150_555 . 106_555 62.68(3) ?
Ga1 Ge1 Ge2 150_555 . . 135.00(3) ?
Ga1 Ge1 Ge2 150_555 . 5_555 93.92(5) ?
Ga1 Ge1 Ge2 150_555 . 149_545 94.53(6) ?
Ga1 Ge1 Ge2 150_555 . 6_555 176.08(6) ?
Ga1 Ge1 Ge2 150_555 . 150_555 4.53(4) ?
Ga1 Ge1 Ge2 150_555 . 9_555 122.21(3) ?
Ga1 Ge1 Ge2 150_555 . 105_554 62.68(3) ?
Ga1 Ge1 Ge2 150_555 . 10_555 122.21(3) ?
Ga1 Ge1 Ge2 150_555 . 106_555 62.68(3) ?
Ga1 Ge1 Mn1 150_555 . . 135.00(3) ?
Ga1 Ge1 Ga1 9_555 . 105_554 180 ?
Ga1 Ge1 Ga1 9_555 . 10_555 90.00(4) ?
Ga1 Ge1 Ga1 9_555 . 106_555 90.00(3) ?
Ga1 Ge1 Ge1 9_555 . 5_555 60.00(2) ?
Ga1 Ge1 Ge1 9_555 . 149_545 120.000(15) ?
Ga1 Ge1 Ge1 9_555 . 6_555 60.00(2) ?
Ga1 Ge1 Ge1 9_555 . 150_555 120.000(15) ?
Ga1 Ge1 Ge1 9_555 . 9_555 0 ?
Ga1 Ge1 Ge1 9_555 . 105_554 180 ?
Ga1 Ge1 Ge1 9_555 . 10_555 90.00(4) ?
Ga1 Ge1 Ge1 9_555 . 106_555 90.00(3) ?
Ga1 Ge1 Ga2 9_555 . . 45.00(2) ?
Ga1 Ge1 Ga2 9_555 . 5_555 57.79(3) ?
Ga1 Ge1 Ga2 9_555 . 149_545 117.32(3) ?
Ga1 Ge1 Ga2 9_555 . 6_555 57.79(3) ?
Ga1 Ge1 Ga2 9_555 . 150_555 117.32(3) ?
Ga1 Ge1 Ga2 9_555 . 9_555 3.92(4) ?
Ga1 Ge1 Ga2 9_555 . 105_554 175.47(6) ?
Ga1 Ge1 Ga2 9_555 . 10_555 86.08(5) ?
Ga1 Ge1 Ga2 9_555 . 106_555 85.47(4) ?
Ga1 Ge1 Ge2 9_555 . . 45.00(2) ?
Ga1 Ge1 Ge2 9_555 . 5_555 57.79(3) ?
Ga1 Ge1 Ge2 9_555 . 149_545 117.32(3) ?
Ga1 Ge1 Ge2 9_555 . 6_555 57.79(3) ?
Ga1 Ge1 Ge2 9_555 . 150_555 117.32(3) ?
Ga1 Ge1 Ge2 9_555 . 9_555 3.92(4) ?
Ga1 Ge1 Ge2 9_555 . 105_554 175.47(6) ?
Ga1 Ge1 Ge2 9_555 . 10_555 86.08(5) ?
Ga1 Ge1 Ge2 9_555 . 106_555 85.47(4) ?
Ga1 Ge1 Mn1 9_555 . . 45.00(2) ?
Ga1 Ge1 Ga1 105_554 . 10_555 90.00(3) ?
Ga1 Ge1 Ga1 105_554 . 106_555 90.00(5) ?
Ga1 Ge1 Ge1 105_554 . 5_555 120.000(15) ?
Ga1 Ge1 Ge1 105_554 . 149_545 60.00(3) ?
Ga1 Ge1 Ge1 105_554 . 6_555 120.000(15) ?
Ga1 Ge1 Ge1 105_554 . 150_555 60.00(3) ?
Ga1 Ge1 Ge1 105_554 . 9_555 180 ?
Ga1 Ge1 Ge1 105_554 . 105_554 0 ?
Ga1 Ge1 Ge1 105_554 . 10_555 90.00(3) ?
Ga1 Ge1 Ge1 105_554 . 106_555 90.00(5) ?
Ga1 Ge1 Ga2 105_554 . . 135.00(3) ?
Ga1 Ge1 Ga2 105_554 . 5_555 122.21(3) ?
Ga1 Ge1 Ga2 105_554 . 149_545 62.68(3) ?
Ga1 Ge1 Ga2 105_554 . 6_555 122.21(3) ?
Ga1 Ge1 Ga2 105_554 . 150_555 62.68(3) ?
Ga1 Ge1 Ga2 105_554 . 9_555 176.08(6) ?
Ga1 Ge1 Ga2 105_554 . 105_554 4.53(4) ?
Ga1 Ge1 Ga2 105_554 . 10_555 93.92(5) ?
Ga1 Ge1 Ga2 105_554 . 106_555 94.53(6) ?
Ga1 Ge1 Ge2 105_554 . . 135.00(3) ?
Ga1 Ge1 Ge2 105_554 . 5_555 122.21(3) ?
Ga1 Ge1 Ge2 105_554 . 149_545 62.68(3) ?
Ga1 Ge1 Ge2 105_554 . 6_555 122.21(3) ?
Ga1 Ge1 Ge2 105_554 . 150_555 62.68(3) ?
Ga1 Ge1 Ge2 105_554 . 9_555 176.08(6) ?
Ga1 Ge1 Ge2 105_554 . 105_554 4.53(4) ?
Ga1 Ge1 Ge2 105_554 . 10_555 93.92(5) ?
Ga1 Ge1 Ge2 105_554 . 106_555 94.53(6) ?
Ga1 Ge1 Mn1 105_554 . . 135.00(3) ?
Ga1 Ge1 Ga1 10_555 . 106_555 180 ?
Ga1 Ge1 Ge1 10_555 . 5_555 60.00(2) ?
Ga1 Ge1 Ge1 10_555 . 149_545 120.000(15) ?
Ga1 Ge1 Ge1 10_555 . 6_555 60.00(2) ?
Ga1 Ge1 Ge1 10_555 . 150_555 120.000(15) ?
Ga1 Ge1 Ge1 10_555 . 9_555 90.00(4) ?
Ga1 Ge1 Ge1 10_555 . 105_554 90.00(3) ?
Ga1 Ge1 Ge1 10_555 . 10_555 0 ?
Ga1 Ge1 Ge1 10_555 . 106_555 180 ?
Ga1 Ge1 Ga2 10_555 . . 45.00(2) ?
Ga1 Ge1 Ga2 10_555 . 5_555 57.79(3) ?
Ga1 Ge1 Ga2 10_555 . 149_545 117.32(3) ?
Ga1 Ge1 Ga2 10_555 . 6_555 57.79(3) ?
Ga1 Ge1 Ga2 10_555 . 150_555 117.32(3) ?
Ga1 Ge1 Ga2 10_555 . 9_555 86.08(5) ?
Ga1 Ge1 Ga2 10_555 . 105_554 85.47(4) ?
Ga1 Ge1 Ga2 10_555 . 10_555 3.92(4) ?
Ga1 Ge1 Ga2 10_555 . 106_555 175.47(6) ?
Ga1 Ge1 Ge2 10_555 . . 45.00(2) ?
Ga1 Ge1 Ge2 10_555 . 5_555 57.79(3) ?
Ga1 Ge1 Ge2 10_555 . 149_545 117.32(3) ?
Ga1 Ge1 Ge2 10_555 . 6_555 57.79(3) ?
Ga1 Ge1 Ge2 10_555 . 150_555 117.32(3) ?
Ga1 Ge1 Ge2 10_555 . 9_555 86.08(5) ?
Ga1 Ge1 Ge2 10_555 . 105_554 85.47(4) ?
Ga1 Ge1 Ge2 10_555 . 10_555 3.92(4) ?
Ga1 Ge1 Ge2 10_555 . 106_555 175.47(6) ?
Ga1 Ge1 Mn1 10_555 . . 45.00(2) ?
Ga1 Ge1 Ge1 106_555 . 5_555 120.000(15) ?
Ga1 Ge1 Ge1 106_555 . 149_545 60.00(3) ?
Ga1 Ge1 Ge1 106_555 . 6_555 120.000(15) ?
Ga1 Ge1 Ge1 106_555 . 150_555 60.00(3) ?
Ga1 Ge1 Ge1 106_555 . 9_555 90.00(3) ?
Ga1 Ge1 Ge1 106_555 . 105_554 90.00(5) ?
Ga1 Ge1 Ge1 106_555 . 10_555 180 ?
Ga1 Ge1 Ge1 106_555 . 106_555 0 ?
Ga1 Ge1 Ga2 106_555 . . 135.00(3) ?
Ga1 Ge1 Ga2 106_555 . 5_555 122.21(3) ?
Ga1 Ge1 Ga2 106_555 . 149_545 62.68(3) ?
Ga1 Ge1 Ga2 106_555 . 6_555 122.21(3) ?
Ga1 Ge1 Ga2 106_555 . 150_555 62.68(3) ?
Ga1 Ge1 Ga2 106_555 . 9_555 93.92(5) ?
Ga1 Ge1 Ga2 106_555 . 105_554 94.53(6) ?
Ga1 Ge1 Ga2 106_555 . 10_555 176.08(6) ?
Ga1 Ge1 Ga2 106_555 . 106_555 4.53(4) ?
Ga1 Ge1 Ge2 106_555 . . 135.00(3) ?
Ga1 Ge1 Ge2 106_555 . 5_555 122.21(3) ?
Ga1 Ge1 Ge2 106_555 . 149_545 62.68(3) ?
Ga1 Ge1 Ge2 106_555 . 6_555 122.21(3) ?
Ga1 Ge1 Ge2 106_555 . 150_555 62.68(3) ?
Ga1 Ge1 Ge2 106_555 . 9_555 93.92(5) ?
Ga1 Ge1 Ge2 106_555 . 105_554 94.53(6) ?
Ga1 Ge1 Ge2 106_555 . 10_555 176.08(6) ?
Ga1 Ge1 Ge2 106_555 . 106_555 4.53(4) ?
Ga1 Ge1 Mn1 106_555 . . 135.00(3) ?
Ge1 Ge1 Ge1 5_555 . 149_545 180 ?
Ge1 Ge1 Ge1 5_555 . 6_555 90.00(4) ?
Ge1 Ge1 Ge1 5_555 . 150_555 90.00(3) ?
Ge1 Ge1 Ge1 5_555 . 9_555 60.00(2) ?
Ge1 Ge1 Ge1 5_555 . 105_554 120.000(15) ?
Ge1 Ge1 Ge1 5_555 . 10_555 60.00(2) ?
Ge1 Ge1 Ge1 5_555 . 106_555 120.000(15) ?
Ge1 Ge1 Ga2 5_555 . . 45.00(2) ?
Ge1 Ge1 Ga2 5_555 . 5_555 3.92(4) ?
Ge1 Ge1 Ga2 5_555 . 149_545 175.47(6) ?
Ge1 Ge1 Ga2 5_555 . 6_555 86.08(5) ?
Ge1 Ge1 Ga2 5_555 . 150_555 85.47(4) ?
Ge1 Ge1 Ga2 5_555 . 9_555 57.79(3) ?
Ge1 Ge1 Ga2 5_555 . 105_554 117.32(3) ?
Ge1 Ge1 Ga2 5_555 . 10_555 57.79(3) ?
Ge1 Ge1 Ga2 5_555 . 106_555 117.32(3) ?
Ge1 Ge1 Ge2 5_555 . . 45.00(2) ?
Ge1 Ge1 Ge2 5_555 . 5_555 3.92(4) ?
Ge1 Ge1 Ge2 5_555 . 149_545 175.47(6) ?
Ge1 Ge1 Ge2 5_555 . 6_555 86.08(5) ?
Ge1 Ge1 Ge2 5_555 . 150_555 85.47(4) ?
Ge1 Ge1 Ge2 5_555 . 9_555 57.79(3) ?
Ge1 Ge1 Ge2 5_555 . 105_554 117.32(3) ?
Ge1 Ge1 Ge2 5_555 . 10_555 57.79(3) ?
Ge1 Ge1 Ge2 5_555 . 106_555 117.32(3) ?
Ge1 Ge1 Mn1 5_555 . . 45.00(2) ?
Ge1 Ge1 Ge1 149_545 . 6_555 90.00(3) ?
Ge1 Ge1 Ge1 149_545 . 150_555 90.00(5) ?
Ge1 Ge1 Ge1 149_545 . 9_555 120.000(15) ?
Ge1 Ge1 Ge1 149_545 . 105_554 60.00(3) ?
Ge1 Ge1 Ge1 149_545 . 10_555 120.000(15) ?
Ge1 Ge1 Ge1 149_545 . 106_555 60.00(3) ?
Ge1 Ge1 Ga2 149_545 . . 135.00(3) ?
Ge1 Ge1 Ga2 149_545 . 5_555 176.08(6) ?
Ge1 Ge1 Ga2 149_545 . 149_545 4.53(4) ?
Ge1 Ge1 Ga2 149_545 . 6_555 93.92(5) ?
Ge1 Ge1 Ga2 149_545 . 150_555 94.53(6) ?
Ge1 Ge1 Ga2 149_545 . 9_555 122.21(3) ?
Ge1 Ge1 Ga2 149_545 . 105_554 62.68(3) ?
Ge1 Ge1 Ga2 149_545 . 10_555 122.21(3) ?
Ge1 Ge1 Ga2 149_545 . 106_555 62.68(3) ?
Ge1 Ge1 Ge2 149_545 . . 135.00(3) ?
Ge1 Ge1 Ge2 149_545 . 5_555 176.08(6) ?
Ge1 Ge1 Ge2 149_545 . 149_545 4.53(4) ?
Ge1 Ge1 Ge2 149_545 . 6_555 93.92(5) ?
Ge1 Ge1 Ge2 149_545 . 150_555 94.53(6) ?
Ge1 Ge1 Ge2 149_545 . 9_555 122.21(3) ?
Ge1 Ge1 Ge2 149_545 . 105_554 62.68(3) ?
Ge1 Ge1 Ge2 149_545 . 10_555 122.21(3) ?
Ge1 Ge1 Ge2 149_545 . 106_555 62.68(3) ?
Ge1 Ge1 Mn1 149_545 . . 135.00(3) ?
Ge1 Ge1 Ge1 6_555 . 150_555 180 ?
Ge1 Ge1 Ge1 6_555 . 9_555 60.00(2) ?
Ge1 Ge1 Ge1 6_555 . 105_554 120.000(15) ?
Ge1 Ge1 Ge1 6_555 . 10_555 60.00(2) ?
Ge1 Ge1 Ge1 6_555 . 106_555 120.000(15) ?
Ge1 Ge1 Ga2 6_555 . . 45.00(2) ?
Ge1 Ge1 Ga2 6_555 . 5_555 86.08(5) ?
Ge1 Ge1 Ga2 6_555 . 149_545 85.47(4) ?
Ge1 Ge1 Ga2 6_555 . 6_555 3.92(4) ?
Ge1 Ge1 Ga2 6_555 . 150_555 175.47(6) ?
Ge1 Ge1 Ga2 6_555 . 9_555 57.79(3) ?
Ge1 Ge1 Ga2 6_555 . 105_554 117.32(3) ?
Ge1 Ge1 Ga2 6_555 . 10_555 57.79(3) ?
Ge1 Ge1 Ga2 6_555 . 106_555 117.32(3) ?
Ge1 Ge1 Ge2 6_555 . . 45.00(2) ?
Ge1 Ge1 Ge2 6_555 . 5_555 86.08(5) ?
Ge1 Ge1 Ge2 6_555 . 149_545 85.47(4) ?
Ge1 Ge1 Ge2 6_555 . 6_555 3.92(4) ?
Ge1 Ge1 Ge2 6_555 . 150_555 175.47(6) ?
Ge1 Ge1 Ge2 6_555 . 9_555 57.79(3) ?
Ge1 Ge1 Ge2 6_555 . 105_554 117.32(3) ?
Ge1 Ge1 Ge2 6_555 . 10_555 57.79(3) ?
Ge1 Ge1 Ge2 6_555 . 106_555 117.32(3) ?
Ge1 Ge1 Mn1 6_555 . . 45.00(2) ?
Ge1 Ge1 Ge1 150_555 . 9_555 120.000(15) ?
Ge1 Ge1 Ge1 150_555 . 105_554 60.00(3) ?
Ge1 Ge1 Ge1 150_555 . 10_555 120.000(15) ?
Ge1 Ge1 Ge1 150_555 . 106_555 60.00(3) ?
Ge1 Ge1 Ga2 150_555 . . 135.00(3) ?
Ge1 Ge1 Ga2 150_555 . 5_555 93.92(5) ?
Ge1 Ge1 Ga2 150_555 . 149_545 94.53(6) ?
Ge1 Ge1 Ga2 150_555 . 6_555 176.08(6) ?
Ge1 Ge1 Ga2 150_555 . 150_555 4.53(4) ?
Ge1 Ge1 Ga2 150_555 . 9_555 122.21(3) ?
Ge1 Ge1 Ga2 150_555 . 105_554 62.68(3) ?
Ge1 Ge1 Ga2 150_555 . 10_555 122.21(3) ?
Ge1 Ge1 Ga2 150_555 . 106_555 62.68(3) ?
Ge1 Ge1 Ge2 150_555 . . 135.00(3) ?
Ge1 Ge1 Ge2 150_555 . 5_555 93.92(5) ?
Ge1 Ge1 Ge2 150_555 . 149_545 94.53(6) ?
Ge1 Ge1 Ge2 150_555 . 6_555 176.08(6) ?
Ge1 Ge1 Ge2 150_555 . 150_555 4.53(4) ?
Ge1 Ge1 Ge2 150_555 . 9_555 122.21(3) ?
Ge1 Ge1 Ge2 150_555 . 105_554 62.68(3) ?
Ge1 Ge1 Ge2 150_555 . 10_555 122.21(3) ?
Ge1 Ge1 Ge2 150_555 . 106_555 62.68(3) ?
Ge1 Ge1 Mn1 150_555 . . 135.00(3) ?
Ge1 Ge1 Ge1 9_555 . 105_554 180 ?
Ge1 Ge1 Ge1 9_555 . 10_555 90.00(4) ?
Ge1 Ge1 Ge1 9_555 . 106_555 90.00(3) ?
Ge1 Ge1 Ga2 9_555 . . 45.00(2) ?
Ge1 Ge1 Ga2 9_555 . 5_555 57.79(3) ?
Ge1 Ge1 Ga2 9_555 . 149_545 117.32(3) ?
Ge1 Ge1 Ga2 9_555 . 6_555 57.79(3) ?
Ge1 Ge1 Ga2 9_555 . 150_555 117.32(3) ?
Ge1 Ge1 Ga2 9_555 . 9_555 3.92(4) ?
Ge1 Ge1 Ga2 9_555 . 105_554 175.47(6) ?
Ge1 Ge1 Ga2 9_555 . 10_555 86.08(5) ?
Ge1 Ge1 Ga2 9_555 . 106_555 85.47(4) ?
Ge1 Ge1 Ge2 9_555 . . 45.00(2) ?
Ge1 Ge1 Ge2 9_555 . 5_555 57.79(3) ?
Ge1 Ge1 Ge2 9_555 . 149_545 117.32(3) ?
Ge1 Ge1 Ge2 9_555 . 6_555 57.79(3) ?
Ge1 Ge1 Ge2 9_555 . 150_555 117.32(3) ?
Ge1 Ge1 Ge2 9_555 . 9_555 3.92(4) ?
Ge1 Ge1 Ge2 9_555 . 105_554 175.47(6) ?
Ge1 Ge1 Ge2 9_555 . 10_555 86.08(5) ?
Ge1 Ge1 Ge2 9_555 . 106_555 85.47(4) ?
Ge1 Ge1 Mn1 9_555 . . 45.00(2) ?
Ge1 Ge1 Ge1 105_554 . 10_555 90.00(3) ?
Ge1 Ge1 Ge1 105_554 . 106_555 90.00(5) ?
Ge1 Ge1 Ga2 105_554 . . 135.00(3) ?
Ge1 Ge1 Ga2 105_554 . 5_555 122.21(3) ?
Ge1 Ge1 Ga2 105_554 . 149_545 62.68(3) ?
Ge1 Ge1 Ga2 105_554 . 6_555 122.21(3) ?
Ge1 Ge1 Ga2 105_554 . 150_555 62.68(3) ?
Ge1 Ge1 Ga2 105_554 . 9_555 176.08(6) ?
Ge1 Ge1 Ga2 105_554 . 105_554 4.53(4) ?
Ge1 Ge1 Ga2 105_554 . 10_555 93.92(5) ?
Ge1 Ge1 Ga2 105_554 . 106_555 94.53(6) ?
Ge1 Ge1 Ge2 105_554 . . 135.00(3) ?
Ge1 Ge1 Ge2 105_554 . 5_555 122.21(3) ?
Ge1 Ge1 Ge2 105_554 . 149_545 62.68(3) ?
Ge1 Ge1 Ge2 105_554 . 6_555 122.21(3) ?
Ge1 Ge1 Ge2 105_554 . 150_555 62.68(3) ?
Ge1 Ge1 Ge2 105_554 . 9_555 176.08(6) ?
Ge1 Ge1 Ge2 105_554 . 105_554 4.53(4) ?
Ge1 Ge1 Ge2 105_554 . 10_555 93.92(5) ?
Ge1 Ge1 Ge2 105_554 . 106_555 94.53(6) ?
Ge1 Ge1 Mn1 105_554 . . 135.00(3) ?
Ge1 Ge1 Ge1 10_555 . 106_555 180 ?
Ge1 Ge1 Ga2 10_555 . . 45.00(2) ?
Ge1 Ge1 Ga2 10_555 . 5_555 57.79(3) ?
Ge1 Ge1 Ga2 10_555 . 149_545 117.32(3) ?
Ge1 Ge1 Ga2 10_555 . 6_555 57.79(3) ?
Ge1 Ge1 Ga2 10_555 . 150_555 117.32(3) ?
Ge1 Ge1 Ga2 10_555 . 9_555 86.08(5) ?
Ge1 Ge1 Ga2 10_555 . 105_554 85.47(4) ?
Ge1 Ge1 Ga2 10_555 . 10_555 3.92(4) ?
Ge1 Ge1 Ga2 10_555 . 106_555 175.47(6) ?
Ge1 Ge1 Ge2 10_555 . . 45.00(2) ?
Ge1 Ge1 Ge2 10_555 . 5_555 57.79(3) ?
Ge1 Ge1 Ge2 10_555 . 149_545 117.32(3) ?
Ge1 Ge1 Ge2 10_555 . 6_555 57.79(3) ?
Ge1 Ge1 Ge2 10_555 . 150_555 117.32(3) ?
Ge1 Ge1 Ge2 10_555 . 9_555 86.08(5) ?
Ge1 Ge1 Ge2 10_555 . 105_554 85.47(4) ?
Ge1 Ge1 Ge2 10_555 . 10_555 3.92(4) ?
Ge1 Ge1 Ge2 10_555 . 106_555 175.47(6) ?
Ge1 Ge1 Mn1 10_555 . . 45.00(2) ?
Ge1 Ge1 Ga2 106_555 . . 135.00(3) ?
Ge1 Ge1 Ga2 106_555 . 5_555 122.21(3) ?
Ge1 Ge1 Ga2 106_555 . 149_545 62.68(3) ?
Ge1 Ge1 Ga2 106_555 . 6_555 122.21(3) ?
Ge1 Ge1 Ga2 106_555 . 150_555 62.68(3) ?
Ge1 Ge1 Ga2 106_555 . 9_555 93.92(5) ?
Ge1 Ge1 Ga2 106_555 . 105_554 94.53(6) ?
Ge1 Ge1 Ga2 106_555 . 10_555 176.08(6) ?
Ge1 Ge1 Ga2 106_555 . 106_555 4.53(4) ?
Ge1 Ge1 Ge2 106_555 . . 135.00(3) ?
Ge1 Ge1 Ge2 106_555 . 5_555 122.21(3) ?
Ge1 Ge1 Ge2 106_555 . 149_545 62.68(3) ?
Ge1 Ge1 Ge2 106_555 . 6_555 122.21(3) ?
Ge1 Ge1 Ge2 106_555 . 150_555 62.68(3) ?
Ge1 Ge1 Ge2 106_555 . 9_555 93.92(5) ?
Ge1 Ge1 Ge2 106_555 . 105_554 94.53(6) ?
Ge1 Ge1 Ge2 106_555 . 10_555 176.08(6) ?
Ge1 Ge1 Ge2 106_555 . 106_555 4.53(4) ?
Ge1 Ge1 Mn1 106_555 . . 135.00(3) ?
Ga2 Ge1 Ga2 . . 5_555 41.08(4) ?
Ga2 Ge1 Ga2 . . 149_545 130.47(4) ?
Ga2 Ge1 Ga2 . . 6_555 41.08(4) ?
Ga2 Ge1 Ga2 . . 150_555 130.47(4) ?
Ga2 Ge1 Ga2 . . 9_555 41.08(4) ?
Ga2 Ge1 Ga2 . . 105_554 130.47(4) ?
Ga2 Ge1 Ga2 . . 10_555 41.08(4) ?
Ga2 Ge1 Ga2 . . 106_555 130.47(4) ?
Ga2 Ge1 Ge2 . . . 0 ?
Ga2 Ge1 Ge2 . . 5_555 41.08(4) ?
Ga2 Ge1 Ge2 . . 149_545 130.47(4) ?
Ga2 Ge1 Ge2 . . 6_555 41.08(4) ?
Ga2 Ge1 Ge2 . . 150_555 130.47(4) ?
Ga2 Ge1 Ge2 . . 9_555 41.08(4) ?
Ga2 Ge1 Ge2 . . 105_554 130.47(4) ?
Ga2 Ge1 Ge2 . . 10_555 41.08(4) ?
Ga2 Ge1 Ge2 . . 106_555 130.47(4) ?
Ga2 Ge1 Mn1 . . . 0 ?
Ga2 Ge1 Ga2 5_555 . 149_545 171.55(7) ?
Ga2 Ge1 Ga2 5_555 . 6_555 82.17(6) ?
Ga2 Ge1 Ga2 5_555 . 150_555 89.38(6) ?
Ga2 Ge1 Ga2 5_555 . 9_555 55.38(4) ?
Ga2 Ge1 Ga2 5_555 . 105_554 119.29(3) ?
Ga2 Ge1 Ga2 5_555 . 10_555 55.38(4) ?
Ga2 Ge1 Ga2 5_555 . 106_555 119.29(3) ?
Ga2 Ge1 Ge2 5_555 . . 41.08(4) ?
Ga2 Ge1 Ge2 5_555 . 5_555 0 ?
Ga2 Ge1 Ge2 5_555 . 149_545 171.55(7) ?
Ga2 Ge1 Ge2 5_555 . 6_555 82.17(6) ?
Ga2 Ge1 Ge2 5_555 . 150_555 89.38(6) ?
Ga2 Ge1 Ge2 5_555 . 9_555 55.38(4) ?
Ga2 Ge1 Ge2 5_555 . 105_554 119.29(3) ?
Ga2 Ge1 Ge2 5_555 . 10_555 55.38(4) ?
Ga2 Ge1 Ge2 5_555 . 106_555 119.29(3) ?
Ga2 Ge1 Mn1 5_555 . . 41.08(4) ?
Ga2 Ge1 Ga2 149_545 . 6_555 89.38(6) ?
Ga2 Ge1 Ga2 149_545 . 150_555 99.07(7) ?
Ga2 Ge1 Ga2 149_545 . 9_555 119.29(3) ?
Ga2 Ge1 Ga2 149_545 . 105_554 65.09(4) ?
Ga2 Ge1 Ga2 149_545 . 10_555 119.29(3) ?
Ga2 Ge1 Ga2 149_545 . 106_555 65.09(4) ?
Ga2 Ge1 Ge2 149_545 . . 130.47(4) ?
Ga2 Ge1 Ge2 149_545 . 5_555 171.55(7) ?
Ga2 Ge1 Ge2 149_545 . 149_545 0 ?
Ga2 Ge1 Ge2 149_545 . 6_555 89.38(6) ?
Ga2 Ge1 Ge2 149_545 . 150_555 99.07(7) ?
Ga2 Ge1 Ge2 149_545 . 9_555 119.29(3) ?
Ga2 Ge1 Ge2 149_545 . 105_554 65.09(4) ?
Ga2 Ge1 Ge2 149_545 . 10_555 119.29(3) ?
Ga2 Ge1 Ge2 149_545 . 106_555 65.09(4) ?
Ga2 Ge1 Mn1 149_545 . . 130.47(4) ?
Ga2 Ge1 Ga2 6_555 . 150_555 171.55(7) ?
Ga2 Ge1 Ga2 6_555 . 9_555 55.38(4) ?
Ga2 Ge1 Ga2 6_555 . 105_554 119.29(3) ?
Ga2 Ge1 Ga2 6_555 . 10_555 55.38(4) ?
Ga2 Ge1 Ga2 6_555 . 106_555 119.29(3) ?
Ga2 Ge1 Ge2 6_555 . . 41.08(4) ?
Ga2 Ge1 Ge2 6_555 . 5_555 82.17(6) ?
Ga2 Ge1 Ge2 6_555 . 149_545 89.38(6) ?
Ga2 Ge1 Ge2 6_555 . 6_555 0 ?
Ga2 Ge1 Ge2 6_555 . 150_555 171.55(7) ?
Ga2 Ge1 Ge2 6_555 . 9_555 55.38(4) ?
Ga2 Ge1 Ge2 6_555 . 105_554 119.29(3) ?
Ga2 Ge1 Ge2 6_555 . 10_555 55.38(4) ?
Ga2 Ge1 Ge2 6_555 . 106_555 119.29(3) ?
Ga2 Ge1 Mn1 6_555 . . 41.08(4) ?
Ga2 Ge1 Ga2 150_555 . 9_555 119.29(3) ?
Ga2 Ge1 Ga2 150_555 . 105_554 65.09(4) ?
Ga2 Ge1 Ga2 150_555 . 10_555 119.29(3) ?
Ga2 Ge1 Ga2 150_555 . 106_555 65.09(4) ?
Ga2 Ge1 Ge2 150_555 . . 130.47(4) ?
Ga2 Ge1 Ge2 150_555 . 5_555 89.38(6) ?
Ga2 Ge1 Ge2 150_555 . 149_545 99.07(7) ?
Ga2 Ge1 Ge2 150_555 . 6_555 171.55(7) ?
Ga2 Ge1 Ge2 150_555 . 150_555 0 ?
Ga2 Ge1 Ge2 150_555 . 9_555 119.29(3) ?
Ga2 Ge1 Ge2 150_555 . 105_554 65.09(4) ?
Ga2 Ge1 Ge2 150_555 . 10_555 119.29(3) ?
Ga2 Ge1 Ge2 150_555 . 106_555 65.09(4) ?
Ga2 Ge1 Mn1 150_555 . . 130.47(4) ?
Ga2 Ge1 Ga2 9_555 . 105_554 171.55(7) ?
Ga2 Ge1 Ga2 9_555 . 10_555 82.17(6) ?
Ga2 Ge1 Ga2 9_555 . 106_555 89.38(6) ?
Ga2 Ge1 Ge2 9_555 . . 41.08(4) ?
Ga2 Ge1 Ge2 9_555 . 5_555 55.38(4) ?
Ga2 Ge1 Ge2 9_555 . 149_545 119.29(3) ?
Ga2 Ge1 Ge2 9_555 . 6_555 55.38(4) ?
Ga2 Ge1 Ge2 9_555 . 150_555 119.29(3) ?
Ga2 Ge1 Ge2 9_555 . 9_555 0 ?
Ga2 Ge1 Ge2 9_555 . 105_554 171.55(7) ?
Ga2 Ge1 Ge2 9_555 . 10_555 82.17(6) ?
Ga2 Ge1 Ge2 9_555 . 106_555 89.38(6) ?
Ga2 Ge1 Mn1 9_555 . . 41.08(4) ?
Ga2 Ge1 Ga2 105_554 . 10_555 89.38(6) ?
Ga2 Ge1 Ga2 105_554 . 106_555 99.07(7) ?
Ga2 Ge1 Ge2 105_554 . . 130.47(4) ?
Ga2 Ge1 Ge2 105_554 . 5_555 119.29(3) ?
Ga2 Ge1 Ge2 105_554 . 149_545 65.09(4) ?
Ga2 Ge1 Ge2 105_554 . 6_555 119.29(3) ?
Ga2 Ge1 Ge2 105_554 . 150_555 65.09(4) ?
Ga2 Ge1 Ge2 105_554 . 9_555 171.55(7) ?
Ga2 Ge1 Ge2 105_554 . 105_554 0 ?
Ga2 Ge1 Ge2 105_554 . 10_555 89.38(6) ?
Ga2 Ge1 Ge2 105_554 . 106_555 99.07(7) ?
Ga2 Ge1 Mn1 105_554 . . 130.47(4) ?
Ga2 Ge1 Ga2 10_555 . 106_555 171.55(7) ?
Ga2 Ge1 Ge2 10_555 . . 41.08(4) ?
Ga2 Ge1 Ge2 10_555 . 5_555 55.38(4) ?
Ga2 Ge1 Ge2 10_555 . 149_545 119.29(3) ?
Ga2 Ge1 Ge2 10_555 . 6_555 55.38(4) ?
Ga2 Ge1 Ge2 10_555 . 150_555 119.29(3) ?
Ga2 Ge1 Ge2 10_555 . 9_555 82.17(6) ?
Ga2 Ge1 Ge2 10_555 . 105_554 89.38(6) ?
Ga2 Ge1 Ge2 10_555 . 10_555 0 ?
Ga2 Ge1 Ge2 10_555 . 106_555 171.55(7) ?
Ga2 Ge1 Mn1 10_555 . . 41.08(4) ?
Ga2 Ge1 Ge2 106_555 . . 130.47(4) ?
Ga2 Ge1 Ge2 106_555 . 5_555 119.29(3) ?
Ga2 Ge1 Ge2 106_555 . 149_545 65.09(4) ?
Ga2 Ge1 Ge2 106_555 . 6_555 119.29(3) ?
Ga2 Ge1 Ge2 106_555 . 150_555 65.09(4) ?
Ga2 Ge1 Ge2 106_555 . 9_555 89.38(6) ?
Ga2 Ge1 Ge2 106_555 . 105_554 99.07(7) ?
Ga2 Ge1 Ge2 106_555 . 10_555 171.55(7) ?
Ga2 Ge1 Ge2 106_555 . 106_555 0 ?
Ga2 Ge1 Mn1 106_555 . . 130.47(4) ?
Ge2 Ge1 Ge2 . . 5_555 41.08(4) ?
Ge2 Ge1 Ge2 . . 149_545 130.47(4) ?
Ge2 Ge1 Ge2 . . 6_555 41.08(4) ?
Ge2 Ge1 Ge2 . . 150_555 130.47(4) ?
Ge2 Ge1 Ge2 . . 9_555 41.08(4) ?
Ge2 Ge1 Ge2 . . 105_554 130.47(4) ?
Ge2 Ge1 Ge2 . . 10_555 41.08(4) ?
Ge2 Ge1 Ge2 . . 106_555 130.47(4) ?
Ge2 Ge1 Mn1 . . . 0 ?
Ge2 Ge1 Ge2 5_555 . 149_545 171.55(7) ?
Ge2 Ge1 Ge2 5_555 . 6_555 82.17(6) ?
Ge2 Ge1 Ge2 5_555 . 150_555 89.38(6) ?
Ge2 Ge1 Ge2 5_555 . 9_555 55.38(4) ?
Ge2 Ge1 Ge2 5_555 . 105_554 119.29(3) ?
Ge2 Ge1 Ge2 5_555 . 10_555 55.38(4) ?
Ge2 Ge1 Ge2 5_555 . 106_555 119.29(3) ?
Ge2 Ge1 Mn1 5_555 . . 41.08(4) ?
Ge2 Ge1 Ge2 149_545 . 6_555 89.38(6) ?
Ge2 Ge1 Ge2 149_545 . 150_555 99.07(7) ?
Ge2 Ge1 Ge2 149_545 . 9_555 119.29(3) ?
Ge2 Ge1 Ge2 149_545 . 105_554 65.09(4) ?
Ge2 Ge1 Ge2 149_545 . 10_555 119.29(3) ?
Ge2 Ge1 Ge2 149_545 . 106_555 65.09(4) ?
Ge2 Ge1 Mn1 149_545 . . 130.47(4) ?
Ge2 Ge1 Ge2 6_555 . 150_555 171.55(7) ?
Ge2 Ge1 Ge2 6_555 . 9_555 55.38(4) ?
Ge2 Ge1 Ge2 6_555 . 105_554 119.29(3) ?
Ge2 Ge1 Ge2 6_555 . 10_555 55.38(4) ?
Ge2 Ge1 Ge2 6_555 . 106_555 119.29(3) ?
Ge2 Ge1 Mn1 6_555 . . 41.08(4) ?
Ge2 Ge1 Ge2 150_555 . 9_555 119.29(3) ?
Ge2 Ge1 Ge2 150_555 . 105_554 65.09(4) ?
Ge2 Ge1 Ge2 150_555 . 10_555 119.29(3) ?
Ge2 Ge1 Ge2 150_555 . 106_555 65.09(4) ?
Ge2 Ge1 Mn1 150_555 . . 130.47(4) ?
Ge2 Ge1 Ge2 9_555 . 105_554 171.55(7) ?
Ge2 Ge1 Ge2 9_555 . 10_555 82.17(6) ?
Ge2 Ge1 Ge2 9_555 . 106_555 89.38(6) ?
Ge2 Ge1 Mn1 9_555 . . 41.08(4) ?
Ge2 Ge1 Ge2 105_554 . 10_555 89.38(6) ?
Ge2 Ge1 Ge2 105_554 . 106_555 99.07(7) ?
Ge2 Ge1 Mn1 105_554 . . 130.47(4) ?
Ge2 Ge1 Ge2 10_555 . 106_555 171.55(7) ?
Ge2 Ge1 Mn1 10_555 . . 41.08(4) ?
Ge2 Ge1 Mn1 106_555 . . 130.47(4) ?
Sm1 Ga2 Sm1 . . 49_544 180 ?
Sm1 Ga2 Sm1 . . 13_555 90.0000(7) ?
Sm1 Ga2 Sm1 . . 61_545 90.0000(7) ?
Sm1 Ga2 Ga1 . . . 90.00(6) ?
Sm1 Ga2 Ga1 . . 5_555 57.80(2) ?
Sm1 Ga2 Ga1 . . 149_545 117.31(7) ?
Sm1 Ga2 Ga1 . . 6_555 122.21(7) ?
Sm1 Ga2 Ga1 . . 150_555 62.68(3) ?
Sm1 Ga2 Ga1 . . 9_555 57.80(2) ?
Sm1 Ga2 Ga1 . . 105_554 117.31(7) ?
Sm1 Ga2 Ga1 . . 10_555 122.21(7) ?
Sm1 Ga2 Ga1 . . 106_555 62.68(3) ?
Sm1 Ga2 Ge1 . . . 90.00(6) ?
Sm1 Ga2 Ge1 . . 5_555 57.80(2) ?
Sm1 Ga2 Ge1 . . 149_545 117.31(7) ?
Sm1 Ga2 Ge1 . . 6_555 122.21(7) ?
Sm1 Ga2 Ge1 . . 150_555 62.68(3) ?
Sm1 Ga2 Ge1 . . 9_555 57.80(2) ?
Sm1 Ga2 Ge1 . . 105_554 117.31(7) ?
Sm1 Ga2 Ge1 . . 10_555 122.21(7) ?
Sm1 Ga2 Ge1 . . 106_555 62.68(3) ?
Sm1 Ga2 Ga2 . . 5_555 60.00(3) ?
Sm1 Ga2 Ga2 . . 149_545 120.00(7) ?
Sm1 Ga2 Ga2 . . 6_555 120.00(7) ?
Sm1 Ga2 Ga2 . . 150_555 60.00(3) ?
Sm1 Ga2 Ga2 . . 9_555 60.00(3) ?
Sm1 Ga2 Ga2 . . 105_554 120.00(7) ?
Sm1 Ga2 Ga2 . . 10_555 120.00(7) ?
Sm1 Ga2 Ga2 . . 106_555 60.00(3) ?
Sm1 Ga2 Ge2 . . 5_555 60.00(3) ?
Sm1 Ga2 Ge2 . . 149_545 120.00(7) ?
Sm1 Ga2 Ge2 . . 6_555 120.00(7) ?
Sm1 Ga2 Ge2 . . 150_555 60.00(3) ?
Sm1 Ga2 Ge2 . . 9_555 60.00(3) ?
Sm1 Ga2 Ge2 . . 105_554 120.00(7) ?
Sm1 Ga2 Ge2 . . 10_555 120.00(7) ?
Sm1 Ga2 Ge2 . . 106_555 60.00(3) ?
Sm1 Ga2 Mn1 . . . 90.00(6) ?
Sm1 Ga2 Sm1 49_544 . 13_555 90.0000(7) ?
Sm1 Ga2 Sm1 49_544 . 61_545 90.0000(7) ?
Sm1 Ga2 Ga1 49_544 . . 90.00(6) ?
Sm1 Ga2 Ga1 49_544 . 5_555 122.21(7) ?
Sm1 Ga2 Ga1 49_544 . 149_545 62.68(3) ?
Sm1 Ga2 Ga1 49_544 . 6_555 57.80(2) ?
Sm1 Ga2 Ga1 49_544 . 150_555 117.31(7) ?
Sm1 Ga2 Ga1 49_544 . 9_555 122.21(7) ?
Sm1 Ga2 Ga1 49_544 . 105_554 62.68(3) ?
Sm1 Ga2 Ga1 49_544 . 10_555 57.80(2) ?
Sm1 Ga2 Ga1 49_544 . 106_555 117.31(7) ?
Sm1 Ga2 Ge1 49_544 . . 90.00(6) ?
Sm1 Ga2 Ge1 49_544 . 5_555 122.21(7) ?
Sm1 Ga2 Ge1 49_544 . 149_545 62.68(3) ?
Sm1 Ga2 Ge1 49_544 . 6_555 57.80(2) ?
Sm1 Ga2 Ge1 49_544 . 150_555 117.31(7) ?
Sm1 Ga2 Ge1 49_544 . 9_555 122.21(7) ?
Sm1 Ga2 Ge1 49_544 . 105_554 62.68(3) ?
Sm1 Ga2 Ge1 49_544 . 10_555 57.80(2) ?
Sm1 Ga2 Ge1 49_544 . 106_555 117.31(7) ?
Sm1 Ga2 Ga2 49_544 . 5_555 120.00(7) ?
Sm1 Ga2 Ga2 49_544 . 149_545 60.00(3) ?
Sm1 Ga2 Ga2 49_544 . 6_555 60.00(3) ?
Sm1 Ga2 Ga2 49_544 . 150_555 120.00(7) ?
Sm1 Ga2 Ga2 49_544 . 9_555 120.00(7) ?
Sm1 Ga2 Ga2 49_544 . 105_554 60.00(3) ?
Sm1 Ga2 Ga2 49_544 . 10_555 60.00(3) ?
Sm1 Ga2 Ga2 49_544 . 106_555 120.00(7) ?
Sm1 Ga2 Ge2 49_544 . 5_555 120.00(7) ?
Sm1 Ga2 Ge2 49_544 . 149_545 60.00(3) ?
Sm1 Ga2 Ge2 49_544 . 6_555 60.00(3) ?
Sm1 Ga2 Ge2 49_544 . 150_555 120.00(7) ?
Sm1 Ga2 Ge2 49_544 . 9_555 120.00(7) ?
Sm1 Ga2 Ge2 49_544 . 105_554 60.00(3) ?
Sm1 Ga2 Ge2 49_544 . 10_555 60.00(3) ?
Sm1 Ga2 Ge2 49_544 . 106_555 120.00(7) ?
Sm1 Ga2 Mn1 49_544 . . 90.00(6) ?
Sm1 Ga2 Sm1 13_555 . 61_545 180 ?
Sm1 Ga2 Ga1 13_555 . . 90.00(6) ?
Sm1 Ga2 Ga1 13_555 . 5_555 57.80(2) ?
Sm1 Ga2 Ga1 13_555 . 149_545 117.31(7) ?
Sm1 Ga2 Ga1 13_555 . 6_555 122.21(7) ?
Sm1 Ga2 Ga1 13_555 . 150_555 62.68(3) ?
Sm1 Ga2 Ga1 13_555 . 9_555 122.21(7) ?
Sm1 Ga2 Ga1 13_555 . 105_554 62.68(3) ?
Sm1 Ga2 Ga1 13_555 . 10_555 57.80(2) ?
Sm1 Ga2 Ga1 13_555 . 106_555 117.31(7) ?
Sm1 Ga2 Ge1 13_555 . . 90.00(6) ?
Sm1 Ga2 Ge1 13_555 . 5_555 57.80(2) ?
Sm1 Ga2 Ge1 13_555 . 149_545 117.31(7) ?
Sm1 Ga2 Ge1 13_555 . 6_555 122.21(7) ?
Sm1 Ga2 Ge1 13_555 . 150_555 62.68(3) ?
Sm1 Ga2 Ge1 13_555 . 9_555 122.21(7) ?
Sm1 Ga2 Ge1 13_555 . 105_554 62.68(3) ?
Sm1 Ga2 Ge1 13_555 . 10_555 57.80(2) ?
Sm1 Ga2 Ge1 13_555 . 106_555 117.31(7) ?
Sm1 Ga2 Ga2 13_555 . 5_555 60.00(3) ?
Sm1 Ga2 Ga2 13_555 . 149_545 120.00(7) ?
Sm1 Ga2 Ga2 13_555 . 6_555 120.00(7) ?
Sm1 Ga2 Ga2 13_555 . 150_555 60.00(3) ?
Sm1 Ga2 Ga2 13_555 . 9_555 120.00(7) ?
Sm1 Ga2 Ga2 13_555 . 105_554 60.00(3) ?
Sm1 Ga2 Ga2 13_555 . 10_555 60.00(3) ?
Sm1 Ga2 Ga2 13_555 . 106_555 120.00(7) ?
Sm1 Ga2 Ge2 13_555 . 5_555 60.00(3) ?
Sm1 Ga2 Ge2 13_555 . 149_545 120.00(7) ?
Sm1 Ga2 Ge2 13_555 . 6_555 120.00(7) ?
Sm1 Ga2 Ge2 13_555 . 150_555 60.00(3) ?
Sm1 Ga2 Ge2 13_555 . 9_555 120.00(7) ?
Sm1 Ga2 Ge2 13_555 . 105_554 60.00(3) ?
Sm1 Ga2 Ge2 13_555 . 10_555 60.00(3) ?
Sm1 Ga2 Ge2 13_555 . 106_555 120.00(7) ?
Sm1 Ga2 Mn1 13_555 . . 90.00(6) ?
Sm1 Ga2 Ga1 61_545 . . 90.00(6) ?
Sm1 Ga2 Ga1 61_545 . 5_555 122.21(7) ?
Sm1 Ga2 Ga1 61_545 . 149_545 62.68(3) ?
Sm1 Ga2 Ga1 61_545 . 6_555 57.80(2) ?
Sm1 Ga2 Ga1 61_545 . 150_555 117.31(7) ?
Sm1 Ga2 Ga1 61_545 . 9_555 57.80(2) ?
Sm1 Ga2 Ga1 61_545 . 105_554 117.31(7) ?
Sm1 Ga2 Ga1 61_545 . 10_555 122.21(7) ?
Sm1 Ga2 Ga1 61_545 . 106_555 62.68(3) ?
Sm1 Ga2 Ge1 61_545 . . 90.00(6) ?
Sm1 Ga2 Ge1 61_545 . 5_555 122.21(7) ?
Sm1 Ga2 Ge1 61_545 . 149_545 62.68(3) ?
Sm1 Ga2 Ge1 61_545 . 6_555 57.80(2) ?
Sm1 Ga2 Ge1 61_545 . 150_555 117.31(7) ?
Sm1 Ga2 Ge1 61_545 . 9_555 57.80(2) ?
Sm1 Ga2 Ge1 61_545 . 105_554 117.31(7) ?
Sm1 Ga2 Ge1 61_545 . 10_555 122.21(7) ?
Sm1 Ga2 Ge1 61_545 . 106_555 62.68(3) ?
Sm1 Ga2 Ga2 61_545 . 5_555 120.00(7) ?
Sm1 Ga2 Ga2 61_545 . 149_545 60.00(3) ?
Sm1 Ga2 Ga2 61_545 . 6_555 60.00(3) ?
Sm1 Ga2 Ga2 61_545 . 150_555 120.00(7) ?
Sm1 Ga2 Ga2 61_545 . 9_555 60.00(3) ?
Sm1 Ga2 Ga2 61_545 . 105_554 120.00(7) ?
Sm1 Ga2 Ga2 61_545 . 10_555 120.00(7) ?
Sm1 Ga2 Ga2 61_545 . 106_555 60.00(3) ?
Sm1 Ga2 Ge2 61_545 . 5_555 120.00(7) ?
Sm1 Ga2 Ge2 61_545 . 149_545 60.00(3) ?
Sm1 Ga2 Ge2 61_545 . 6_555 60.00(3) ?
Sm1 Ga2 Ge2 61_545 . 150_555 120.00(7) ?
Sm1 Ga2 Ge2 61_545 . 9_555 60.00(3) ?
Sm1 Ga2 Ge2 61_545 . 105_554 120.00(7) ?
Sm1 Ga2 Ge2 61_545 . 10_555 120.00(7) ?
Sm1 Ga2 Ge2 61_545 . 106_555 60.00(3) ?
Sm1 Ga2 Mn1 61_545 . . 90.00(6) ?
Ga1 Ga2 Ga1 . . 5_555 131.08(4) ?
Ga1 Ga2 Ga1 . . 149_545 40.47(4) ?
Ga1 Ga2 Ga1 . . 6_555 131.08(4) ?
Ga1 Ga2 Ga1 . . 150_555 40.47(4) ?
Ga1 Ga2 Ga1 . . 9_555 131.08(4) ?
Ga1 Ga2 Ga1 . . 105_554 40.47(4) ?
Ga1 Ga2 Ga1 . . 10_555 131.08(4) ?
Ga1 Ga2 Ga1 . . 106_555 40.47(4) ?
Ga1 Ga2 Ge1 . . . 0 ?
Ga1 Ga2 Ge1 . . 5_555 131.08(4) ?
Ga1 Ga2 Ge1 . . 149_545 40.47(4) ?
Ga1 Ga2 Ge1 . . 6_555 131.08(4) ?
Ga1 Ga2 Ge1 . . 150_555 40.47(4) ?
Ga1 Ga2 Ge1 . . 9_555 131.08(4) ?
Ga1 Ga2 Ge1 . . 105_554 40.47(4) ?
Ga1 Ga2 Ge1 . . 10_555 131.08(4) ?
Ga1 Ga2 Ge1 . . 106_555 40.47(4) ?
Ga1 Ga2 Ga2 . . 5_555 135.00(6) ?
Ga1 Ga2 Ga2 . . 149_545 45.00(6) ?
Ga1 Ga2 Ga2 . . 6_555 135.00(6) ?
Ga1 Ga2 Ga2 . . 150_555 45.00(6) ?
Ga1 Ga2 Ga2 . . 9_555 135.00(6) ?
Ga1 Ga2 Ga2 . . 105_554 45.00(6) ?
Ga1 Ga2 Ga2 . . 10_555 135.00(6) ?
Ga1 Ga2 Ga2 . . 106_555 45.00(6) ?
Ga1 Ga2 Ge2 . . 5_555 135.00(6) ?
Ga1 Ga2 Ge2 . . 149_545 45.00(6) ?
Ga1 Ga2 Ge2 . . 6_555 135.00(6) ?
Ga1 Ga2 Ge2 . . 150_555 45.00(6) ?
Ga1 Ga2 Ge2 . . 9_555 135.00(6) ?
Ga1 Ga2 Ge2 . . 105_554 45.00(6) ?
Ga1 Ga2 Ge2 . . 10_555 135.00(6) ?
Ga1 Ga2 Ge2 . . 106_555 45.00(6) ?
Ga1 Ga2 Mn1 . . . 180 ?
Ga1 Ga2 Ga1 5_555 . 149_545 171.55(8) ?
Ga1 Ga2 Ga1 5_555 . 6_555 97.83(8) ?
Ga1 Ga2 Ga1 5_555 . 150_555 90.62(3) ?
Ga1 Ga2 Ga1 5_555 . 9_555 64.41(5) ?
Ga1 Ga2 Ga1 5_555 . 105_554 119.998(16) ?
Ga1 Ga2 Ga1 5_555 . 10_555 64.41(5) ?
Ga1 Ga2 Ga1 5_555 . 106_555 119.998(16) ?
Ga1 Ga2 Ge1 5_555 . . 131.08(4) ?
Ga1 Ga2 Ge1 5_555 . 5_555 0 ?
Ga1 Ga2 Ge1 5_555 . 149_545 171.55(8) ?
Ga1 Ga2 Ge1 5_555 . 6_555 97.83(8) ?
Ga1 Ga2 Ge1 5_555 . 150_555 90.62(3) ?
Ga1 Ga2 Ge1 5_555 . 9_555 64.41(5) ?
Ga1 Ga2 Ge1 5_555 . 105_554 119.998(16) ?
Ga1 Ga2 Ge1 5_555 . 10_555 64.41(5) ?
Ga1 Ga2 Ge1 5_555 . 106_555 119.998(16) ?
Ga1 Ga2 Ga2 5_555 . 5_555 3.92(4) ?
Ga1 Ga2 Ga2 5_555 . 149_545 176.08(9) ?
Ga1 Ga2 Ga2 5_555 . 6_555 93.92(9) ?
Ga1 Ga2 Ga2 5_555 . 150_555 86.08(4) ?
Ga1 Ga2 Ga2 5_555 . 9_555 62.31(5) ?
Ga1 Ga2 Ga2 5_555 . 105_554 117.69(2) ?
Ga1 Ga2 Ga2 5_555 . 10_555 62.31(5) ?
Ga1 Ga2 Ga2 5_555 . 106_555 117.69(2) ?
Ga1 Ga2 Ge2 5_555 . 5_555 3.92(4) ?
Ga1 Ga2 Ge2 5_555 . 149_545 176.08(9) ?
Ga1 Ga2 Ge2 5_555 . 6_555 93.92(9) ?
Ga1 Ga2 Ge2 5_555 . 150_555 86.08(4) ?
Ga1 Ga2 Ge2 5_555 . 9_555 62.31(5) ?
Ga1 Ga2 Ge2 5_555 . 105_554 117.69(2) ?
Ga1 Ga2 Ge2 5_555 . 10_555 62.31(5) ?
Ga1 Ga2 Ge2 5_555 . 106_555 117.69(2) ?
Ga1 Ga2 Mn1 5_555 . . 48.92(4) ?
Ga1 Ga2 Ga1 149_545 . 6_555 90.62(3) ?
Ga1 Ga2 Ga1 149_545 . 150_555 80.93(8) ?
Ga1 Ga2 Ga1 149_545 . 9_555 119.998(16) ?
Ga1 Ga2 Ga1 149_545 . 105_554 54.63(5) ?
Ga1 Ga2 Ga1 149_545 . 10_555 119.998(16) ?
Ga1 Ga2 Ga1 149_545 . 106_555 54.63(5) ?
Ga1 Ga2 Ge1 149_545 . . 40.47(4) ?
Ga1 Ga2 Ge1 149_545 . 5_555 171.55(8) ?
Ga1 Ga2 Ge1 149_545 . 149_545 0 ?
Ga1 Ga2 Ge1 149_545 . 6_555 90.62(3) ?
Ga1 Ga2 Ge1 149_545 . 150_555 80.93(8) ?
Ga1 Ga2 Ge1 149_545 . 9_555 119.998(16) ?
Ga1 Ga2 Ge1 149_545 . 105_554 54.63(5) ?
Ga1 Ga2 Ge1 149_545 . 10_555 119.998(16) ?
Ga1 Ga2 Ge1 149_545 . 106_555 54.63(5) ?
Ga1 Ga2 Ga2 149_545 . 5_555 175.47(9) ?
Ga1 Ga2 Ga2 149_545 . 149_545 4.53(5) ?
Ga1 Ga2 Ga2 149_545 . 6_555 94.53(5) ?
Ga1 Ga2 Ga2 149_545 . 150_555 85.47(9) ?
Ga1 Ga2 Ga2 149_545 . 9_555 122.54(3) ?
Ga1 Ga2 Ga2 149_545 . 105_554 57.46(6) ?
Ga1 Ga2 Ga2 149_545 . 10_555 122.54(3) ?
Ga1 Ga2 Ga2 149_545 . 106_555 57.46(6) ?
Ga1 Ga2 Ge2 149_545 . 5_555 175.47(9) ?
Ga1 Ga2 Ge2 149_545 . 149_545 4.53(5) ?
Ga1 Ga2 Ge2 149_545 . 6_555 94.53(5) ?
Ga1 Ga2 Ge2 149_545 . 150_555 85.47(9) ?
Ga1 Ga2 Ge2 149_545 . 9_555 122.54(3) ?
Ga1 Ga2 Ge2 149_545 . 105_554 57.46(6) ?
Ga1 Ga2 Ge2 149_545 . 10_555 122.54(3) ?
Ga1 Ga2 Ge2 149_545 . 106_555 57.46(6) ?
Ga1 Ga2 Mn1 149_545 . . 139.53(4) ?
Ga1 Ga2 Ga1 6_555 . 150_555 171.55(8) ?
Ga1 Ga2 Ga1 6_555 . 9_555 64.41(5) ?
Ga1 Ga2 Ga1 6_555 . 105_554 119.998(16) ?
Ga1 Ga2 Ga1 6_555 . 10_555 64.41(5) ?
Ga1 Ga2 Ga1 6_555 . 106_555 119.998(16) ?
Ga1 Ga2 Ge1 6_555 . . 131.08(4) ?
Ga1 Ga2 Ge1 6_555 . 5_555 97.83(8) ?
Ga1 Ga2 Ge1 6_555 . 149_545 90.62(3) ?
Ga1 Ga2 Ge1 6_555 . 6_555 0 ?
Ga1 Ga2 Ge1 6_555 . 150_555 171.55(8) ?
Ga1 Ga2 Ge1 6_555 . 9_555 64.41(5) ?
Ga1 Ga2 Ge1 6_555 . 105_554 119.998(16) ?
Ga1 Ga2 Ge1 6_555 . 10_555 64.41(5) ?
Ga1 Ga2 Ge1 6_555 . 106_555 119.998(16) ?
Ga1 Ga2 Ga2 6_555 . 5_555 93.92(9) ?
Ga1 Ga2 Ga2 6_555 . 149_545 86.08(4) ?
Ga1 Ga2 Ga2 6_555 . 6_555 3.92(4) ?
Ga1 Ga2 Ga2 6_555 . 150_555 176.08(9) ?
Ga1 Ga2 Ga2 6_555 . 9_555 62.31(5) ?
Ga1 Ga2 Ga2 6_555 . 105_554 117.69(2) ?
Ga1 Ga2 Ga2 6_555 . 10_555 62.31(5) ?
Ga1 Ga2 Ga2 6_555 . 106_555 117.69(2) ?
Ga1 Ga2 Ge2 6_555 . 5_555 93.92(9) ?
Ga1 Ga2 Ge2 6_555 . 149_545 86.08(4) ?
Ga1 Ga2 Ge2 6_555 . 6_555 3.92(4) ?
Ga1 Ga2 Ge2 6_555 . 150_555 176.08(9) ?
Ga1 Ga2 Ge2 6_555 . 9_555 62.31(5) ?
Ga1 Ga2 Ge2 6_555 . 105_554 117.69(2) ?
Ga1 Ga2 Ge2 6_555 . 10_555 62.31(5) ?
Ga1 Ga2 Ge2 6_555 . 106_555 117.69(2) ?
Ga1 Ga2 Mn1 6_555 . . 48.92(4) ?
Ga1 Ga2 Ga1 150_555 . 9_555 119.998(16) ?
Ga1 Ga2 Ga1 150_555 . 105_554 54.63(5) ?
Ga1 Ga2 Ga1 150_555 . 10_555 119.998(16) ?
Ga1 Ga2 Ga1 150_555 . 106_555 54.63(5) ?
Ga1 Ga2 Ge1 150_555 . . 40.47(4) ?
Ga1 Ga2 Ge1 150_555 . 5_555 90.62(3) ?
Ga1 Ga2 Ge1 150_555 . 149_545 80.93(8) ?
Ga1 Ga2 Ge1 150_555 . 6_555 171.55(8) ?
Ga1 Ga2 Ge1 150_555 . 150_555 0 ?
Ga1 Ga2 Ge1 150_555 . 9_555 119.998(16) ?
Ga1 Ga2 Ge1 150_555 . 105_554 54.63(5) ?
Ga1 Ga2 Ge1 150_555 . 10_555 119.998(16) ?
Ga1 Ga2 Ge1 150_555 . 106_555 54.63(5) ?
Ga1 Ga2 Ga2 150_555 . 5_555 94.53(5) ?
Ga1 Ga2 Ga2 150_555 . 149_545 85.47(9) ?
Ga1 Ga2 Ga2 150_555 . 6_555 175.47(9) ?
Ga1 Ga2 Ga2 150_555 . 150_555 4.53(5) ?
Ga1 Ga2 Ga2 150_555 . 9_555 122.54(3) ?
Ga1 Ga2 Ga2 150_555 . 105_554 57.46(6) ?
Ga1 Ga2 Ga2 150_555 . 10_555 122.54(3) ?
Ga1 Ga2 Ga2 150_555 . 106_555 57.46(6) ?
Ga1 Ga2 Ge2 150_555 . 5_555 94.53(5) ?
Ga1 Ga2 Ge2 150_555 . 149_545 85.47(9) ?
Ga1 Ga2 Ge2 150_555 . 6_555 175.47(9) ?
Ga1 Ga2 Ge2 150_555 . 150_555 4.53(5) ?
Ga1 Ga2 Ge2 150_555 . 9_555 122.54(3) ?
Ga1 Ga2 Ge2 150_555 . 105_554 57.46(6) ?
Ga1 Ga2 Ge2 150_555 . 10_555 122.54(3) ?
Ga1 Ga2 Ge2 150_555 . 106_555 57.46(6) ?
Ga1 Ga2 Mn1 150_555 . . 139.53(4) ?
Ga1 Ga2 Ga1 9_555 . 105_554 171.55(8) ?
Ga1 Ga2 Ga1 9_555 . 10_555 97.83(8) ?
Ga1 Ga2 Ga1 9_555 . 106_555 90.62(3) ?
Ga1 Ga2 Ge1 9_555 . . 131.08(4) ?
Ga1 Ga2 Ge1 9_555 . 5_555 64.41(5) ?
Ga1 Ga2 Ge1 9_555 . 149_545 119.998(16) ?
Ga1 Ga2 Ge1 9_555 . 6_555 64.41(5) ?
Ga1 Ga2 Ge1 9_555 . 150_555 119.998(16) ?
Ga1 Ga2 Ge1 9_555 . 9_555 0 ?
Ga1 Ga2 Ge1 9_555 . 105_554 171.55(8) ?
Ga1 Ga2 Ge1 9_555 . 10_555 97.83(8) ?
Ga1 Ga2 Ge1 9_555 . 106_555 90.62(3) ?
Ga1 Ga2 Ga2 9_555 . 5_555 62.31(5) ?
Ga1 Ga2 Ga2 9_555 . 149_545 117.69(2) ?
Ga1 Ga2 Ga2 9_555 . 6_555 62.31(5) ?
Ga1 Ga2 Ga2 9_555 . 150_555 117.69(2) ?
Ga1 Ga2 Ga2 9_555 . 9_555 3.92(4) ?
Ga1 Ga2 Ga2 9_555 . 105_554 176.08(9) ?
Ga1 Ga2 Ga2 9_555 . 10_555 93.92(9) ?
Ga1 Ga2 Ga2 9_555 . 106_555 86.08(4) ?
Ga1 Ga2 Ge2 9_555 . 5_555 62.31(5) ?
Ga1 Ga2 Ge2 9_555 . 149_545 117.69(2) ?
Ga1 Ga2 Ge2 9_555 . 6_555 62.31(5) ?
Ga1 Ga2 Ge2 9_555 . 150_555 117.69(2) ?
Ga1 Ga2 Ge2 9_555 . 9_555 3.92(4) ?
Ga1 Ga2 Ge2 9_555 . 105_554 176.08(9) ?
Ga1 Ga2 Ge2 9_555 . 10_555 93.92(9) ?
Ga1 Ga2 Ge2 9_555 . 106_555 86.08(4) ?
Ga1 Ga2 Mn1 9_555 . . 48.92(4) ?
Ga1 Ga2 Ga1 105_554 . 10_555 90.62(3) ?
Ga1 Ga2 Ga1 105_554 . 106_555 80.93(8) ?
Ga1 Ga2 Ge1 105_554 . . 40.47(4) ?
Ga1 Ga2 Ge1 105_554 . 5_555 119.998(16) ?
Ga1 Ga2 Ge1 105_554 . 149_545 54.63(5) ?
Ga1 Ga2 Ge1 105_554 . 6_555 119.998(16) ?
Ga1 Ga2 Ge1 105_554 . 150_555 54.63(5) ?
Ga1 Ga2 Ge1 105_554 . 9_555 171.55(8) ?
Ga1 Ga2 Ge1 105_554 . 105_554 0 ?
Ga1 Ga2 Ge1 105_554 . 10_555 90.62(3) ?
Ga1 Ga2 Ge1 105_554 . 106_555 80.93(8) ?
Ga1 Ga2 Ga2 105_554 . 5_555 122.54(3) ?
Ga1 Ga2 Ga2 105_554 . 149_545 57.46(6) ?
Ga1 Ga2 Ga2 105_554 . 6_555 122.54(3) ?
Ga1 Ga2 Ga2 105_554 . 150_555 57.46(6) ?
Ga1 Ga2 Ga2 105_554 . 9_555 175.47(9) ?
Ga1 Ga2 Ga2 105_554 . 105_554 4.53(5) ?
Ga1 Ga2 Ga2 105_554 . 10_555 94.53(5) ?
Ga1 Ga2 Ga2 105_554 . 106_555 85.47(9) ?
Ga1 Ga2 Ge2 105_554 . 5_555 122.54(3) ?
Ga1 Ga2 Ge2 105_554 . 149_545 57.46(6) ?
Ga1 Ga2 Ge2 105_554 . 6_555 122.54(3) ?
Ga1 Ga2 Ge2 105_554 . 150_555 57.46(6) ?
Ga1 Ga2 Ge2 105_554 . 9_555 175.47(9) ?
Ga1 Ga2 Ge2 105_554 . 105_554 4.53(5) ?
Ga1 Ga2 Ge2 105_554 . 10_555 94.53(5) ?
Ga1 Ga2 Ge2 105_554 . 106_555 85.47(9) ?
Ga1 Ga2 Mn1 105_554 . . 139.53(4) ?
Ga1 Ga2 Ga1 10_555 . 106_555 171.55(8) ?
Ga1 Ga2 Ge1 10_555 . . 131.08(4) ?
Ga1 Ga2 Ge1 10_555 . 5_555 64.41(5) ?
Ga1 Ga2 Ge1 10_555 . 149_545 119.998(16) ?
Ga1 Ga2 Ge1 10_555 . 6_555 64.41(5) ?
Ga1 Ga2 Ge1 10_555 . 150_555 119.998(16) ?
Ga1 Ga2 Ge1 10_555 . 9_555 97.83(8) ?
Ga1 Ga2 Ge1 10_555 . 105_554 90.62(3) ?
Ga1 Ga2 Ge1 10_555 . 10_555 0 ?
Ga1 Ga2 Ge1 10_555 . 106_555 171.55(8) ?
Ga1 Ga2 Ga2 10_555 . 5_555 62.31(5) ?
Ga1 Ga2 Ga2 10_555 . 149_545 117.69(2) ?
Ga1 Ga2 Ga2 10_555 . 6_555 62.31(5) ?
Ga1 Ga2 Ga2 10_555 . 150_555 117.69(2) ?
Ga1 Ga2 Ga2 10_555 . 9_555 93.92(9) ?
Ga1 Ga2 Ga2 10_555 . 105_554 86.08(4) ?
Ga1 Ga2 Ga2 10_555 . 10_555 3.92(4) ?
Ga1 Ga2 Ga2 10_555 . 106_555 176.08(9) ?
Ga1 Ga2 Ge2 10_555 . 5_555 62.31(5) ?
Ga1 Ga2 Ge2 10_555 . 149_545 117.69(2) ?
Ga1 Ga2 Ge2 10_555 . 6_555 62.31(5) ?
Ga1 Ga2 Ge2 10_555 . 150_555 117.69(2) ?
Ga1 Ga2 Ge2 10_555 . 9_555 93.92(9) ?
Ga1 Ga2 Ge2 10_555 . 105_554 86.08(4) ?
Ga1 Ga2 Ge2 10_555 . 10_555 3.92(4) ?
Ga1 Ga2 Ge2 10_555 . 106_555 176.08(9) ?
Ga1 Ga2 Mn1 10_555 . . 48.92(4) ?
Ga1 Ga2 Ge1 106_555 . . 40.47(4) ?
Ga1 Ga2 Ge1 106_555 . 5_555 119.998(16) ?
Ga1 Ga2 Ge1 106_555 . 149_545 54.63(5) ?
Ga1 Ga2 Ge1 106_555 . 6_555 119.998(16) ?
Ga1 Ga2 Ge1 106_555 . 150_555 54.63(5) ?
Ga1 Ga2 Ge1 106_555 . 9_555 90.62(3) ?
Ga1 Ga2 Ge1 106_555 . 105_554 80.93(8) ?
Ga1 Ga2 Ge1 106_555 . 10_555 171.55(8) ?
Ga1 Ga2 Ge1 106_555 . 106_555 0 ?
Ga1 Ga2 Ga2 106_555 . 5_555 122.54(3) ?
Ga1 Ga2 Ga2 106_555 . 149_545 57.46(6) ?
Ga1 Ga2 Ga2 106_555 . 6_555 122.54(3) ?
Ga1 Ga2 Ga2 106_555 . 150_555 57.46(6) ?
Ga1 Ga2 Ga2 106_555 . 9_555 94.53(5) ?
Ga1 Ga2 Ga2 106_555 . 105_554 85.47(9) ?
Ga1 Ga2 Ga2 106_555 . 10_555 175.47(9) ?
Ga1 Ga2 Ga2 106_555 . 106_555 4.53(5) ?
Ga1 Ga2 Ge2 106_555 . 5_555 122.54(3) ?
Ga1 Ga2 Ge2 106_555 . 149_545 57.46(6) ?
Ga1 Ga2 Ge2 106_555 . 6_555 122.54(3) ?
Ga1 Ga2 Ge2 106_555 . 150_555 57.46(6) ?
Ga1 Ga2 Ge2 106_555 . 9_555 94.53(5) ?
Ga1 Ga2 Ge2 106_555 . 105_554 85.47(9) ?
Ga1 Ga2 Ge2 106_555 . 10_555 175.47(9) ?
Ga1 Ga2 Ge2 106_555 . 106_555 4.53(5) ?
Ga1 Ga2 Mn1 106_555 . . 139.53(4) ?
Ge1 Ga2 Ge1 . . 5_555 131.08(4) ?
Ge1 Ga2 Ge1 . . 149_545 40.47(4) ?
Ge1 Ga2 Ge1 . . 6_555 131.08(4) ?
Ge1 Ga2 Ge1 . . 150_555 40.47(4) ?
Ge1 Ga2 Ge1 . . 9_555 131.08(4) ?
Ge1 Ga2 Ge1 . . 105_554 40.47(4) ?
Ge1 Ga2 Ge1 . . 10_555 131.08(4) ?
Ge1 Ga2 Ge1 . . 106_555 40.47(4) ?
Ge1 Ga2 Ga2 . . 5_555 135.00(6) ?
Ge1 Ga2 Ga2 . . 149_545 45.00(6) ?
Ge1 Ga2 Ga2 . . 6_555 135.00(6) ?
Ge1 Ga2 Ga2 . . 150_555 45.00(6) ?
Ge1 Ga2 Ga2 . . 9_555 135.00(6) ?
Ge1 Ga2 Ga2 . . 105_554 45.00(6) ?
Ge1 Ga2 Ga2 . . 10_555 135.00(6) ?
Ge1 Ga2 Ga2 . . 106_555 45.00(6) ?
Ge1 Ga2 Ge2 . . 5_555 135.00(6) ?
Ge1 Ga2 Ge2 . . 149_545 45.00(6) ?
Ge1 Ga2 Ge2 . . 6_555 135.00(6) ?
Ge1 Ga2 Ge2 . . 150_555 45.00(6) ?
Ge1 Ga2 Ge2 . . 9_555 135.00(6) ?
Ge1 Ga2 Ge2 . . 105_554 45.00(6) ?
Ge1 Ga2 Ge2 . . 10_555 135.00(6) ?
Ge1 Ga2 Ge2 . . 106_555 45.00(6) ?
Ge1 Ga2 Mn1 . . . 180 ?
Ge1 Ga2 Ge1 5_555 . 149_545 171.55(8) ?
Ge1 Ga2 Ge1 5_555 . 6_555 97.83(8) ?
Ge1 Ga2 Ge1 5_555 . 150_555 90.62(3) ?
Ge1 Ga2 Ge1 5_555 . 9_555 64.41(5) ?
Ge1 Ga2 Ge1 5_555 . 105_554 119.998(16) ?
Ge1 Ga2 Ge1 5_555 . 10_555 64.41(5) ?
Ge1 Ga2 Ge1 5_555 . 106_555 119.998(16) ?
Ge1 Ga2 Ga2 5_555 . 5_555 3.92(4) ?
Ge1 Ga2 Ga2 5_555 . 149_545 176.08(9) ?
Ge1 Ga2 Ga2 5_555 . 6_555 93.92(9) ?
Ge1 Ga2 Ga2 5_555 . 150_555 86.08(4) ?
Ge1 Ga2 Ga2 5_555 . 9_555 62.31(5) ?
Ge1 Ga2 Ga2 5_555 . 105_554 117.69(2) ?
Ge1 Ga2 Ga2 5_555 . 10_555 62.31(5) ?
Ge1 Ga2 Ga2 5_555 . 106_555 117.69(2) ?
Ge1 Ga2 Ge2 5_555 . 5_555 3.92(4) ?
Ge1 Ga2 Ge2 5_555 . 149_545 176.08(9) ?
Ge1 Ga2 Ge2 5_555 . 6_555 93.92(9) ?
Ge1 Ga2 Ge2 5_555 . 150_555 86.08(4) ?
Ge1 Ga2 Ge2 5_555 . 9_555 62.31(5) ?
Ge1 Ga2 Ge2 5_555 . 105_554 117.69(2) ?
Ge1 Ga2 Ge2 5_555 . 10_555 62.31(5) ?
Ge1 Ga2 Ge2 5_555 . 106_555 117.69(2) ?
Ge1 Ga2 Mn1 5_555 . . 48.92(4) ?
Ge1 Ga2 Ge1 149_545 . 6_555 90.62(3) ?
Ge1 Ga2 Ge1 149_545 . 150_555 80.93(8) ?
Ge1 Ga2 Ge1 149_545 . 9_555 119.998(16) ?
Ge1 Ga2 Ge1 149_545 . 105_554 54.63(5) ?
Ge1 Ga2 Ge1 149_545 . 10_555 119.998(16) ?
Ge1 Ga2 Ge1 149_545 . 106_555 54.63(5) ?
Ge1 Ga2 Ga2 149_545 . 5_555 175.47(9) ?
Ge1 Ga2 Ga2 149_545 . 149_545 4.53(5) ?
Ge1 Ga2 Ga2 149_545 . 6_555 94.53(5) ?
Ge1 Ga2 Ga2 149_545 . 150_555 85.47(9) ?
Ge1 Ga2 Ga2 149_545 . 9_555 122.54(3) ?
Ge1 Ga2 Ga2 149_545 . 105_554 57.46(6) ?
Ge1 Ga2 Ga2 149_545 . 10_555 122.54(3) ?
Ge1 Ga2 Ga2 149_545 . 106_555 57.46(6) ?
Ge1 Ga2 Ge2 149_545 . 5_555 175.47(9) ?
Ge1 Ga2 Ge2 149_545 . 149_545 4.53(5) ?
Ge1 Ga2 Ge2 149_545 . 6_555 94.53(5) ?
Ge1 Ga2 Ge2 149_545 . 150_555 85.47(9) ?
Ge1 Ga2 Ge2 149_545 . 9_555 122.54(3) ?
Ge1 Ga2 Ge2 149_545 . 105_554 57.46(6) ?
Ge1 Ga2 Ge2 149_545 . 10_555 122.54(3) ?
Ge1 Ga2 Ge2 149_545 . 106_555 57.46(6) ?
Ge1 Ga2 Mn1 149_545 . . 139.53(4) ?
Ge1 Ga2 Ge1 6_555 . 150_555 171.55(8) ?
Ge1 Ga2 Ge1 6_555 . 9_555 64.41(5) ?
Ge1 Ga2 Ge1 6_555 . 105_554 119.998(16) ?
Ge1 Ga2 Ge1 6_555 . 10_555 64.41(5) ?
Ge1 Ga2 Ge1 6_555 . 106_555 119.998(16) ?
Ge1 Ga2 Ga2 6_555 . 5_555 93.92(9) ?
Ge1 Ga2 Ga2 6_555 . 149_545 86.08(4) ?
Ge1 Ga2 Ga2 6_555 . 6_555 3.92(4) ?
Ge1 Ga2 Ga2 6_555 . 150_555 176.08(9) ?
Ge1 Ga2 Ga2 6_555 . 9_555 62.31(5) ?
Ge1 Ga2 Ga2 6_555 . 105_554 117.69(2) ?
Ge1 Ga2 Ga2 6_555 . 10_555 62.31(5) ?
Ge1 Ga2 Ga2 6_555 . 106_555 117.69(2) ?
Ge1 Ga2 Ge2 6_555 . 5_555 93.92(9) ?
Ge1 Ga2 Ge2 6_555 . 149_545 86.08(4) ?
Ge1 Ga2 Ge2 6_555 . 6_555 3.92(4) ?
Ge1 Ga2 Ge2 6_555 . 150_555 176.08(9) ?
Ge1 Ga2 Ge2 6_555 . 9_555 62.31(5) ?
Ge1 Ga2 Ge2 6_555 . 105_554 117.69(2) ?
Ge1 Ga2 Ge2 6_555 . 10_555 62.31(5) ?
Ge1 Ga2 Ge2 6_555 . 106_555 117.69(2) ?
Ge1 Ga2 Mn1 6_555 . . 48.92(4) ?
Ge1 Ga2 Ge1 150_555 . 9_555 119.998(16) ?
Ge1 Ga2 Ge1 150_555 . 105_554 54.63(5) ?
Ge1 Ga2 Ge1 150_555 . 10_555 119.998(16) ?
Ge1 Ga2 Ge1 150_555 . 106_555 54.63(5) ?
Ge1 Ga2 Ga2 150_555 . 5_555 94.53(5) ?
Ge1 Ga2 Ga2 150_555 . 149_545 85.47(9) ?
Ge1 Ga2 Ga2 150_555 . 6_555 175.47(9) ?
Ge1 Ga2 Ga2 150_555 . 150_555 4.53(5) ?
Ge1 Ga2 Ga2 150_555 . 9_555 122.54(3) ?
Ge1 Ga2 Ga2 150_555 . 105_554 57.46(6) ?
Ge1 Ga2 Ga2 150_555 . 10_555 122.54(3) ?
Ge1 Ga2 Ga2 150_555 . 106_555 57.46(6) ?
Ge1 Ga2 Ge2 150_555 . 5_555 94.53(5) ?
Ge1 Ga2 Ge2 150_555 . 149_545 85.47(9) ?
Ge1 Ga2 Ge2 150_555 . 6_555 175.47(9) ?
Ge1 Ga2 Ge2 150_555 . 150_555 4.53(5) ?
Ge1 Ga2 Ge2 150_555 . 9_555 122.54(3) ?
Ge1 Ga2 Ge2 150_555 . 105_554 57.46(6) ?
Ge1 Ga2 Ge2 150_555 . 10_555 122.54(3) ?
Ge1 Ga2 Ge2 150_555 . 106_555 57.46(6) ?
Ge1 Ga2 Mn1 150_555 . . 139.53(4) ?
Ge1 Ga2 Ge1 9_555 . 105_554 171.55(8) ?
Ge1 Ga2 Ge1 9_555 . 10_555 97.83(8) ?
Ge1 Ga2 Ge1 9_555 . 106_555 90.62(3) ?
Ge1 Ga2 Ga2 9_555 . 5_555 62.31(5) ?
Ge1 Ga2 Ga2 9_555 . 149_545 117.69(2) ?
Ge1 Ga2 Ga2 9_555 . 6_555 62.31(5) ?
Ge1 Ga2 Ga2 9_555 . 150_555 117.69(2) ?
Ge1 Ga2 Ga2 9_555 . 9_555 3.92(4) ?
Ge1 Ga2 Ga2 9_555 . 105_554 176.08(9) ?
Ge1 Ga2 Ga2 9_555 . 10_555 93.92(9) ?
Ge1 Ga2 Ga2 9_555 . 106_555 86.08(4) ?
Ge1 Ga2 Ge2 9_555 . 5_555 62.31(5) ?
Ge1 Ga2 Ge2 9_555 . 149_545 117.69(2) ?
Ge1 Ga2 Ge2 9_555 . 6_555 62.31(5) ?
Ge1 Ga2 Ge2 9_555 . 150_555 117.69(2) ?
Ge1 Ga2 Ge2 9_555 . 9_555 3.92(4) ?
Ge1 Ga2 Ge2 9_555 . 105_554 176.08(9) ?
Ge1 Ga2 Ge2 9_555 . 10_555 93.92(9) ?
Ge1 Ga2 Ge2 9_555 . 106_555 86.08(4) ?
Ge1 Ga2 Mn1 9_555 . . 48.92(4) ?
Ge1 Ga2 Ge1 105_554 . 10_555 90.62(3) ?
Ge1 Ga2 Ge1 105_554 . 106_555 80.93(8) ?
Ge1 Ga2 Ga2 105_554 . 5_555 122.54(3) ?
Ge1 Ga2 Ga2 105_554 . 149_545 57.46(6) ?
Ge1 Ga2 Ga2 105_554 . 6_555 122.54(3) ?
Ge1 Ga2 Ga2 105_554 . 150_555 57.46(6) ?
Ge1 Ga2 Ga2 105_554 . 9_555 175.47(9) ?
Ge1 Ga2 Ga2 105_554 . 105_554 4.53(5) ?
Ge1 Ga2 Ga2 105_554 . 10_555 94.53(5) ?
Ge1 Ga2 Ga2 105_554 . 106_555 85.47(9) ?
Ge1 Ga2 Ge2 105_554 . 5_555 122.54(3) ?
Ge1 Ga2 Ge2 105_554 . 149_545 57.46(6) ?
Ge1 Ga2 Ge2 105_554 . 6_555 122.54(3) ?
Ge1 Ga2 Ge2 105_554 . 150_555 57.46(6) ?
Ge1 Ga2 Ge2 105_554 . 9_555 175.47(9) ?
Ge1 Ga2 Ge2 105_554 . 105_554 4.53(5) ?
Ge1 Ga2 Ge2 105_554 . 10_555 94.53(5) ?
Ge1 Ga2 Ge2 105_554 . 106_555 85.47(9) ?
Ge1 Ga2 Mn1 105_554 . . 139.53(4) ?
Ge1 Ga2 Ge1 10_555 . 106_555 171.55(8) ?
Ge1 Ga2 Ga2 10_555 . 5_555 62.31(5) ?
Ge1 Ga2 Ga2 10_555 . 149_545 117.69(2) ?
Ge1 Ga2 Ga2 10_555 . 6_555 62.31(5) ?
Ge1 Ga2 Ga2 10_555 . 150_555 117.69(2) ?
Ge1 Ga2 Ga2 10_555 . 9_555 93.92(9) ?
Ge1 Ga2 Ga2 10_555 . 105_554 86.08(4) ?
Ge1 Ga2 Ga2 10_555 . 10_555 3.92(4) ?
Ge1 Ga2 Ga2 10_555 . 106_555 176.08(9) ?
Ge1 Ga2 Ge2 10_555 . 5_555 62.31(5) ?
Ge1 Ga2 Ge2 10_555 . 149_545 117.69(2) ?
Ge1 Ga2 Ge2 10_555 . 6_555 62.31(5) ?
Ge1 Ga2 Ge2 10_555 . 150_555 117.69(2) ?
Ge1 Ga2 Ge2 10_555 . 9_555 93.92(9) ?
Ge1 Ga2 Ge2 10_555 . 105_554 86.08(4) ?
Ge1 Ga2 Ge2 10_555 . 10_555 3.92(4) ?
Ge1 Ga2 Ge2 10_555 . 106_555 176.08(9) ?
Ge1 Ga2 Mn1 10_555 . . 48.92(4) ?
Ge1 Ga2 Ga2 106_555 . 5_555 122.54(3) ?
Ge1 Ga2 Ga2 106_555 . 149_545 57.46(6) ?
Ge1 Ga2 Ga2 106_555 . 6_555 122.54(3) ?
Ge1 Ga2 Ga2 106_555 . 150_555 57.46(6) ?
Ge1 Ga2 Ga2 106_555 . 9_555 94.53(5) ?
Ge1 Ga2 Ga2 106_555 . 105_554 85.47(9) ?
Ge1 Ga2 Ga2 106_555 . 10_555 175.47(9) ?
Ge1 Ga2 Ga2 106_555 . 106_555 4.53(5) ?
Ge1 Ga2 Ge2 106_555 . 5_555 122.54(3) ?
Ge1 Ga2 Ge2 106_555 . 149_545 57.46(6) ?
Ge1 Ga2 Ge2 106_555 . 6_555 122.54(3) ?
Ge1 Ga2 Ge2 106_555 . 150_555 57.46(6) ?
Ge1 Ga2 Ge2 106_555 . 9_555 94.53(5) ?
Ge1 Ga2 Ge2 106_555 . 105_554 85.47(9) ?
Ge1 Ga2 Ge2 106_555 . 10_555 175.47(9) ?
Ge1 Ga2 Ge2 106_555 . 106_555 4.53(5) ?
Ge1 Ga2 Mn1 106_555 . . 139.53(4) ?
Ga2 Ga2 Ga2 5_555 . 149_545 180 ?
Ga2 Ga2 Ga2 5_555 . 6_555 90.00(10) ?
Ga2 Ga2 Ga2 5_555 . 150_555 90.00(6) ?
Ga2 Ga2 Ga2 5_555 . 9_555 60.00(6) ?
Ga2 Ga2 Ga2 5_555 . 105_554 120.00(3) ?
Ga2 Ga2 Ga2 5_555 . 10_555 60.00(6) ?
Ga2 Ga2 Ga2 5_555 . 106_555 120.00(3) ?
Ga2 Ga2 Ge2 5_555 . 5_555 0 ?
Ga2 Ga2 Ge2 5_555 . 149_545 180 ?
Ga2 Ga2 Ge2 5_555 . 6_555 90.00(10) ?
Ga2 Ga2 Ge2 5_555 . 150_555 90.00(6) ?
Ga2 Ga2 Ge2 5_555 . 9_555 60.00(6) ?
Ga2 Ga2 Ge2 5_555 . 105_554 120.00(3) ?
Ga2 Ga2 Ge2 5_555 . 10_555 60.00(6) ?
Ga2 Ga2 Ge2 5_555 . 106_555 120.00(3) ?
Ga2 Ga2 Mn1 5_555 . . 45.00(6) ?
Ga2 Ga2 Ga2 149_545 . 6_555 90.00(6) ?
Ga2 Ga2 Ga2 149_545 . 150_555 90.00(10) ?
Ga2 Ga2 Ga2 149_545 . 9_555 120.00(3) ?
Ga2 Ga2 Ga2 149_545 . 105_554 60.00(6) ?
Ga2 Ga2 Ga2 149_545 . 10_555 120.00(3) ?
Ga2 Ga2 Ga2 149_545 . 106_555 60.00(6) ?
Ga2 Ga2 Ge2 149_545 . 5_555 180 ?
Ga2 Ga2 Ge2 149_545 . 149_545 0 ?
Ga2 Ga2 Ge2 149_545 . 6_555 90.00(6) ?
Ga2 Ga2 Ge2 149_545 . 150_555 90.00(10) ?
Ga2 Ga2 Ge2 149_545 . 9_555 120.00(3) ?
Ga2 Ga2 Ge2 149_545 . 105_554 60.00(6) ?
Ga2 Ga2 Ge2 149_545 . 10_555 120.00(3) ?
Ga2 Ga2 Ge2 149_545 . 106_555 60.00(6) ?
Ga2 Ga2 Mn1 149_545 . . 135.00(6) ?
Ga2 Ga2 Ga2 6_555 . 150_555 180 ?
Ga2 Ga2 Ga2 6_555 . 9_555 60.00(6) ?
Ga2 Ga2 Ga2 6_555 . 105_554 120.00(3) ?
Ga2 Ga2 Ga2 6_555 . 10_555 60.00(6) ?
Ga2 Ga2 Ga2 6_555 . 106_555 120.00(3) ?
Ga2 Ga2 Ge2 6_555 . 5_555 90.00(10) ?
Ga2 Ga2 Ge2 6_555 . 149_545 90.00(6) ?
Ga2 Ga2 Ge2 6_555 . 6_555 0 ?
Ga2 Ga2 Ge2 6_555 . 150_555 180 ?
Ga2 Ga2 Ge2 6_555 . 9_555 60.00(6) ?
Ga2 Ga2 Ge2 6_555 . 105_554 120.00(3) ?
Ga2 Ga2 Ge2 6_555 . 10_555 60.00(6) ?
Ga2 Ga2 Ge2 6_555 . 106_555 120.00(3) ?
Ga2 Ga2 Mn1 6_555 . . 45.00(6) ?
Ga2 Ga2 Ga2 150_555 . 9_555 120.00(3) ?
Ga2 Ga2 Ga2 150_555 . 105_554 60.00(6) ?
Ga2 Ga2 Ga2 150_555 . 10_555 120.00(3) ?
Ga2 Ga2 Ga2 150_555 . 106_555 60.00(6) ?
Ga2 Ga2 Ge2 150_555 . 5_555 90.00(6) ?
Ga2 Ga2 Ge2 150_555 . 149_545 90.00(10) ?
Ga2 Ga2 Ge2 150_555 . 6_555 180 ?
Ga2 Ga2 Ge2 150_555 . 150_555 0 ?
Ga2 Ga2 Ge2 150_555 . 9_555 120.00(3) ?
Ga2 Ga2 Ge2 150_555 . 105_554 60.00(6) ?
Ga2 Ga2 Ge2 150_555 . 10_555 120.00(3) ?
Ga2 Ga2 Ge2 150_555 . 106_555 60.00(6) ?
Ga2 Ga2 Mn1 150_555 . . 135.00(6) ?
Ga2 Ga2 Ga2 9_555 . 105_554 180 ?
Ga2 Ga2 Ga2 9_555 . 10_555 90.00(10) ?
Ga2 Ga2 Ga2 9_555 . 106_555 90.00(6) ?
Ga2 Ga2 Ge2 9_555 . 5_555 60.00(6) ?
Ga2 Ga2 Ge2 9_555 . 149_545 120.00(3) ?
Ga2 Ga2 Ge2 9_555 . 6_555 60.00(6) ?
Ga2 Ga2 Ge2 9_555 . 150_555 120.00(3) ?
Ga2 Ga2 Ge2 9_555 . 9_555 0 ?
Ga2 Ga2 Ge2 9_555 . 105_554 180 ?
Ga2 Ga2 Ge2 9_555 . 10_555 90.00(10) ?
Ga2 Ga2 Ge2 9_555 . 106_555 90.00(6) ?
Ga2 Ga2 Mn1 9_555 . . 45.00(6) ?
Ga2 Ga2 Ga2 105_554 . 10_555 90.00(6) ?
Ga2 Ga2 Ga2 105_554 . 106_555 90.00(10) ?
Ga2 Ga2 Ge2 105_554 . 5_555 120.00(3) ?
Ga2 Ga2 Ge2 105_554 . 149_545 60.00(6) ?
Ga2 Ga2 Ge2 105_554 . 6_555 120.00(3) ?
Ga2 Ga2 Ge2 105_554 . 150_555 60.00(6) ?
Ga2 Ga2 Ge2 105_554 . 9_555 180 ?
Ga2 Ga2 Ge2 105_554 . 105_554 0 ?
Ga2 Ga2 Ge2 105_554 . 10_555 90.00(6) ?
Ga2 Ga2 Ge2 105_554 . 106_555 90.00(10) ?
Ga2 Ga2 Mn1 105_554 . . 135.00(6) ?
Ga2 Ga2 Ga2 10_555 . 106_555 180 ?
Ga2 Ga2 Ge2 10_555 . 5_555 60.00(6) ?
Ga2 Ga2 Ge2 10_555 . 149_545 120.00(3) ?
Ga2 Ga2 Ge2 10_555 . 6_555 60.00(6) ?
Ga2 Ga2 Ge2 10_555 . 150_555 120.00(3) ?
Ga2 Ga2 Ge2 10_555 . 9_555 90.00(10) ?
Ga2 Ga2 Ge2 10_555 . 105_554 90.00(6) ?
Ga2 Ga2 Ge2 10_555 . 10_555 0 ?
Ga2 Ga2 Ge2 10_555 . 106_555 180 ?
Ga2 Ga2 Mn1 10_555 . . 45.00(6) ?
Ga2 Ga2 Ge2 106_555 . 5_555 120.00(3) ?
Ga2 Ga2 Ge2 106_555 . 149_545 60.00(6) ?
Ga2 Ga2 Ge2 106_555 . 6_555 120.00(3) ?
Ga2 Ga2 Ge2 106_555 . 150_555 60.00(6) ?
Ga2 Ga2 Ge2 106_555 . 9_555 90.00(6) ?
Ga2 Ga2 Ge2 106_555 . 105_554 90.00(10) ?
Ga2 Ga2 Ge2 106_555 . 10_555 180 ?
Ga2 Ga2 Ge2 106_555 . 106_555 0 ?
Ga2 Ga2 Mn1 106_555 . . 135.00(6) ?
Ge2 Ga2 Ge2 5_555 . 149_545 180 ?
Ge2 Ga2 Ge2 5_555 . 6_555 90.00(10) ?
Ge2 Ga2 Ge2 5_555 . 150_555 90.00(6) ?
Ge2 Ga2 Ge2 5_555 . 9_555 60.00(6) ?
Ge2 Ga2 Ge2 5_555 . 105_554 120.00(3) ?
Ge2 Ga2 Ge2 5_555 . 10_555 60.00(6) ?
Ge2 Ga2 Ge2 5_555 . 106_555 120.00(3) ?
Ge2 Ga2 Mn1 5_555 . . 45.00(6) ?
Ge2 Ga2 Ge2 149_545 . 6_555 90.00(6) ?
Ge2 Ga2 Ge2 149_545 . 150_555 90.00(10) ?
Ge2 Ga2 Ge2 149_545 . 9_555 120.00(3) ?
Ge2 Ga2 Ge2 149_545 . 105_554 60.00(6) ?
Ge2 Ga2 Ge2 149_545 . 10_555 120.00(3) ?
Ge2 Ga2 Ge2 149_545 . 106_555 60.00(6) ?
Ge2 Ga2 Mn1 149_545 . . 135.00(6) ?
Ge2 Ga2 Ge2 6_555 . 150_555 180 ?
Ge2 Ga2 Ge2 6_555 . 9_555 60.00(6) ?
Ge2 Ga2 Ge2 6_555 . 105_554 120.00(3) ?
Ge2 Ga2 Ge2 6_555 . 10_555 60.00(6) ?
Ge2 Ga2 Ge2 6_555 . 106_555 120.00(3) ?
Ge2 Ga2 Mn1 6_555 . . 45.00(6) ?
Ge2 Ga2 Ge2 150_555 . 9_555 120.00(3) ?
Ge2 Ga2 Ge2 150_555 . 105_554 60.00(6) ?
Ge2 Ga2 Ge2 150_555 . 10_555 120.00(3) ?
Ge2 Ga2 Ge2 150_555 . 106_555 60.00(6) ?
Ge2 Ga2 Mn1 150_555 . . 135.00(6) ?
Ge2 Ga2 Ge2 9_555 . 105_554 180 ?
Ge2 Ga2 Ge2 9_555 . 10_555 90.00(10) ?
Ge2 Ga2 Ge2 9_555 . 106_555 90.00(6) ?
Ge2 Ga2 Mn1 9_555 . . 45.00(6) ?
Ge2 Ga2 Ge2 105_554 . 10_555 90.00(6) ?
Ge2 Ga2 Ge2 105_554 . 106_555 90.00(10) ?
Ge2 Ga2 Mn1 105_554 . . 135.00(6) ?
Ge2 Ga2 Ge2 10_555 . 106_555 180 ?
Ge2 Ga2 Mn1 10_555 . . 45.00(6) ?
Ge2 Ga2 Mn1 106_555 . . 135.00(6) ?
Sm1 Ge2 Sm1 . . 49_544 180 ?
Sm1 Ge2 Sm1 . . 13_555 90.0000(7) ?
Sm1 Ge2 Sm1 . . 61_545 90.0000(7) ?
Sm1 Ge2 Ga1 . . . 90.00(6) ?
Sm1 Ge2 Ga1 . . 5_555 57.80(2) ?
Sm1 Ge2 Ga1 . . 149_545 117.31(7) ?
Sm1 Ge2 Ga1 . . 6_555 122.21(7) ?
Sm1 Ge2 Ga1 . . 150_555 62.68(3) ?
Sm1 Ge2 Ga1 . . 9_555 57.80(2) ?
Sm1 Ge2 Ga1 . . 105_554 117.31(7) ?
Sm1 Ge2 Ga1 . . 10_555 122.21(7) ?
Sm1 Ge2 Ga1 . . 106_555 62.68(3) ?
Sm1 Ge2 Ge1 . . . 90.00(6) ?
Sm1 Ge2 Ge1 . . 5_555 57.80(2) ?
Sm1 Ge2 Ge1 . . 149_545 117.31(7) ?
Sm1 Ge2 Ge1 . . 6_555 122.21(7) ?
Sm1 Ge2 Ge1 . . 150_555 62.68(3) ?
Sm1 Ge2 Ge1 . . 9_555 57.80(2) ?
Sm1 Ge2 Ge1 . . 105_554 117.31(7) ?
Sm1 Ge2 Ge1 . . 10_555 122.21(7) ?
Sm1 Ge2 Ge1 . . 106_555 62.68(3) ?
Sm1 Ge2 Ga2 . . 5_555 60.00(3) ?
Sm1 Ge2 Ga2 . . 149_545 120.00(7) ?
Sm1 Ge2 Ga2 . . 6_555 120.00(7) ?
Sm1 Ge2 Ga2 . . 150_555 60.00(3) ?
Sm1 Ge2 Ga2 . . 9_555 60.00(3) ?
Sm1 Ge2 Ga2 . . 105_554 120.00(7) ?
Sm1 Ge2 Ga2 . . 10_555 120.00(7) ?
Sm1 Ge2 Ga2 . . 106_555 60.00(3) ?
Sm1 Ge2 Ge2 . . 5_555 60.00(3) ?
Sm1 Ge2 Ge2 . . 149_545 120.00(7) ?
Sm1 Ge2 Ge2 . . 6_555 120.00(7) ?
Sm1 Ge2 Ge2 . . 150_555 60.00(3) ?
Sm1 Ge2 Ge2 . . 9_555 60.00(3) ?
Sm1 Ge2 Ge2 . . 105_554 120.00(7) ?
Sm1 Ge2 Ge2 . . 10_555 120.00(7) ?
Sm1 Ge2 Ge2 . . 106_555 60.00(3) ?
Sm1 Ge2 Mn1 . . . 90.00(6) ?
Sm1 Ge2 Sm1 49_544 . 13_555 90.0000(7) ?
Sm1 Ge2 Sm1 49_544 . 61_545 90.0000(7) ?
Sm1 Ge2 Ga1 49_544 . . 90.00(6) ?
Sm1 Ge2 Ga1 49_544 . 5_555 122.21(7) ?
Sm1 Ge2 Ga1 49_544 . 149_545 62.68(3) ?
Sm1 Ge2 Ga1 49_544 . 6_555 57.80(2) ?
Sm1 Ge2 Ga1 49_544 . 150_555 117.31(7) ?
Sm1 Ge2 Ga1 49_544 . 9_555 122.21(7) ?
Sm1 Ge2 Ga1 49_544 . 105_554 62.68(3) ?
Sm1 Ge2 Ga1 49_544 . 10_555 57.80(2) ?
Sm1 Ge2 Ga1 49_544 . 106_555 117.31(7) ?
Sm1 Ge2 Ge1 49_544 . . 90.00(6) ?
Sm1 Ge2 Ge1 49_544 . 5_555 122.21(7) ?
Sm1 Ge2 Ge1 49_544 . 149_545 62.68(3) ?
Sm1 Ge2 Ge1 49_544 . 6_555 57.80(2) ?
Sm1 Ge2 Ge1 49_544 . 150_555 117.31(7) ?
Sm1 Ge2 Ge1 49_544 . 9_555 122.21(7) ?
Sm1 Ge2 Ge1 49_544 . 105_554 62.68(3) ?
Sm1 Ge2 Ge1 49_544 . 10_555 57.80(2) ?
Sm1 Ge2 Ge1 49_544 . 106_555 117.31(7) ?
Sm1 Ge2 Ga2 49_544 . 5_555 120.00(7) ?
Sm1 Ge2 Ga2 49_544 . 149_545 60.00(3) ?
Sm1 Ge2 Ga2 49_544 . 6_555 60.00(3) ?
Sm1 Ge2 Ga2 49_544 . 150_555 120.00(7) ?
Sm1 Ge2 Ga2 49_544 . 9_555 120.00(7) ?
Sm1 Ge2 Ga2 49_544 . 105_554 60.00(3) ?
Sm1 Ge2 Ga2 49_544 . 10_555 60.00(3) ?
Sm1 Ge2 Ga2 49_544 . 106_555 120.00(7) ?
Sm1 Ge2 Ge2 49_544 . 5_555 120.00(7) ?
Sm1 Ge2 Ge2 49_544 . 149_545 60.00(3) ?
Sm1 Ge2 Ge2 49_544 . 6_555 60.00(3) ?
Sm1 Ge2 Ge2 49_544 . 150_555 120.00(7) ?
Sm1 Ge2 Ge2 49_544 . 9_555 120.00(7) ?
Sm1 Ge2 Ge2 49_544 . 105_554 60.00(3) ?
Sm1 Ge2 Ge2 49_544 . 10_555 60.00(3) ?
Sm1 Ge2 Ge2 49_544 . 106_555 120.00(7) ?
Sm1 Ge2 Mn1 49_544 . . 90.00(6) ?
Sm1 Ge2 Sm1 13_555 . 61_545 180 ?
Sm1 Ge2 Ga1 13_555 . . 90.00(6) ?
Sm1 Ge2 Ga1 13_555 . 5_555 57.80(2) ?
Sm1 Ge2 Ga1 13_555 . 149_545 117.31(7) ?
Sm1 Ge2 Ga1 13_555 . 6_555 122.21(7) ?
Sm1 Ge2 Ga1 13_555 . 150_555 62.68(3) ?
Sm1 Ge2 Ga1 13_555 . 9_555 122.21(7) ?
Sm1 Ge2 Ga1 13_555 . 105_554 62.68(3) ?
Sm1 Ge2 Ga1 13_555 . 10_555 57.80(2) ?
Sm1 Ge2 Ga1 13_555 . 106_555 117.31(7) ?
Sm1 Ge2 Ge1 13_555 . . 90.00(6) ?
Sm1 Ge2 Ge1 13_555 . 5_555 57.80(2) ?
Sm1 Ge2 Ge1 13_555 . 149_545 117.31(7) ?
Sm1 Ge2 Ge1 13_555 . 6_555 122.21(7) ?
Sm1 Ge2 Ge1 13_555 . 150_555 62.68(3) ?
Sm1 Ge2 Ge1 13_555 . 9_555 122.21(7) ?
Sm1 Ge2 Ge1 13_555 . 105_554 62.68(3) ?
Sm1 Ge2 Ge1 13_555 . 10_555 57.80(2) ?
Sm1 Ge2 Ge1 13_555 . 106_555 117.31(7) ?
Sm1 Ge2 Ga2 13_555 . 5_555 60.00(3) ?
Sm1 Ge2 Ga2 13_555 . 149_545 120.00(7) ?
Sm1 Ge2 Ga2 13_555 . 6_555 120.00(7) ?
Sm1 Ge2 Ga2 13_555 . 150_555 60.00(3) ?
Sm1 Ge2 Ga2 13_555 . 9_555 120.00(7) ?
Sm1 Ge2 Ga2 13_555 . 105_554 60.00(3) ?
Sm1 Ge2 Ga2 13_555 . 10_555 60.00(3) ?
Sm1 Ge2 Ga2 13_555 . 106_555 120.00(7) ?
Sm1 Ge2 Ge2 13_555 . 5_555 60.00(3) ?
Sm1 Ge2 Ge2 13_555 . 149_545 120.00(7) ?
Sm1 Ge2 Ge2 13_555 . 6_555 120.00(7) ?
Sm1 Ge2 Ge2 13_555 . 150_555 60.00(3) ?
Sm1 Ge2 Ge2 13_555 . 9_555 120.00(7) ?
Sm1 Ge2 Ge2 13_555 . 105_554 60.00(3) ?
Sm1 Ge2 Ge2 13_555 . 10_555 60.00(3) ?
Sm1 Ge2 Ge2 13_555 . 106_555 120.00(7) ?
Sm1 Ge2 Mn1 13_555 . . 90.00(6) ?
Sm1 Ge2 Ga1 61_545 . . 90.00(6) ?
Sm1 Ge2 Ga1 61_545 . 5_555 122.21(7) ?
Sm1 Ge2 Ga1 61_545 . 149_545 62.68(3) ?
Sm1 Ge2 Ga1 61_545 . 6_555 57.80(2) ?
Sm1 Ge2 Ga1 61_545 . 150_555 117.31(7) ?
Sm1 Ge2 Ga1 61_545 . 9_555 57.80(2) ?
Sm1 Ge2 Ga1 61_545 . 105_554 117.31(7) ?
Sm1 Ge2 Ga1 61_545 . 10_555 122.21(7) ?
Sm1 Ge2 Ga1 61_545 . 106_555 62.68(3) ?
Sm1 Ge2 Ge1 61_545 . . 90.00(6) ?
Sm1 Ge2 Ge1 61_545 . 5_555 122.21(7) ?
Sm1 Ge2 Ge1 61_545 . 149_545 62.68(3) ?
Sm1 Ge2 Ge1 61_545 . 6_555 57.80(2) ?
Sm1 Ge2 Ge1 61_545 . 150_555 117.31(7) ?
Sm1 Ge2 Ge1 61_545 . 9_555 57.80(2) ?
Sm1 Ge2 Ge1 61_545 . 105_554 117.31(7) ?
Sm1 Ge2 Ge1 61_545 . 10_555 122.21(7) ?
Sm1 Ge2 Ge1 61_545 . 106_555 62.68(3) ?
Sm1 Ge2 Ga2 61_545 . 5_555 120.00(7) ?
Sm1 Ge2 Ga2 61_545 . 149_545 60.00(3) ?
Sm1 Ge2 Ga2 61_545 . 6_555 60.00(3) ?
Sm1 Ge2 Ga2 61_545 . 150_555 120.00(7) ?
Sm1 Ge2 Ga2 61_545 . 9_555 60.00(3) ?
Sm1 Ge2 Ga2 61_545 . 105_554 120.00(7) ?
Sm1 Ge2 Ga2 61_545 . 10_555 120.00(7) ?
Sm1 Ge2 Ga2 61_545 . 106_555 60.00(3) ?
Sm1 Ge2 Ge2 61_545 . 5_555 120.00(7) ?
Sm1 Ge2 Ge2 61_545 . 149_545 60.00(3) ?
Sm1 Ge2 Ge2 61_545 . 6_555 60.00(3) ?
Sm1 Ge2 Ge2 61_545 . 150_555 120.00(7) ?
Sm1 Ge2 Ge2 61_545 . 9_555 60.00(3) ?
Sm1 Ge2 Ge2 61_545 . 105_554 120.00(7) ?
Sm1 Ge2 Ge2 61_545 . 10_555 120.00(7) ?
Sm1 Ge2 Ge2 61_545 . 106_555 60.00(3) ?
Sm1 Ge2 Mn1 61_545 . . 90.00(6) ?
Ga1 Ge2 Ga1 . . 5_555 131.08(4) ?
Ga1 Ge2 Ga1 . . 149_545 40.47(4) ?
Ga1 Ge2 Ga1 . . 6_555 131.08(4) ?
Ga1 Ge2 Ga1 . . 150_555 40.47(4) ?
Ga1 Ge2 Ga1 . . 9_555 131.08(4) ?
Ga1 Ge2 Ga1 . . 105_554 40.47(4) ?
Ga1 Ge2 Ga1 . . 10_555 131.08(4) ?
Ga1 Ge2 Ga1 . . 106_555 40.47(4) ?
Ga1 Ge2 Ge1 . . . 0 ?
Ga1 Ge2 Ge1 . . 5_555 131.08(4) ?
Ga1 Ge2 Ge1 . . 149_545 40.47(4) ?
Ga1 Ge2 Ge1 . . 6_555 131.08(4) ?
Ga1 Ge2 Ge1 . . 150_555 40.47(4) ?
Ga1 Ge2 Ge1 . . 9_555 131.08(4) ?
Ga1 Ge2 Ge1 . . 105_554 40.47(4) ?
Ga1 Ge2 Ge1 . . 10_555 131.08(4) ?
Ga1 Ge2 Ge1 . . 106_555 40.47(4) ?
Ga1 Ge2 Ga2 . . 5_555 135.00(6) ?
Ga1 Ge2 Ga2 . . 149_545 45.00(6) ?
Ga1 Ge2 Ga2 . . 6_555 135.00(6) ?
Ga1 Ge2 Ga2 . . 150_555 45.00(6) ?
Ga1 Ge2 Ga2 . . 9_555 135.00(6) ?
Ga1 Ge2 Ga2 . . 105_554 45.00(6) ?
Ga1 Ge2 Ga2 . . 10_555 135.00(6) ?
Ga1 Ge2 Ga2 . . 106_555 45.00(6) ?
Ga1 Ge2 Ge2 . . 5_555 135.00(6) ?
Ga1 Ge2 Ge2 . . 149_545 45.00(6) ?
Ga1 Ge2 Ge2 . . 6_555 135.00(6) ?
Ga1 Ge2 Ge2 . . 150_555 45.00(6) ?
Ga1 Ge2 Ge2 . . 9_555 135.00(6) ?
Ga1 Ge2 Ge2 . . 105_554 45.00(6) ?
Ga1 Ge2 Ge2 . . 10_555 135.00(6) ?
Ga1 Ge2 Ge2 . . 106_555 45.00(6) ?
Ga1 Ge2 Mn1 . . . 180 ?
Ga1 Ge2 Ga1 5_555 . 149_545 171.55(8) ?
Ga1 Ge2 Ga1 5_555 . 6_555 97.83(8) ?
Ga1 Ge2 Ga1 5_555 . 150_555 90.62(3) ?
Ga1 Ge2 Ga1 5_555 . 9_555 64.41(5) ?
Ga1 Ge2 Ga1 5_555 . 105_554 119.998(16) ?
Ga1 Ge2 Ga1 5_555 . 10_555 64.41(5) ?
Ga1 Ge2 Ga1 5_555 . 106_555 119.998(16) ?
Ga1 Ge2 Ge1 5_555 . . 131.08(4) ?
Ga1 Ge2 Ge1 5_555 . 5_555 0 ?
Ga1 Ge2 Ge1 5_555 . 149_545 171.55(8) ?
Ga1 Ge2 Ge1 5_555 . 6_555 97.83(8) ?
Ga1 Ge2 Ge1 5_555 . 150_555 90.62(3) ?
Ga1 Ge2 Ge1 5_555 . 9_555 64.41(5) ?
Ga1 Ge2 Ge1 5_555 . 105_554 119.998(16) ?
Ga1 Ge2 Ge1 5_555 . 10_555 64.41(5) ?
Ga1 Ge2 Ge1 5_555 . 106_555 119.998(16) ?
Ga1 Ge2 Ga2 5_555 . 5_555 3.92(4) ?
Ga1 Ge2 Ga2 5_555 . 149_545 176.08(9) ?
Ga1 Ge2 Ga2 5_555 . 6_555 93.92(9) ?
Ga1 Ge2 Ga2 5_555 . 150_555 86.08(4) ?
Ga1 Ge2 Ga2 5_555 . 9_555 62.31(5) ?
Ga1 Ge2 Ga2 5_555 . 105_554 117.69(2) ?
Ga1 Ge2 Ga2 5_555 . 10_555 62.31(5) ?
Ga1 Ge2 Ga2 5_555 . 106_555 117.69(2) ?
Ga1 Ge2 Ge2 5_555 . 5_555 3.92(4) ?
Ga1 Ge2 Ge2 5_555 . 149_545 176.08(9) ?
Ga1 Ge2 Ge2 5_555 . 6_555 93.92(9) ?
Ga1 Ge2 Ge2 5_555 . 150_555 86.08(4) ?
Ga1 Ge2 Ge2 5_555 . 9_555 62.31(5) ?
Ga1 Ge2 Ge2 5_555 . 105_554 117.69(2) ?
Ga1 Ge2 Ge2 5_555 . 10_555 62.31(5) ?
Ga1 Ge2 Ge2 5_555 . 106_555 117.69(2) ?
Ga1 Ge2 Mn1 5_555 . . 48.92(4) ?
Ga1 Ge2 Ga1 149_545 . 6_555 90.62(3) ?
Ga1 Ge2 Ga1 149_545 . 150_555 80.93(8) ?
Ga1 Ge2 Ga1 149_545 . 9_555 119.998(16) ?
Ga1 Ge2 Ga1 149_545 . 105_554 54.63(5) ?
Ga1 Ge2 Ga1 149_545 . 10_555 119.998(16) ?
Ga1 Ge2 Ga1 149_545 . 106_555 54.63(5) ?
Ga1 Ge2 Ge1 149_545 . . 40.47(4) ?
Ga1 Ge2 Ge1 149_545 . 5_555 171.55(8) ?
Ga1 Ge2 Ge1 149_545 . 149_545 0 ?
Ga1 Ge2 Ge1 149_545 . 6_555 90.62(3) ?
Ga1 Ge2 Ge1 149_545 . 150_555 80.93(8) ?
Ga1 Ge2 Ge1 149_545 . 9_555 119.998(16) ?
Ga1 Ge2 Ge1 149_545 . 105_554 54.63(5) ?
Ga1 Ge2 Ge1 149_545 . 10_555 119.998(16) ?
Ga1 Ge2 Ge1 149_545 . 106_555 54.63(5) ?
Ga1 Ge2 Ga2 149_545 . 5_555 175.47(9) ?
Ga1 Ge2 Ga2 149_545 . 149_545 4.53(5) ?
Ga1 Ge2 Ga2 149_545 . 6_555 94.53(5) ?
Ga1 Ge2 Ga2 149_545 . 150_555 85.47(9) ?
Ga1 Ge2 Ga2 149_545 . 9_555 122.54(3) ?
Ga1 Ge2 Ga2 149_545 . 105_554 57.46(6) ?
Ga1 Ge2 Ga2 149_545 . 10_555 122.54(3) ?
Ga1 Ge2 Ga2 149_545 . 106_555 57.46(6) ?
Ga1 Ge2 Ge2 149_545 . 5_555 175.47(9) ?
Ga1 Ge2 Ge2 149_545 . 149_545 4.53(5) ?
Ga1 Ge2 Ge2 149_545 . 6_555 94.53(5) ?
Ga1 Ge2 Ge2 149_545 . 150_555 85.47(9) ?
Ga1 Ge2 Ge2 149_545 . 9_555 122.54(3) ?
Ga1 Ge2 Ge2 149_545 . 105_554 57.46(6) ?
Ga1 Ge2 Ge2 149_545 . 10_555 122.54(3) ?
Ga1 Ge2 Ge2 149_545 . 106_555 57.46(6) ?
Ga1 Ge2 Mn1 149_545 . . 139.53(4) ?
Ga1 Ge2 Ga1 6_555 . 150_555 171.55(8) ?
Ga1 Ge2 Ga1 6_555 . 9_555 64.41(5) ?
Ga1 Ge2 Ga1 6_555 . 105_554 119.998(16) ?
Ga1 Ge2 Ga1 6_555 . 10_555 64.41(5) ?
Ga1 Ge2 Ga1 6_555 . 106_555 119.998(16) ?
Ga1 Ge2 Ge1 6_555 . . 131.08(4) ?
Ga1 Ge2 Ge1 6_555 . 5_555 97.83(8) ?
Ga1 Ge2 Ge1 6_555 . 149_545 90.62(3) ?
Ga1 Ge2 Ge1 6_555 . 6_555 0 ?
Ga1 Ge2 Ge1 6_555 . 150_555 171.55(8) ?
Ga1 Ge2 Ge1 6_555 . 9_555 64.41(5) ?
Ga1 Ge2 Ge1 6_555 . 105_554 119.998(16) ?
Ga1 Ge2 Ge1 6_555 . 10_555 64.41(5) ?
Ga1 Ge2 Ge1 6_555 . 106_555 119.998(16) ?
Ga1 Ge2 Ga2 6_555 . 5_555 93.92(9) ?
Ga1 Ge2 Ga2 6_555 . 149_545 86.08(4) ?
Ga1 Ge2 Ga2 6_555 . 6_555 3.92(4) ?
Ga1 Ge2 Ga2 6_555 . 150_555 176.08(9) ?
Ga1 Ge2 Ga2 6_555 . 9_555 62.31(5) ?
Ga1 Ge2 Ga2 6_555 . 105_554 117.69(2) ?
Ga1 Ge2 Ga2 6_555 . 10_555 62.31(5) ?
Ga1 Ge2 Ga2 6_555 . 106_555 117.69(2) ?
Ga1 Ge2 Ge2 6_555 . 5_555 93.92(9) ?
Ga1 Ge2 Ge2 6_555 . 149_545 86.08(4) ?
Ga1 Ge2 Ge2 6_555 . 6_555 3.92(4) ?
Ga1 Ge2 Ge2 6_555 . 150_555 176.08(9) ?
Ga1 Ge2 Ge2 6_555 . 9_555 62.31(5) ?
Ga1 Ge2 Ge2 6_555 . 105_554 117.69(2) ?
Ga1 Ge2 Ge2 6_555 . 10_555 62.31(5) ?
Ga1 Ge2 Ge2 6_555 . 106_555 117.69(2) ?
Ga1 Ge2 Mn1 6_555 . . 48.92(4) ?
Ga1 Ge2 Ga1 150_555 . 9_555 119.998(16) ?
Ga1 Ge2 Ga1 150_555 . 105_554 54.63(5) ?
Ga1 Ge2 Ga1 150_555 . 10_555 119.998(16) ?
Ga1 Ge2 Ga1 150_555 . 106_555 54.63(5) ?
Ga1 Ge2 Ge1 150_555 . . 40.47(4) ?
Ga1 Ge2 Ge1 150_555 . 5_555 90.62(3) ?
Ga1 Ge2 Ge1 150_555 . 149_545 80.93(8) ?
Ga1 Ge2 Ge1 150_555 . 6_555 171.55(8) ?
Ga1 Ge2 Ge1 150_555 . 150_555 0 ?
Ga1 Ge2 Ge1 150_555 . 9_555 119.998(16) ?
Ga1 Ge2 Ge1 150_555 . 105_554 54.63(5) ?
Ga1 Ge2 Ge1 150_555 . 10_555 119.998(16) ?
Ga1 Ge2 Ge1 150_555 . 106_555 54.63(5) ?
Ga1 Ge2 Ga2 150_555 . 5_555 94.53(5) ?
Ga1 Ge2 Ga2 150_555 . 149_545 85.47(9) ?
Ga1 Ge2 Ga2 150_555 . 6_555 175.47(9) ?
Ga1 Ge2 Ga2 150_555 . 150_555 4.53(5) ?
Ga1 Ge2 Ga2 150_555 . 9_555 122.54(3) ?
Ga1 Ge2 Ga2 150_555 . 105_554 57.46(6) ?
Ga1 Ge2 Ga2 150_555 . 10_555 122.54(3) ?
Ga1 Ge2 Ga2 150_555 . 106_555 57.46(6) ?
Ga1 Ge2 Ge2 150_555 . 5_555 94.53(5) ?
Ga1 Ge2 Ge2 150_555 . 149_545 85.47(9) ?
Ga1 Ge2 Ge2 150_555 . 6_555 175.47(9) ?
Ga1 Ge2 Ge2 150_555 . 150_555 4.53(5) ?
Ga1 Ge2 Ge2 150_555 . 9_555 122.54(3) ?
Ga1 Ge2 Ge2 150_555 . 105_554 57.46(6) ?
Ga1 Ge2 Ge2 150_555 . 10_555 122.54(3) ?
Ga1 Ge2 Ge2 150_555 . 106_555 57.46(6) ?
Ga1 Ge2 Mn1 150_555 . . 139.53(4) ?
Ga1 Ge2 Ga1 9_555 . 105_554 171.55(8) ?
Ga1 Ge2 Ga1 9_555 . 10_555 97.83(8) ?
Ga1 Ge2 Ga1 9_555 . 106_555 90.62(3) ?
Ga1 Ge2 Ge1 9_555 . . 131.08(4) ?
Ga1 Ge2 Ge1 9_555 . 5_555 64.41(5) ?
Ga1 Ge2 Ge1 9_555 . 149_545 119.998(16) ?
Ga1 Ge2 Ge1 9_555 . 6_555 64.41(5) ?
Ga1 Ge2 Ge1 9_555 . 150_555 119.998(16) ?
Ga1 Ge2 Ge1 9_555 . 9_555 0 ?
Ga1 Ge2 Ge1 9_555 . 105_554 171.55(8) ?
Ga1 Ge2 Ge1 9_555 . 10_555 97.83(8) ?
Ga1 Ge2 Ge1 9_555 . 106_555 90.62(3) ?
Ga1 Ge2 Ga2 9_555 . 5_555 62.31(5) ?
Ga1 Ge2 Ga2 9_555 . 149_545 117.69(2) ?
Ga1 Ge2 Ga2 9_555 . 6_555 62.31(5) ?
Ga1 Ge2 Ga2 9_555 . 150_555 117.69(2) ?
Ga1 Ge2 Ga2 9_555 . 9_555 3.92(4) ?
Ga1 Ge2 Ga2 9_555 . 105_554 176.08(9) ?
Ga1 Ge2 Ga2 9_555 . 10_555 93.92(9) ?
Ga1 Ge2 Ga2 9_555 . 106_555 86.08(4) ?
Ga1 Ge2 Ge2 9_555 . 5_555 62.31(5) ?
Ga1 Ge2 Ge2 9_555 . 149_545 117.69(2) ?
Ga1 Ge2 Ge2 9_555 . 6_555 62.31(5) ?
Ga1 Ge2 Ge2 9_555 . 150_555 117.69(2) ?
Ga1 Ge2 Ge2 9_555 . 9_555 3.92(4) ?
Ga1 Ge2 Ge2 9_555 . 105_554 176.08(9) ?
Ga1 Ge2 Ge2 9_555 . 10_555 93.92(9) ?
Ga1 Ge2 Ge2 9_555 . 106_555 86.08(4) ?
Ga1 Ge2 Mn1 9_555 . . 48.92(4) ?
Ga1 Ge2 Ga1 105_554 . 10_555 90.62(3) ?
Ga1 Ge2 Ga1 105_554 . 106_555 80.93(8) ?
Ga1 Ge2 Ge1 105_554 . . 40.47(4) ?
Ga1 Ge2 Ge1 105_554 . 5_555 119.998(16) ?
Ga1 Ge2 Ge1 105_554 . 149_545 54.63(5) ?
Ga1 Ge2 Ge1 105_554 . 6_555 119.998(16) ?
Ga1 Ge2 Ge1 105_554 . 150_555 54.63(5) ?
Ga1 Ge2 Ge1 105_554 . 9_555 171.55(8) ?
Ga1 Ge2 Ge1 105_554 . 105_554 0 ?
Ga1 Ge2 Ge1 105_554 . 10_555 90.62(3) ?
Ga1 Ge2 Ge1 105_554 . 106_555 80.93(8) ?
Ga1 Ge2 Ga2 105_554 . 5_555 122.54(3) ?
Ga1 Ge2 Ga2 105_554 . 149_545 57.46(6) ?
Ga1 Ge2 Ga2 105_554 . 6_555 122.54(3) ?
Ga1 Ge2 Ga2 105_554 . 150_555 57.46(6) ?
Ga1 Ge2 Ga2 105_554 . 9_555 175.47(9) ?
Ga1 Ge2 Ga2 105_554 . 105_554 4.53(5) ?
Ga1 Ge2 Ga2 105_554 . 10_555 94.53(5) ?
Ga1 Ge2 Ga2 105_554 . 106_555 85.47(9) ?
Ga1 Ge2 Ge2 105_554 . 5_555 122.54(3) ?
Ga1 Ge2 Ge2 105_554 . 149_545 57.46(6) ?
Ga1 Ge2 Ge2 105_554 . 6_555 122.54(3) ?
Ga1 Ge2 Ge2 105_554 . 150_555 57.46(6) ?
Ga1 Ge2 Ge2 105_554 . 9_555 175.47(9) ?
Ga1 Ge2 Ge2 105_554 . 105_554 4.53(5) ?
Ga1 Ge2 Ge2 105_554 . 10_555 94.53(5) ?
Ga1 Ge2 Ge2 105_554 . 106_555 85.47(9) ?
Ga1 Ge2 Mn1 105_554 . . 139.53(4) ?
Ga1 Ge2 Ga1 10_555 . 106_555 171.55(8) ?
Ga1 Ge2 Ge1 10_555 . . 131.08(4) ?
Ga1 Ge2 Ge1 10_555 . 5_555 64.41(5) ?
Ga1 Ge2 Ge1 10_555 . 149_545 119.998(16) ?
Ga1 Ge2 Ge1 10_555 . 6_555 64.41(5) ?
Ga1 Ge2 Ge1 10_555 . 150_555 119.998(16) ?
Ga1 Ge2 Ge1 10_555 . 9_555 97.83(8) ?
Ga1 Ge2 Ge1 10_555 . 105_554 90.62(3) ?
Ga1 Ge2 Ge1 10_555 . 10_555 0 ?
Ga1 Ge2 Ge1 10_555 . 106_555 171.55(8) ?
Ga1 Ge2 Ga2 10_555 . 5_555 62.31(5) ?
Ga1 Ge2 Ga2 10_555 . 149_545 117.69(2) ?
Ga1 Ge2 Ga2 10_555 . 6_555 62.31(5) ?
Ga1 Ge2 Ga2 10_555 . 150_555 117.69(2) ?
Ga1 Ge2 Ga2 10_555 . 9_555 93.92(9) ?
Ga1 Ge2 Ga2 10_555 . 105_554 86.08(4) ?
Ga1 Ge2 Ga2 10_555 . 10_555 3.92(4) ?
Ga1 Ge2 Ga2 10_555 . 106_555 176.08(9) ?
Ga1 Ge2 Ge2 10_555 . 5_555 62.31(5) ?
Ga1 Ge2 Ge2 10_555 . 149_545 117.69(2) ?
Ga1 Ge2 Ge2 10_555 . 6_555 62.31(5) ?
Ga1 Ge2 Ge2 10_555 . 150_555 117.69(2) ?
Ga1 Ge2 Ge2 10_555 . 9_555 93.92(9) ?
Ga1 Ge2 Ge2 10_555 . 105_554 86.08(4) ?
Ga1 Ge2 Ge2 10_555 . 10_555 3.92(4) ?
Ga1 Ge2 Ge2 10_555 . 106_555 176.08(9) ?
Ga1 Ge2 Mn1 10_555 . . 48.92(4) ?
Ga1 Ge2 Ge1 106_555 . . 40.47(4) ?
Ga1 Ge2 Ge1 106_555 . 5_555 119.998(16) ?
Ga1 Ge2 Ge1 106_555 . 149_545 54.63(5) ?
Ga1 Ge2 Ge1 106_555 . 6_555 119.998(16) ?
Ga1 Ge2 Ge1 106_555 . 150_555 54.63(5) ?
Ga1 Ge2 Ge1 106_555 . 9_555 90.62(3) ?
Ga1 Ge2 Ge1 106_555 . 105_554 80.93(8) ?
Ga1 Ge2 Ge1 106_555 . 10_555 171.55(8) ?
Ga1 Ge2 Ge1 106_555 . 106_555 0 ?
Ga1 Ge2 Ga2 106_555 . 5_555 122.54(3) ?
Ga1 Ge2 Ga2 106_555 . 149_545 57.46(6) ?
Ga1 Ge2 Ga2 106_555 . 6_555 122.54(3) ?
Ga1 Ge2 Ga2 106_555 . 150_555 57.46(6) ?
Ga1 Ge2 Ga2 106_555 . 9_555 94.53(5) ?
Ga1 Ge2 Ga2 106_555 . 105_554 85.47(9) ?
Ga1 Ge2 Ga2 106_555 . 10_555 175.47(9) ?
Ga1 Ge2 Ga2 106_555 . 106_555 4.53(5) ?
Ga1 Ge2 Ge2 106_555 . 5_555 122.54(3) ?
Ga1 Ge2 Ge2 106_555 . 149_545 57.46(6) ?
Ga1 Ge2 Ge2 106_555 . 6_555 122.54(3) ?
Ga1 Ge2 Ge2 106_555 . 150_555 57.46(6) ?
Ga1 Ge2 Ge2 106_555 . 9_555 94.53(5) ?
Ga1 Ge2 Ge2 106_555 . 105_554 85.47(9) ?
Ga1 Ge2 Ge2 106_555 . 10_555 175.47(9) ?
Ga1 Ge2 Ge2 106_555 . 106_555 4.53(5) ?
Ga1 Ge2 Mn1 106_555 . . 139.53(4) ?
Ge1 Ge2 Ge1 . . 5_555 131.08(4) ?
Ge1 Ge2 Ge1 . . 149_545 40.47(4) ?
Ge1 Ge2 Ge1 . . 6_555 131.08(4) ?
Ge1 Ge2 Ge1 . . 150_555 40.47(4) ?
Ge1 Ge2 Ge1 . . 9_555 131.08(4) ?
Ge1 Ge2 Ge1 . . 105_554 40.47(4) ?
Ge1 Ge2 Ge1 . . 10_555 131.08(4) ?
Ge1 Ge2 Ge1 . . 106_555 40.47(4) ?
Ge1 Ge2 Ga2 . . 5_555 135.00(6) ?
Ge1 Ge2 Ga2 . . 149_545 45.00(6) ?
Ge1 Ge2 Ga2 . . 6_555 135.00(6) ?
Ge1 Ge2 Ga2 . . 150_555 45.00(6) ?
Ge1 Ge2 Ga2 . . 9_555 135.00(6) ?
Ge1 Ge2 Ga2 . . 105_554 45.00(6) ?
Ge1 Ge2 Ga2 . . 10_555 135.00(6) ?
Ge1 Ge2 Ga2 . . 106_555 45.00(6) ?
Ge1 Ge2 Ge2 . . 5_555 135.00(6) ?
Ge1 Ge2 Ge2 . . 149_545 45.00(6) ?
Ge1 Ge2 Ge2 . . 6_555 135.00(6) ?
Ge1 Ge2 Ge2 . . 150_555 45.00(6) ?
Ge1 Ge2 Ge2 . . 9_555 135.00(6) ?
Ge1 Ge2 Ge2 . . 105_554 45.00(6) ?
Ge1 Ge2 Ge2 . . 10_555 135.00(6) ?
Ge1 Ge2 Ge2 . . 106_555 45.00(6) ?
Ge1 Ge2 Mn1 . . . 180 ?
Ge1 Ge2 Ge1 5_555 . 149_545 171.55(8) ?
Ge1 Ge2 Ge1 5_555 . 6_555 97.83(8) ?
Ge1 Ge2 Ge1 5_555 . 150_555 90.62(3) ?
Ge1 Ge2 Ge1 5_555 . 9_555 64.41(5) ?
Ge1 Ge2 Ge1 5_555 . 105_554 119.998(16) ?
Ge1 Ge2 Ge1 5_555 . 10_555 64.41(5) ?
Ge1 Ge2 Ge1 5_555 . 106_555 119.998(16) ?
Ge1 Ge2 Ga2 5_555 . 5_555 3.92(4) ?
Ge1 Ge2 Ga2 5_555 . 149_545 176.08(9) ?
Ge1 Ge2 Ga2 5_555 . 6_555 93.92(9) ?
Ge1 Ge2 Ga2 5_555 . 150_555 86.08(4) ?
Ge1 Ge2 Ga2 5_555 . 9_555 62.31(5) ?
Ge1 Ge2 Ga2 5_555 . 105_554 117.69(2) ?
Ge1 Ge2 Ga2 5_555 . 10_555 62.31(5) ?
Ge1 Ge2 Ga2 5_555 . 106_555 117.69(2) ?
Ge1 Ge2 Ge2 5_555 . 5_555 3.92(4) ?
Ge1 Ge2 Ge2 5_555 . 149_545 176.08(9) ?
Ge1 Ge2 Ge2 5_555 . 6_555 93.92(9) ?
Ge1 Ge2 Ge2 5_555 . 150_555 86.08(4) ?
Ge1 Ge2 Ge2 5_555 . 9_555 62.31(5) ?
Ge1 Ge2 Ge2 5_555 . 105_554 117.69(2) ?
Ge1 Ge2 Ge2 5_555 . 10_555 62.31(5) ?
Ge1 Ge2 Ge2 5_555 . 106_555 117.69(2) ?
Ge1 Ge2 Mn1 5_555 . . 48.92(4) ?
Ge1 Ge2 Ge1 149_545 . 6_555 90.62(3) ?
Ge1 Ge2 Ge1 149_545 . 150_555 80.93(8) ?
Ge1 Ge2 Ge1 149_545 . 9_555 119.998(16) ?
Ge1 Ge2 Ge1 149_545 . 105_554 54.63(5) ?
Ge1 Ge2 Ge1 149_545 . 10_555 119.998(16) ?
Ge1 Ge2 Ge1 149_545 . 106_555 54.63(5) ?
Ge1 Ge2 Ga2 149_545 . 5_555 175.47(9) ?
Ge1 Ge2 Ga2 149_545 . 149_545 4.53(5) ?
Ge1 Ge2 Ga2 149_545 . 6_555 94.53(5) ?
Ge1 Ge2 Ga2 149_545 . 150_555 85.47(9) ?
Ge1 Ge2 Ga2 149_545 . 9_555 122.54(3) ?
Ge1 Ge2 Ga2 149_545 . 105_554 57.46(6) ?
Ge1 Ge2 Ga2 149_545 . 10_555 122.54(3) ?
Ge1 Ge2 Ga2 149_545 . 106_555 57.46(6) ?
Ge1 Ge2 Ge2 149_545 . 5_555 175.47(9) ?
Ge1 Ge2 Ge2 149_545 . 149_545 4.53(5) ?
Ge1 Ge2 Ge2 149_545 . 6_555 94.53(5) ?
Ge1 Ge2 Ge2 149_545 . 150_555 85.47(9) ?
Ge1 Ge2 Ge2 149_545 . 9_555 122.54(3) ?
Ge1 Ge2 Ge2 149_545 . 105_554 57.46(6) ?
Ge1 Ge2 Ge2 149_545 . 10_555 122.54(3) ?
Ge1 Ge2 Ge2 149_545 . 106_555 57.46(6) ?
Ge1 Ge2 Mn1 149_545 . . 139.53(4) ?
Ge1 Ge2 Ge1 6_555 . 150_555 171.55(8) ?
Ge1 Ge2 Ge1 6_555 . 9_555 64.41(5) ?
Ge1 Ge2 Ge1 6_555 . 105_554 119.998(16) ?
Ge1 Ge2 Ge1 6_555 . 10_555 64.41(5) ?
Ge1 Ge2 Ge1 6_555 . 106_555 119.998(16) ?
Ge1 Ge2 Ga2 6_555 . 5_555 93.92(9) ?
Ge1 Ge2 Ga2 6_555 . 149_545 86.08(4) ?
Ge1 Ge2 Ga2 6_555 . 6_555 3.92(4) ?
Ge1 Ge2 Ga2 6_555 . 150_555 176.08(9) ?
Ge1 Ge2 Ga2 6_555 . 9_555 62.31(5) ?
Ge1 Ge2 Ga2 6_555 . 105_554 117.69(2) ?
Ge1 Ge2 Ga2 6_555 . 10_555 62.31(5) ?
Ge1 Ge2 Ga2 6_555 . 106_555 117.69(2) ?
Ge1 Ge2 Ge2 6_555 . 5_555 93.92(9) ?
Ge1 Ge2 Ge2 6_555 . 149_545 86.08(4) ?
Ge1 Ge2 Ge2 6_555 . 6_555 3.92(4) ?
Ge1 Ge2 Ge2 6_555 . 150_555 176.08(9) ?
Ge1 Ge2 Ge2 6_555 . 9_555 62.31(5) ?
Ge1 Ge2 Ge2 6_555 . 105_554 117.69(2) ?
Ge1 Ge2 Ge2 6_555 . 10_555 62.31(5) ?
Ge1 Ge2 Ge2 6_555 . 106_555 117.69(2) ?
Ge1 Ge2 Mn1 6_555 . . 48.92(4) ?
Ge1 Ge2 Ge1 150_555 . 9_555 119.998(16) ?
Ge1 Ge2 Ge1 150_555 . 105_554 54.63(5) ?
Ge1 Ge2 Ge1 150_555 . 10_555 119.998(16) ?
Ge1 Ge2 Ge1 150_555 . 106_555 54.63(5) ?
Ge1 Ge2 Ga2 150_555 . 5_555 94.53(5) ?
Ge1 Ge2 Ga2 150_555 . 149_545 85.47(9) ?
Ge1 Ge2 Ga2 150_555 . 6_555 175.47(9) ?
Ge1 Ge2 Ga2 150_555 . 150_555 4.53(5) ?
Ge1 Ge2 Ga2 150_555 . 9_555 122.54(3) ?
Ge1 Ge2 Ga2 150_555 . 105_554 57.46(6) ?
Ge1 Ge2 Ga2 150_555 . 10_555 122.54(3) ?
Ge1 Ge2 Ga2 150_555 . 106_555 57.46(6) ?
Ge1 Ge2 Ge2 150_555 . 5_555 94.53(5) ?
Ge1 Ge2 Ge2 150_555 . 149_545 85.47(9) ?
Ge1 Ge2 Ge2 150_555 . 6_555 175.47(9) ?
Ge1 Ge2 Ge2 150_555 . 150_555 4.53(5) ?
Ge1 Ge2 Ge2 150_555 . 9_555 122.54(3) ?
Ge1 Ge2 Ge2 150_555 . 105_554 57.46(6) ?
Ge1 Ge2 Ge2 150_555 . 10_555 122.54(3) ?
Ge1 Ge2 Ge2 150_555 . 106_555 57.46(6) ?
Ge1 Ge2 Mn1 150_555 . . 139.53(4) ?
Ge1 Ge2 Ge1 9_555 . 105_554 171.55(8) ?
Ge1 Ge2 Ge1 9_555 . 10_555 97.83(8) ?
Ge1 Ge2 Ge1 9_555 . 106_555 90.62(3) ?
Ge1 Ge2 Ga2 9_555 . 5_555 62.31(5) ?
Ge1 Ge2 Ga2 9_555 . 149_545 117.69(2) ?
Ge1 Ge2 Ga2 9_555 . 6_555 62.31(5) ?
Ge1 Ge2 Ga2 9_555 . 150_555 117.69(2) ?
Ge1 Ge2 Ga2 9_555 . 9_555 3.92(4) ?
Ge1 Ge2 Ga2 9_555 . 105_554 176.08(9) ?
Ge1 Ge2 Ga2 9_555 . 10_555 93.92(9) ?
Ge1 Ge2 Ga2 9_555 . 106_555 86.08(4) ?
Ge1 Ge2 Ge2 9_555 . 5_555 62.31(5) ?
Ge1 Ge2 Ge2 9_555 . 149_545 117.69(2) ?
Ge1 Ge2 Ge2 9_555 . 6_555 62.31(5) ?
Ge1 Ge2 Ge2 9_555 . 150_555 117.69(2) ?
Ge1 Ge2 Ge2 9_555 . 9_555 3.92(4) ?
Ge1 Ge2 Ge2 9_555 . 105_554 176.08(9) ?
Ge1 Ge2 Ge2 9_555 . 10_555 93.92(9) ?
Ge1 Ge2 Ge2 9_555 . 106_555 86.08(4) ?
Ge1 Ge2 Mn1 9_555 . . 48.92(4) ?
Ge1 Ge2 Ge1 105_554 . 10_555 90.62(3) ?
Ge1 Ge2 Ge1 105_554 . 106_555 80.93(8) ?
Ge1 Ge2 Ga2 105_554 . 5_555 122.54(3) ?
Ge1 Ge2 Ga2 105_554 . 149_545 57.46(6) ?
Ge1 Ge2 Ga2 105_554 . 6_555 122.54(3) ?
Ge1 Ge2 Ga2 105_554 . 150_555 57.46(6) ?
Ge1 Ge2 Ga2 105_554 . 9_555 175.47(9) ?
Ge1 Ge2 Ga2 105_554 . 105_554 4.53(5) ?
Ge1 Ge2 Ga2 105_554 . 10_555 94.53(5) ?
Ge1 Ge2 Ga2 105_554 . 106_555 85.47(9) ?
Ge1 Ge2 Ge2 105_554 . 5_555 122.54(3) ?
Ge1 Ge2 Ge2 105_554 . 149_545 57.46(6) ?
Ge1 Ge2 Ge2 105_554 . 6_555 122.54(3) ?
Ge1 Ge2 Ge2 105_554 . 150_555 57.46(6) ?
Ge1 Ge2 Ge2 105_554 . 9_555 175.47(9) ?
Ge1 Ge2 Ge2 105_554 . 105_554 4.53(5) ?
Ge1 Ge2 Ge2 105_554 . 10_555 94.53(5) ?
Ge1 Ge2 Ge2 105_554 . 106_555 85.47(9) ?
Ge1 Ge2 Mn1 105_554 . . 139.53(4) ?
Ge1 Ge2 Ge1 10_555 . 106_555 171.55(8) ?
Ge1 Ge2 Ga2 10_555 . 5_555 62.31(5) ?
Ge1 Ge2 Ga2 10_555 . 149_545 117.69(2) ?
Ge1 Ge2 Ga2 10_555 . 6_555 62.31(5) ?
Ge1 Ge2 Ga2 10_555 . 150_555 117.69(2) ?
Ge1 Ge2 Ga2 10_555 . 9_555 93.92(9) ?
Ge1 Ge2 Ga2 10_555 . 105_554 86.08(4) ?
Ge1 Ge2 Ga2 10_555 . 10_555 3.92(4) ?
Ge1 Ge2 Ga2 10_555 . 106_555 176.08(9) ?
Ge1 Ge2 Ge2 10_555 . 5_555 62.31(5) ?
Ge1 Ge2 Ge2 10_555 . 149_545 117.69(2) ?
Ge1 Ge2 Ge2 10_555 . 6_555 62.31(5) ?
Ge1 Ge2 Ge2 10_555 . 150_555 117.69(2) ?
Ge1 Ge2 Ge2 10_555 . 9_555 93.92(9) ?
Ge1 Ge2 Ge2 10_555 . 105_554 86.08(4) ?
Ge1 Ge2 Ge2 10_555 . 10_555 3.92(4) ?
Ge1 Ge2 Ge2 10_555 . 106_555 176.08(9) ?
Ge1 Ge2 Mn1 10_555 . . 48.92(4) ?
Ge1 Ge2 Ga2 106_555 . 5_555 122.54(3) ?
Ge1 Ge2 Ga2 106_555 . 149_545 57.46(6) ?
Ge1 Ge2 Ga2 106_555 . 6_555 122.54(3) ?
Ge1 Ge2 Ga2 106_555 . 150_555 57.46(6) ?
Ge1 Ge2 Ga2 106_555 . 9_555 94.53(5) ?
Ge1 Ge2 Ga2 106_555 . 105_554 85.47(9) ?
Ge1 Ge2 Ga2 106_555 . 10_555 175.47(9) ?
Ge1 Ge2 Ga2 106_555 . 106_555 4.53(5) ?
Ge1 Ge2 Ge2 106_555 . 5_555 122.54(3) ?
Ge1 Ge2 Ge2 106_555 . 149_545 57.46(6) ?
Ge1 Ge2 Ge2 106_555 . 6_555 122.54(3) ?
Ge1 Ge2 Ge2 106_555 . 150_555 57.46(6) ?
Ge1 Ge2 Ge2 106_555 . 9_555 94.53(5) ?
Ge1 Ge2 Ge2 106_555 . 105_554 85.47(9) ?
Ge1 Ge2 Ge2 106_555 . 10_555 175.47(9) ?
Ge1 Ge2 Ge2 106_555 . 106_555 4.53(5) ?
Ge1 Ge2 Mn1 106_555 . . 139.53(4) ?
Ga2 Ge2 Ga2 5_555 . 149_545 180 ?
Ga2 Ge2 Ga2 5_555 . 6_555 90.00(10) ?
Ga2 Ge2 Ga2 5_555 . 150_555 90.00(6) ?
Ga2 Ge2 Ga2 5_555 . 9_555 60.00(6) ?
Ga2 Ge2 Ga2 5_555 . 105_554 120.00(3) ?
Ga2 Ge2 Ga2 5_555 . 10_555 60.00(6) ?
Ga2 Ge2 Ga2 5_555 . 106_555 120.00(3) ?
Ga2 Ge2 Ge2 5_555 . 5_555 0 ?
Ga2 Ge2 Ge2 5_555 . 149_545 180 ?
Ga2 Ge2 Ge2 5_555 . 6_555 90.00(10) ?
Ga2 Ge2 Ge2 5_555 . 150_555 90.00(6) ?
Ga2 Ge2 Ge2 5_555 . 9_555 60.00(6) ?
Ga2 Ge2 Ge2 5_555 . 105_554 120.00(3) ?
Ga2 Ge2 Ge2 5_555 . 10_555 60.00(6) ?
Ga2 Ge2 Ge2 5_555 . 106_555 120.00(3) ?
Ga2 Ge2 Mn1 5_555 . . 45.00(6) ?
Ga2 Ge2 Ga2 149_545 . 6_555 90.00(6) ?
Ga2 Ge2 Ga2 149_545 . 150_555 90.00(10) ?
Ga2 Ge2 Ga2 149_545 . 9_555 120.00(3) ?
Ga2 Ge2 Ga2 149_545 . 105_554 60.00(6) ?
Ga2 Ge2 Ga2 149_545 . 10_555 120.00(3) ?
Ga2 Ge2 Ga2 149_545 . 106_555 60.00(6) ?
Ga2 Ge2 Ge2 149_545 . 5_555 180 ?
Ga2 Ge2 Ge2 149_545 . 149_545 0 ?
Ga2 Ge2 Ge2 149_545 . 6_555 90.00(6) ?
Ga2 Ge2 Ge2 149_545 . 150_555 90.00(10) ?
Ga2 Ge2 Ge2 149_545 . 9_555 120.00(3) ?
Ga2 Ge2 Ge2 149_545 . 105_554 60.00(6) ?
Ga2 Ge2 Ge2 149_545 . 10_555 120.00(3) ?
Ga2 Ge2 Ge2 149_545 . 106_555 60.00(6) ?
Ga2 Ge2 Mn1 149_545 . . 135.00(6) ?
Ga2 Ge2 Ga2 6_555 . 150_555 180 ?
Ga2 Ge2 Ga2 6_555 . 9_555 60.00(6) ?
Ga2 Ge2 Ga2 6_555 . 105_554 120.00(3) ?
Ga2 Ge2 Ga2 6_555 . 10_555 60.00(6) ?
Ga2 Ge2 Ga2 6_555 . 106_555 120.00(3) ?
Ga2 Ge2 Ge2 6_555 . 5_555 90.00(10) ?
Ga2 Ge2 Ge2 6_555 . 149_545 90.00(6) ?
Ga2 Ge2 Ge2 6_555 . 6_555 0 ?
Ga2 Ge2 Ge2 6_555 . 150_555 180 ?
Ga2 Ge2 Ge2 6_555 . 9_555 60.00(6) ?
Ga2 Ge2 Ge2 6_555 . 105_554 120.00(3) ?
Ga2 Ge2 Ge2 6_555 . 10_555 60.00(6) ?
Ga2 Ge2 Ge2 6_555 . 106_555 120.00(3) ?
Ga2 Ge2 Mn1 6_555 . . 45.00(6) ?
Ga2 Ge2 Ga2 150_555 . 9_555 120.00(3) ?
Ga2 Ge2 Ga2 150_555 . 105_554 60.00(6) ?
Ga2 Ge2 Ga2 150_555 . 10_555 120.00(3) ?
Ga2 Ge2 Ga2 150_555 . 106_555 60.00(6) ?
Ga2 Ge2 Ge2 150_555 . 5_555 90.00(6) ?
Ga2 Ge2 Ge2 150_555 . 149_545 90.00(10) ?
Ga2 Ge2 Ge2 150_555 . 6_555 180 ?
Ga2 Ge2 Ge2 150_555 . 150_555 0 ?
Ga2 Ge2 Ge2 150_555 . 9_555 120.00(3) ?
Ga2 Ge2 Ge2 150_555 . 105_554 60.00(6) ?
Ga2 Ge2 Ge2 150_555 . 10_555 120.00(3) ?
Ga2 Ge2 Ge2 150_555 . 106_555 60.00(6) ?
Ga2 Ge2 Mn1 150_555 . . 135.00(6) ?
Ga2 Ge2 Ga2 9_555 . 105_554 180 ?
Ga2 Ge2 Ga2 9_555 . 10_555 90.00(10) ?
Ga2 Ge2 Ga2 9_555 . 106_555 90.00(6) ?
Ga2 Ge2 Ge2 9_555 . 5_555 60.00(6) ?
Ga2 Ge2 Ge2 9_555 . 149_545 120.00(3) ?
Ga2 Ge2 Ge2 9_555 . 6_555 60.00(6) ?
Ga2 Ge2 Ge2 9_555 . 150_555 120.00(3) ?
Ga2 Ge2 Ge2 9_555 . 9_555 0 ?
Ga2 Ge2 Ge2 9_555 . 105_554 180 ?
Ga2 Ge2 Ge2 9_555 . 10_555 90.00(10) ?
Ga2 Ge2 Ge2 9_555 . 106_555 90.00(6) ?
Ga2 Ge2 Mn1 9_555 . . 45.00(6) ?
Ga2 Ge2 Ga2 105_554 . 10_555 90.00(6) ?
Ga2 Ge2 Ga2 105_554 . 106_555 90.00(10) ?
Ga2 Ge2 Ge2 105_554 . 5_555 120.00(3) ?
Ga2 Ge2 Ge2 105_554 . 149_545 60.00(6) ?
Ga2 Ge2 Ge2 105_554 . 6_555 120.00(3) ?
Ga2 Ge2 Ge2 105_554 . 150_555 60.00(6) ?
Ga2 Ge2 Ge2 105_554 . 9_555 180 ?
Ga2 Ge2 Ge2 105_554 . 105_554 0 ?
Ga2 Ge2 Ge2 105_554 . 10_555 90.00(6) ?
Ga2 Ge2 Ge2 105_554 . 106_555 90.00(10) ?
Ga2 Ge2 Mn1 105_554 . . 135.00(6) ?
Ga2 Ge2 Ga2 10_555 . 106_555 180 ?
Ga2 Ge2 Ge2 10_555 . 5_555 60.00(6) ?
Ga2 Ge2 Ge2 10_555 . 149_545 120.00(3) ?
Ga2 Ge2 Ge2 10_555 . 6_555 60.00(6) ?
Ga2 Ge2 Ge2 10_555 . 150_555 120.00(3) ?
Ga2 Ge2 Ge2 10_555 . 9_555 90.00(10) ?
Ga2 Ge2 Ge2 10_555 . 105_554 90.00(6) ?
Ga2 Ge2 Ge2 10_555 . 10_555 0 ?
Ga2 Ge2 Ge2 10_555 . 106_555 180 ?
Ga2 Ge2 Mn1 10_555 . . 45.00(6) ?
Ga2 Ge2 Ge2 106_555 . 5_555 120.00(3) ?
Ga2 Ge2 Ge2 106_555 . 149_545 60.00(6) ?
Ga2 Ge2 Ge2 106_555 . 6_555 120.00(3) ?
Ga2 Ge2 Ge2 106_555 . 150_555 60.00(6) ?
Ga2 Ge2 Ge2 106_555 . 9_555 90.00(6) ?
Ga2 Ge2 Ge2 106_555 . 105_554 90.00(10) ?
Ga2 Ge2 Ge2 106_555 . 10_555 180 ?
Ga2 Ge2 Ge2 106_555 . 106_555 0 ?
Ga2 Ge2 Mn1 106_555 . . 135.00(6) ?
Ge2 Ge2 Ge2 5_555 . 149_545 180 ?
Ge2 Ge2 Ge2 5_555 . 6_555 90.00(10) ?
Ge2 Ge2 Ge2 5_555 . 150_555 90.00(6) ?
Ge2 Ge2 Ge2 5_555 . 9_555 60.00(6) ?
Ge2 Ge2 Ge2 5_555 . 105_554 120.00(3) ?
Ge2 Ge2 Ge2 5_555 . 10_555 60.00(6) ?
Ge2 Ge2 Ge2 5_555 . 106_555 120.00(3) ?
Ge2 Ge2 Mn1 5_555 . . 45.00(6) ?
Ge2 Ge2 Ge2 149_545 . 6_555 90.00(6) ?
Ge2 Ge2 Ge2 149_545 . 150_555 90.00(10) ?
Ge2 Ge2 Ge2 149_545 . 9_555 120.00(3) ?
Ge2 Ge2 Ge2 149_545 . 105_554 60.00(6) ?
Ge2 Ge2 Ge2 149_545 . 10_555 120.00(3) ?
Ge2 Ge2 Ge2 149_545 . 106_555 60.00(6) ?
Ge2 Ge2 Mn1 149_545 . . 135.00(6) ?
Ge2 Ge2 Ge2 6_555 . 150_555 180 ?
Ge2 Ge2 Ge2 6_555 . 9_555 60.00(6) ?
Ge2 Ge2 Ge2 6_555 . 105_554 120.00(3) ?
Ge2 Ge2 Ge2 6_555 . 10_555 60.00(6) ?
Ge2 Ge2 Ge2 6_555 . 106_555 120.00(3) ?
Ge2 Ge2 Mn1 6_555 . . 45.00(6) ?
Ge2 Ge2 Ge2 150_555 . 9_555 120.00(3) ?
Ge2 Ge2 Ge2 150_555 . 105_554 60.00(6) ?
Ge2 Ge2 Ge2 150_555 . 10_555 120.00(3) ?
Ge2 Ge2 Ge2 150_555 . 106_555 60.00(6) ?
Ge2 Ge2 Mn1 150_555 . . 135.00(6) ?
Ge2 Ge2 Ge2 9_555 . 105_554 180 ?
Ge2 Ge2 Ge2 9_555 . 10_555 90.00(10) ?
Ge2 Ge2 Ge2 9_555 . 106_555 90.00(6) ?
Ge2 Ge2 Mn1 9_555 . . 45.00(6) ?
Ge2 Ge2 Ge2 105_554 . 10_555 90.00(6) ?
Ge2 Ge2 Ge2 105_554 . 106_555 90.00(10) ?
Ge2 Ge2 Mn1 105_554 . . 135.00(6) ?
Ge2 Ge2 Ge2 10_555 . 106_555 180 ?
Ge2 Ge2 Mn1 10_555 . . 45.00(6) ?
Ge2 Ge2 Mn1 106_555 . . 135.00(6) ?
Ga1 Mn1 Ga1 . . 2_555 180 ?
Ga1 Mn1 Ga1 . . 5_555 90 ?
Ga1 Mn1 Ga1 . . 6_555 90 ?
Ga1 Mn1 Ga1 . . 9_555 90 ?
Ga1 Mn1 Ga1 . . 10_555 90 ?
Ga1 Mn1 Ge1 . . . 0 ?
Ga1 Mn1 Ge1 . . 2_555 180 ?
Ga1 Mn1 Ge1 . . 5_555 90 ?
Ga1 Mn1 Ge1 . . 6_555 90 ?
Ga1 Mn1 Ge1 . . 9_555 90 ?
Ga1 Mn1 Ge1 . . 10_555 90 ?
Ga1 Mn1 Ga2 . . . 0 ?
Ga1 Mn1 Ga2 . . 2_555 180 ?
Ga1 Mn1 Ga2 . . 5_555 90 ?
Ga1 Mn1 Ga2 . . 6_555 90 ?
Ga1 Mn1 Ga2 . . 9_555 90 ?
Ga1 Mn1 Ga2 . . 10_555 90 ?
Ga1 Mn1 Ge2 . . . 0 ?
Ga1 Mn1 Ge2 . . 2_555 180 ?
Ga1 Mn1 Ge2 . . 5_555 90 ?
Ga1 Mn1 Ge2 . . 6_555 90 ?
Ga1 Mn1 Ge2 . . 9_555 90 ?
Ga1 Mn1 Ge2 . . 10_555 90 ?
Ga1 Mn1 Ga1 2_555 . 5_555 90 ?
Ga1 Mn1 Ga1 2_555 . 6_555 90 ?
Ga1 Mn1 Ga1 2_555 . 9_555 90 ?
Ga1 Mn1 Ga1 2_555 . 10_555 90 ?
Ga1 Mn1 Ge1 2_555 . . 180 ?
Ga1 Mn1 Ge1 2_555 . 2_555 0 ?
Ga1 Mn1 Ge1 2_555 . 5_555 90 ?
Ga1 Mn1 Ge1 2_555 . 6_555 90 ?
Ga1 Mn1 Ge1 2_555 . 9_555 90 ?
Ga1 Mn1 Ge1 2_555 . 10_555 90 ?
Ga1 Mn1 Ga2 2_555 . . 180 ?
Ga1 Mn1 Ga2 2_555 . 2_555 0 ?
Ga1 Mn1 Ga2 2_555 . 5_555 90 ?
Ga1 Mn1 Ga2 2_555 . 6_555 90 ?
Ga1 Mn1 Ga2 2_555 . 9_555 90 ?
Ga1 Mn1 Ga2 2_555 . 10_555 90 ?
Ga1 Mn1 Ge2 2_555 . . 180 ?
Ga1 Mn1 Ge2 2_555 . 2_555 0 ?
Ga1 Mn1 Ge2 2_555 . 5_555 90 ?
Ga1 Mn1 Ge2 2_555 . 6_555 90 ?
Ga1 Mn1 Ge2 2_555 . 9_555 90 ?
Ga1 Mn1 Ge2 2_555 . 10_555 90 ?
Ga1 Mn1 Ga1 5_555 . 6_555 180 ?
Ga1 Mn1 Ga1 5_555 . 9_555 90 ?
Ga1 Mn1 Ga1 5_555 . 10_555 90 ?
Ga1 Mn1 Ge1 5_555 . . 90 ?
Ga1 Mn1 Ge1 5_555 . 2_555 90 ?
Ga1 Mn1 Ge1 5_555 . 5_555 0 ?
Ga1 Mn1 Ge1 5_555 . 6_555 180 ?
Ga1 Mn1 Ge1 5_555 . 9_555 90 ?
Ga1 Mn1 Ge1 5_555 . 10_555 90 ?
Ga1 Mn1 Ga2 5_555 . . 90 ?
Ga1 Mn1 Ga2 5_555 . 2_555 90 ?
Ga1 Mn1 Ga2 5_555 . 5_555 0 ?
Ga1 Mn1 Ga2 5_555 . 6_555 180 ?
Ga1 Mn1 Ga2 5_555 . 9_555 90 ?
Ga1 Mn1 Ga2 5_555 . 10_555 90 ?
Ga1 Mn1 Ge2 5_555 . . 90 ?
Ga1 Mn1 Ge2 5_555 . 2_555 90 ?
Ga1 Mn1 Ge2 5_555 . 5_555 0 ?
Ga1 Mn1 Ge2 5_555 . 6_555 180 ?
Ga1 Mn1 Ge2 5_555 . 9_555 90 ?
Ga1 Mn1 Ge2 5_555 . 10_555 90 ?
Ga1 Mn1 Ga1 6_555 . 9_555 90 ?
Ga1 Mn1 Ga1 6_555 . 10_555 90 ?
Ga1 Mn1 Ge1 6_555 . . 90 ?
Ga1 Mn1 Ge1 6_555 . 2_555 90 ?
Ga1 Mn1 Ge1 6_555 . 5_555 180 ?
Ga1 Mn1 Ge1 6_555 . 6_555 0 ?
Ga1 Mn1 Ge1 6_555 . 9_555 90 ?
Ga1 Mn1 Ge1 6_555 . 10_555 90 ?
Ga1 Mn1 Ga2 6_555 . . 90 ?
Ga1 Mn1 Ga2 6_555 . 2_555 90 ?
Ga1 Mn1 Ga2 6_555 . 5_555 180 ?
Ga1 Mn1 Ga2 6_555 . 6_555 0 ?
Ga1 Mn1 Ga2 6_555 . 9_555 90 ?
Ga1 Mn1 Ga2 6_555 . 10_555 90 ?
Ga1 Mn1 Ge2 6_555 . . 90 ?
Ga1 Mn1 Ge2 6_555 . 2_555 90 ?
Ga1 Mn1 Ge2 6_555 . 5_555 180 ?
Ga1 Mn1 Ge2 6_555 . 6_555 0 ?
Ga1 Mn1 Ge2 6_555 . 9_555 90 ?
Ga1 Mn1 Ge2 6_555 . 10_555 90 ?
Ga1 Mn1 Ga1 9_555 . 10_555 180 ?
Ga1 Mn1 Ge1 9_555 . . 90 ?
Ga1 Mn1 Ge1 9_555 . 2_555 90 ?
Ga1 Mn1 Ge1 9_555 . 5_555 90 ?
Ga1 Mn1 Ge1 9_555 . 6_555 90 ?
Ga1 Mn1 Ge1 9_555 . 9_555 0 ?
Ga1 Mn1 Ge1 9_555 . 10_555 180 ?
Ga1 Mn1 Ga2 9_555 . . 90 ?
Ga1 Mn1 Ga2 9_555 . 2_555 90 ?
Ga1 Mn1 Ga2 9_555 . 5_555 90 ?
Ga1 Mn1 Ga2 9_555 . 6_555 90 ?
Ga1 Mn1 Ga2 9_555 . 9_555 0 ?
Ga1 Mn1 Ga2 9_555 . 10_555 180 ?
Ga1 Mn1 Ge2 9_555 . . 90 ?
Ga1 Mn1 Ge2 9_555 . 2_555 90 ?
Ga1 Mn1 Ge2 9_555 . 5_555 90 ?
Ga1 Mn1 Ge2 9_555 . 6_555 90 ?
Ga1 Mn1 Ge2 9_555 . 9_555 0 ?
Ga1 Mn1 Ge2 9_555 . 10_555 180 ?
Ga1 Mn1 Ge1 10_555 . . 90 ?
Ga1 Mn1 Ge1 10_555 . 2_555 90 ?
Ga1 Mn1 Ge1 10_555 . 5_555 90 ?
Ga1 Mn1 Ge1 10_555 . 6_555 90 ?
Ga1 Mn1 Ge1 10_555 . 9_555 180 ?
Ga1 Mn1 Ge1 10_555 . 10_555 0 ?
Ga1 Mn1 Ga2 10_555 . . 90 ?
Ga1 Mn1 Ga2 10_555 . 2_555 90 ?
Ga1 Mn1 Ga2 10_555 . 5_555 90 ?
Ga1 Mn1 Ga2 10_555 . 6_555 90 ?
Ga1 Mn1 Ga2 10_555 . 9_555 180 ?
Ga1 Mn1 Ga2 10_555 . 10_555 0 ?
Ga1 Mn1 Ge2 10_555 . . 90 ?
Ga1 Mn1 Ge2 10_555 . 2_555 90 ?
Ga1 Mn1 Ge2 10_555 . 5_555 90 ?
Ga1 Mn1 Ge2 10_555 . 6_555 90 ?
Ga1 Mn1 Ge2 10_555 . 9_555 180 ?
Ga1 Mn1 Ge2 10_555 . 10_555 0 ?
Ge1 Mn1 Ge1 . . 2_555 180 ?
Ge1 Mn1 Ge1 . . 5_555 90 ?
Ge1 Mn1 Ge1 . . 6_555 90 ?
Ge1 Mn1 Ge1 . . 9_555 90 ?
Ge1 Mn1 Ge1 . . 10_555 90 ?
Ge1 Mn1 Ga2 . . . 0 ?
Ge1 Mn1 Ga2 . . 2_555 180 ?
Ge1 Mn1 Ga2 . . 5_555 90 ?
Ge1 Mn1 Ga2 . . 6_555 90 ?
Ge1 Mn1 Ga2 . . 9_555 90 ?
Ge1 Mn1 Ga2 . . 10_555 90 ?
Ge1 Mn1 Ge2 . . . 0 ?
Ge1 Mn1 Ge2 . . 2_555 180 ?
Ge1 Mn1 Ge2 . . 5_555 90 ?
Ge1 Mn1 Ge2 . . 6_555 90 ?
Ge1 Mn1 Ge2 . . 9_555 90 ?
Ge1 Mn1 Ge2 . . 10_555 90 ?
Ge1 Mn1 Ge1 2_555 . 5_555 90 ?
Ge1 Mn1 Ge1 2_555 . 6_555 90 ?
Ge1 Mn1 Ge1 2_555 . 9_555 90 ?
Ge1 Mn1 Ge1 2_555 . 10_555 90 ?
Ge1 Mn1 Ga2 2_555 . . 180 ?
Ge1 Mn1 Ga2 2_555 . 2_555 0 ?
Ge1 Mn1 Ga2 2_555 . 5_555 90 ?
Ge1 Mn1 Ga2 2_555 . 6_555 90 ?
Ge1 Mn1 Ga2 2_555 . 9_555 90 ?
Ge1 Mn1 Ga2 2_555 . 10_555 90 ?
Ge1 Mn1 Ge2 2_555 . . 180 ?
Ge1 Mn1 Ge2 2_555 . 2_555 0 ?
Ge1 Mn1 Ge2 2_555 . 5_555 90 ?
Ge1 Mn1 Ge2 2_555 . 6_555 90 ?
Ge1 Mn1 Ge2 2_555 . 9_555 90 ?
Ge1 Mn1 Ge2 2_555 . 10_555 90 ?
Ge1 Mn1 Ge1 5_555 . 6_555 180 ?
Ge1 Mn1 Ge1 5_555 . 9_555 90 ?
Ge1 Mn1 Ge1 5_555 . 10_555 90 ?
Ge1 Mn1 Ga2 5_555 . . 90 ?
Ge1 Mn1 Ga2 5_555 . 2_555 90 ?
Ge1 Mn1 Ga2 5_555 . 5_555 0 ?
Ge1 Mn1 Ga2 5_555 . 6_555 180 ?
Ge1 Mn1 Ga2 5_555 . 9_555 90 ?
Ge1 Mn1 Ga2 5_555 . 10_555 90 ?
Ge1 Mn1 Ge2 5_555 . . 90 ?
Ge1 Mn1 Ge2 5_555 . 2_555 90 ?
Ge1 Mn1 Ge2 5_555 . 5_555 0 ?
Ge1 Mn1 Ge2 5_555 . 6_555 180 ?
Ge1 Mn1 Ge2 5_555 . 9_555 90 ?
Ge1 Mn1 Ge2 5_555 . 10_555 90 ?
Ge1 Mn1 Ge1 6_555 . 9_555 90 ?
Ge1 Mn1 Ge1 6_555 . 10_555 90 ?
Ge1 Mn1 Ga2 6_555 . . 90 ?
Ge1 Mn1 Ga2 6_555 . 2_555 90 ?
Ge1 Mn1 Ga2 6_555 . 5_555 180 ?
Ge1 Mn1 Ga2 6_555 . 6_555 0 ?
Ge1 Mn1 Ga2 6_555 . 9_555 90 ?
Ge1 Mn1 Ga2 6_555 . 10_555 90 ?
Ge1 Mn1 Ge2 6_555 . . 90 ?
Ge1 Mn1 Ge2 6_555 . 2_555 90 ?
Ge1 Mn1 Ge2 6_555 . 5_555 180 ?
Ge1 Mn1 Ge2 6_555 . 6_555 0 ?
Ge1 Mn1 Ge2 6_555 . 9_555 90 ?
Ge1 Mn1 Ge2 6_555 . 10_555 90 ?
Ge1 Mn1 Ge1 9_555 . 10_555 180 ?
Ge1 Mn1 Ga2 9_555 . . 90 ?
Ge1 Mn1 Ga2 9_555 . 2_555 90 ?
Ge1 Mn1 Ga2 9_555 . 5_555 90 ?
Ge1 Mn1 Ga2 9_555 . 6_555 90 ?
Ge1 Mn1 Ga2 9_555 . 9_555 0 ?
Ge1 Mn1 Ga2 9_555 . 10_555 180 ?
Ge1 Mn1 Ge2 9_555 . . 90 ?
Ge1 Mn1 Ge2 9_555 . 2_555 90 ?
Ge1 Mn1 Ge2 9_555 . 5_555 90 ?
Ge1 Mn1 Ge2 9_555 . 6_555 90 ?
Ge1 Mn1 Ge2 9_555 . 9_555 0 ?
Ge1 Mn1 Ge2 9_555 . 10_555 180 ?
Ge1 Mn1 Ga2 10_555 . . 90 ?
Ge1 Mn1 Ga2 10_555 . 2_555 90 ?
Ge1 Mn1 Ga2 10_555 . 5_555 90 ?
Ge1 Mn1 Ga2 10_555 . 6_555 90 ?
Ge1 Mn1 Ga2 10_555 . 9_555 180 ?
Ge1 Mn1 Ga2 10_555 . 10_555 0 ?
Ge1 Mn1 Ge2 10_555 . . 90 ?
Ge1 Mn1 Ge2 10_555 . 2_555 90 ?
Ge1 Mn1 Ge2 10_555 . 5_555 90 ?
Ge1 Mn1 Ge2 10_555 . 6_555 90 ?
Ge1 Mn1 Ge2 10_555 . 9_555 180 ?
Ge1 Mn1 Ge2 10_555 . 10_555 0 ?
Ga2 Mn1 Ga2 . . 2_555 180 ?
Ga2 Mn1 Ga2 . . 5_555 90 ?
Ga2 Mn1 Ga2 . . 6_555 90 ?
Ga2 Mn1 Ga2 . . 9_555 90 ?
Ga2 Mn1 Ga2 . . 10_555 90 ?
Ga2 Mn1 Ge2 . . . 0 ?
Ga2 Mn1 Ge2 . . 2_555 180 ?
Ga2 Mn1 Ge2 . . 5_555 90 ?
Ga2 Mn1 Ge2 . . 6_555 90 ?
Ga2 Mn1 Ge2 . . 9_555 90 ?
Ga2 Mn1 Ge2 . . 10_555 90 ?
Ga2 Mn1 Ga2 2_555 . 5_555 90 ?
Ga2 Mn1 Ga2 2_555 . 6_555 90 ?
Ga2 Mn1 Ga2 2_555 . 9_555 90 ?
Ga2 Mn1 Ga2 2_555 . 10_555 90 ?
Ga2 Mn1 Ge2 2_555 . . 180 ?
Ga2 Mn1 Ge2 2_555 . 2_555 0 ?
Ga2 Mn1 Ge2 2_555 . 5_555 90 ?
Ga2 Mn1 Ge2 2_555 . 6_555 90 ?
Ga2 Mn1 Ge2 2_555 . 9_555 90 ?
Ga2 Mn1 Ge2 2_555 . 10_555 90 ?
Ga2 Mn1 Ga2 5_555 . 6_555 180 ?
Ga2 Mn1 Ga2 5_555 . 9_555 90 ?
Ga2 Mn1 Ga2 5_555 . 10_555 90 ?
Ga2 Mn1 Ge2 5_555 . . 90 ?
Ga2 Mn1 Ge2 5_555 . 2_555 90 ?
Ga2 Mn1 Ge2 5_555 . 5_555 0 ?
Ga2 Mn1 Ge2 5_555 . 6_555 180 ?
Ga2 Mn1 Ge2 5_555 . 9_555 90 ?
Ga2 Mn1 Ge2 5_555 . 10_555 90 ?
Ga2 Mn1 Ga2 6_555 . 9_555 90 ?
Ga2 Mn1 Ga2 6_555 . 10_555 90 ?
Ga2 Mn1 Ge2 6_555 . . 90 ?
Ga2 Mn1 Ge2 6_555 . 2_555 90 ?
Ga2 Mn1 Ge2 6_555 . 5_555 180 ?
Ga2 Mn1 Ge2 6_555 . 6_555 0 ?
Ga2 Mn1 Ge2 6_555 . 9_555 90 ?
Ga2 Mn1 Ge2 6_555 . 10_555 90 ?
Ga2 Mn1 Ga2 9_555 . 10_555 180 ?
Ga2 Mn1 Ge2 9_555 . . 90 ?
Ga2 Mn1 Ge2 9_555 . 2_555 90 ?
Ga2 Mn1 Ge2 9_555 . 5_555 90 ?
Ga2 Mn1 Ge2 9_555 . 6_555 90 ?
Ga2 Mn1 Ge2 9_555 . 9_555 0 ?
Ga2 Mn1 Ge2 9_555 . 10_555 180 ?
Ga2 Mn1 Ge2 10_555 . . 90 ?
Ga2 Mn1 Ge2 10_555 . 2_555 90 ?
Ga2 Mn1 Ge2 10_555 . 5_555 90 ?
Ga2 Mn1 Ge2 10_555 . 6_555 90 ?
Ga2 Mn1 Ge2 10_555 . 9_555 180 ?
Ga2 Mn1 Ge2 10_555 . 10_555 0 ?
Ge2 Mn1 Ge2 . . 2_555 180 ?
Ge2 Mn1 Ge2 . . 5_555 90 ?
Ge2 Mn1 Ge2 . . 6_555 90 ?
Ge2 Mn1 Ge2 . . 9_555 90 ?
Ge2 Mn1 Ge2 . . 10_555 90 ?
Ge2 Mn1 Ge2 2_555 . 5_555 90 ?
Ge2 Mn1 Ge2 2_555 . 6_555 90 ?
Ge2 Mn1 Ge2 2_555 . 9_555 90 ?
Ge2 Mn1 Ge2 2_555 . 10_555 90 ?
Ge2 Mn1 Ge2 5_555 . 6_555 180 ?
Ge2 Mn1 Ge2 5_555 . 9_555 90 ?
Ge2 Mn1 Ge2 5_555 . 10_555 90 ?
Ge2 Mn1 Ge2 6_555 . 9_555 90 ?
Ge2 Mn1 Ge2 6_555 . 10_555 90 ?
Ge2 Mn1 Ge2 9_555 . 10_555 180 ?

loop_
_geom_bond_atom_site_label_1
_geom_bond_atom_site_label_2
_geom_bond_site_symmetry_1
_geom_bond_site_symmetry_2
_geom_bond_distance
_geom_bond_publ_flag
Sm1 Ga1 . . 3.10796(14) ?
Sm1 Ga1 . 49_555 3.10796(14) ?
Sm1 Ga1 . 98_555 3.10796(14) ?
Sm1 Ga1 . 146_555 3.10796(14) ?
Sm1 Ga1 . 5_555 3.10796(14) ?
Sm1 Ga1 . 101_555 3.10796(14) ?
Sm1 Ga1 . 54_555 3.10796(14) ?
Sm1 Ga1 . 150_555 3.10796(14) ?
Sm1 Ga1 . 9_555 3.10796(14) ?
Sm1 Ga1 . 153_555 3.10796(14) ?
Sm1 Ga1 . 58_555 3.10796(14) ?
Sm1 Ga1 . 106_555 3.10796(14) ?
Sm1 Ge1 . . 3.10796(14) ?
Sm1 Ge1 . 49_555 3.10796(14) ?
Sm1 Ge1 . 98_555 3.10796(14) ?
Sm1 Ge1 . 146_555 3.10796(14) ?
Sm1 Ge1 . 5_555 3.10796(14) ?
Sm1 Ge1 . 101_555 3.10796(14) ?
Sm1 Ge1 . 54_555 3.10796(14) ?
Sm1 Ge1 . 150_555 3.10796(14) ?
Sm1 Ge1 . 9_555 3.10796(14) ?
Sm1 Ge1 . 153_555 3.10796(14) ?
Sm1 Ge1 . 58_555 3.10796(14) ?
Sm1 Ge1 . 106_555 3.10796(14) ?
Sm1 Ga2 . . 3.09134(4) ?
Sm1 Ga2 . 49_555 3.09134(4) ?
Sm1 Ga2 . 98_555 3.09134(4) ?
Sm1 Ga2 . 146_555 3.09134(4) ?
Sm1 Ga2 . 5_555 3.09134(4) ?
Sm1 Ga2 . 101_555 3.09134(4) ?
Sm1 Ga2 . 54_555 3.09134(4) ?
Sm1 Ga2 . 150_555 3.09134(4) ?
Sm1 Ga2 . 9_555 3.09134(4) ?
Sm1 Ga2 . 153_555 3.09134(4) ?
Sm1 Ga2 . 58_555 3.09134(4) ?
Sm1 Ga2 . 106_555 3.09134(4) ?
Sm1 Ge2 . . 3.09134(4) ?
Sm1 Ge2 . 49_555 3.09134(4) ?
Sm1 Ge2 . 98_555 3.09134(4) ?
Sm1 Ge2 . 146_555 3.09134(4) ?
Sm1 Ge2 . 5_555 3.09134(4) ?
Sm1 Ge2 . 101_555 3.09134(4) ?
Sm1 Ge2 . 54_555 3.09134(4) ?
Sm1 Ge2 . 150_555 3.09134(4) ?
Sm1 Ge2 . 9_555 3.09134(4) ?
Sm1 Ge2 . 153_555 3.09134(4) ?
Sm1 Ge2 . 58_555 3.09134(4) ?
Sm1 Ge2 . 106_555 3.09134(4) ?
Ga1 Ga1 . 5_555 3.5453(13) ?
Ga1 Ga1 . 149_545 2.6374(13) ?
Ga1 Ga1 . 6_555 3.5453(13) ?
Ga1 Ga1 . 150_555 2.6374(13) ?
Ga1 Ga1 . 9_555 3.5453(13) ?
Ga1 Ga1 . 105_554 2.6374(13) ?
Ga1 Ga1 . 10_555 3.5453(13) ?
Ga1 Ga1 . 106_555 2.6374(13) ?
Ga1 Ge1 . 5_555 3.5453(13) ?
Ga1 Ge1 . 149_545 2.6374(13) ?
Ga1 Ge1 . 6_555 3.5453(13) ?
Ga1 Ge1 . 150_555 2.6374(13) ?
Ga1 Ge1 . 9_555 3.5453(13) ?
Ga1 Ge1 . 105_554 2.6374(13) ?
Ga1 Ge1 . 10_555 3.5453(13) ?
Ga1 Ge1 . 106_555 2.6374(13) ?
Ga1 Ga2 . . 0.321(3) ?
Ga1 Ga2 . 5_555 3.326(2) ?
Ga1 Ga2 . 149_545 2.874(3) ?
Ga1 Ga2 . 6_555 3.326(2) ?
Ga1 Ga2 . 150_555 2.874(3) ?
Ga1 Ga2 . 9_555 3.326(2) ?
Ga1 Ga2 . 105_554 2.874(3) ?
Ga1 Ga2 . 10_555 3.326(2) ?
Ga1 Ga2 . 106_555 2.874(3) ?
Ga1 Ge2 . . 0.321(3) ?
Ga1 Ge2 . 5_555 3.326(2) ?
Ga1 Ge2 . 149_545 2.874(3) ?
Ga1 Ge2 . 6_555 3.326(2) ?
Ga1 Ge2 . 150_555 2.874(3) ?
Ga1 Ge2 . 9_555 3.326(2) ?
Ga1 Ge2 . 105_554 2.874(3) ?
Ga1 Ge2 . 10_555 3.326(2) ?
Ga1 Ge2 . 106_555 2.874(3) ?
Ga1 Mn1 . . 2.5069(13) ?
Ge1 Ge1 . 5_555 3.5453(13) ?
Ge1 Ge1 . 149_545 2.6374(13) ?
Ge1 Ge1 . 6_555 3.5453(13) ?
Ge1 Ge1 . 150_555 2.6374(13) ?
Ge1 Ge1 . 9_555 3.5453(13) ?
Ge1 Ge1 . 105_554 2.6374(13) ?
Ge1 Ge1 . 10_555 3.5453(13) ?
Ge1 Ge1 . 106_555 2.6374(13) ?
Ge1 Ga2 . . 0.321(3) ?
Ge1 Ga2 . 5_555 3.326(2) ?
Ge1 Ga2 . 149_545 2.874(3) ?
Ge1 Ga2 . 6_555 3.326(2) ?
Ge1 Ga2 . 150_555 2.874(3) ?
Ge1 Ga2 . 9_555 3.326(2) ?
Ge1 Ga2 . 105_554 2.874(3) ?
Ge1 Ga2 . 10_555 3.326(2) ?
Ge1 Ga2 . 106_555 2.874(3) ?
Ge1 Ge2 . . 0.321(3) ?
Ge1 Ge2 . 5_555 3.326(2) ?
Ge1 Ge2 . 149_545 2.874(3) ?
Ge1 Ge2 . 6_555 3.326(2) ?
Ge1 Ge2 . 150_555 2.874(3) ?
Ge1 Ge2 . 9_555 3.326(2) ?
Ge1 Ge2 . 105_554 2.874(3) ?
Ge1 Ge2 . 10_555 3.326(2) ?
Ge1 Ge2 . 106_555 2.874(3) ?
Ge1 Mn1 . . 2.5069(13) ?
Ga2 Ga2 . 5_555 3.091(3) ?
Ga2 Ga2 . 149_545 3.092(3) ?
Ga2 Ga2 . 6_555 3.091(3) ?
Ga2 Ga2 . 150_555 3.092(3) ?
Ga2 Ga2 . 9_555 3.091(3) ?
Ga2 Ga2 . 105_554 3.092(3) ?
Ga2 Ga2 . 10_555 3.091(3) ?
Ga2 Ga2 . 106_555 3.092(3) ?
Ga2 Ge2 . 5_555 3.091(3) ?
Ga2 Ge2 . 149_545 3.092(3) ?
Ga2 Ge2 . 6_555 3.091(3) ?
Ga2 Ge2 . 150_555 3.092(3) ?
Ga2 Ge2 . 9_555 3.091(3) ?
Ga2 Ge2 . 105_554 3.092(3) ?
Ga2 Ge2 . 10_555 3.091(3) ?
Ga2 Ge2 . 106_555 3.092(3) ?
Ga2 Mn1 . . 2.186(3) ?
Ge2 Ge2 . 5_555 3.091(3) ?
Ge2 Ge2 . 149_545 3.092(3) ?
Ge2 Ge2 . 6_555 3.091(3) ?
Ge2 Ge2 . 150_555 3.092(3) ?
Ge2 Ge2 . 9_555 3.091(3) ?
Ge2 Ge2 . 105_554 3.092(3) ?
Ge2 Ge2 . 10_555 3.091(3) ?
Ge2 Ge2 . 106_555 3.092(3) ?
Ge2 Mn1 . . 2.186(3) ?

loop_
_geom_hbond_atom_site_label_D
_geom_hbond_atom_site_label_H
_geom_hbond_atom_site_label_A
_geom_hbond_site_symmetry_D
_geom_hbond_site_symmetry_H
_geom_hbond_site_symmetry_A
_geom_hbond_distance_DH
_geom_hbond_distance_HA
_geom_hbond_distance_DA
_geom_hbond_angle_DHA
_geom_hbond_publ_flag
? ? ? ? ? ? ? ? ? ? ?

loop_
_geom_torsion_atom_site_label_1
_geom_torsion_atom_site_label_2
_geom_torsion_atom_site_label_3
_geom_torsion_atom_site_label_4
_geom_torsion_site_symmetry_1
_geom_torsion_site_symmetry_2
_geom_torsion_site_symmetry_3
_geom_torsion_site_symmetry_4
_geom_torsion
_geom_torsion_publ_flag
? ? ? ? ? ? ? ? ? ?

loop_
_restr_angle_atom_site_label_1
_restr_angle_site_symmetry_1
_restr_angle_atom_site_label_2
_restr_angle_site_symmetry_2
_restr_angle_atom_site_label_3
_restr_angle_site_symmetry_3
_restr_angle_target
_restr_angle_target_weight_param
? ? ? ? ? ? ? ?

loop_
_restr_distance_atom_site_label_1
_restr_distance_site_symmetry_1
_restr_distance_atom_site_label_2
_restr_distance_site_symmetry_2
_restr_distance_target
_restr_distance_target_weight_param
? ? ? ? ? ?

loop_
_restr_equal_angle_atom_site_label_1
_restr_equal_angle_site_symmetry_1
_restr_equal_angle_atom_site_label_2
_restr_equal_angle_site_symmetry_2
_restr_equal_angle_atom_site_label_3
_restr_equal_angle_site_symmetry_3
_restr_equal_angle_class_class_id
_restr_equal_angle_class_target_weight_param
? ? ? ? ? ? ? ?

loop_
_restr_equal_distance_atom_site_label_1
_restr_equal_distance_site_symmetry_1
_restr_equal_distance_atom_site_label_2
_restr_equal_distance_site_symmetry_2
_restr_equal_distance_class_class_id
_restr_equal_distance_class_target_weight_param
? ? ? ? ? ?

loop_
_restr_equal_torsion_atom_site_label_1
_restr_equal_torsion_site_symmetry_1
_restr_equal_torsion_atom_site_label_2
_restr_equal_torsion_site_symmetry_2
_restr_equal_torsion_atom_site_label_3
_restr_equal_torsion_site_symmetry_3
_restr_equal_torsion_atom_site_label_4
_restr_equal_torsion_site_symmetry_4
_restr_equal_torsion_class_class_id
_restr_equal_torsion_class_target_weight_param
? ? ? ? ? ? ? ? ? ?

loop_
_restr_torsion_atom_site_label_1
_restr_torsion_site_symmetry_1
_restr_torsion_atom_site_label_2
_restr_torsion_site_symmetry_2
_restr_torsion_atom_site_label_3
_restr_torsion_site_symmetry_3
_restr_torsion_atom_site_label_4
_restr_torsion_site_symmetry_4
_restr_torsion_angle_target
_restr_torsion_weight_param
? ? ? ? ? ? ? ? ? ?

loop_
_twin_individual_id
_twin_individual_mass_fraction_refined
_twin_individual_twin_matrix_11
_twin_individual_twin_matrix_12
_twin_individual_twin_matrix_13
_twin_individual_twin_matrix_21
_twin_individual_twin_matrix_22
_twin_individual_twin_matrix_23
_twin_individual_twin_matrix_31
_twin_individual_twin_matrix_32
_twin_individual_twin_matrix_33
? ? ? ? ? ? ? ? ? ? ?

loop_
_jana_atom_site_adp_c_label
_jana_atom_site_adp_c_type_symbol
_jana_atom_site_adp_c_111
_jana_atom_site_adp_c_112
_jana_atom_site_adp_c_113
_jana_atom_site_adp_c_122
_jana_atom_site_adp_c_123
_jana_atom_site_adp_c_133
_jana_atom_site_adp_c_222
_jana_atom_site_adp_c_223
_jana_atom_site_adp_c_233
_jana_atom_site_adp_c_333
Sm1 Sm 0 0 0 0 0 0 0 0 0 0
Ga1 Ga 0.00072(12) 0 0 0 0 0 0 0 0 0
Ge1 Ge 0.00072(12) 0 0 0 0 0 0 0 0 0

loop_
_jana_atom_site_adp_d_label
_jana_atom_site_adp_d_type_symbol
_jana_atom_site_adp_d_1111
_jana_atom_site_adp_d_1112
_jana_atom_site_adp_d_1113
_jana_atom_site_adp_d_1122
_jana_atom_site_adp_d_1123
_jana_atom_site_adp_d_1133
_jana_atom_site_adp_d_1222
_jana_atom_site_adp_d_1223
_jana_atom_site_adp_d_1233
_jana_atom_site_adp_d_1333
_jana_atom_site_adp_d_2222
_jana_atom_site_adp_d_2223
_jana_atom_site_adp_d_2233
_jana_atom_site_adp_d_2333
_jana_atom_site_adp_d_3333
Sm1 Sm 0.00020(3) 0 0 0.000091(10) 0 0.000091(10) 0 0 0 0 0.00020(3) 0 0.000091(10) 0 0.00020(3)
Ga1 Ga 0 0 0 0.00013(2) 0 0.00013(2) 0 0 0 0 0.00055(7) 0 0.00021(3) 0 0.00055(7)
Ge1 Ge 0 0 0 0.00013(2) 0 0.00013(2) 0 0 0 0 0.00055(7) 0 0.00021(3) 0 0.00055(7)

loop_
_jana_atom_site_adp_e_label
_jana_atom_site_adp_e_type_symbol
_jana_atom_site_adp_e_11111
_jana_atom_site_adp_e_11112
_jana_atom_site_adp_e_11113
_jana_atom_site_adp_e_11122
_jana_atom_site_adp_e_11123
_jana_atom_site_adp_e_11133
_jana_atom_site_adp_e_11222
_jana_atom_site_adp_e_11223
_jana_atom_site_adp_e_11233
_jana_atom_site_adp_e_11333
_jana_atom_site_adp_e_12222
_jana_atom_site_adp_e_12223
_jana_atom_site_adp_e_12233
_jana_atom_site_adp_e_12333
_jana_atom_site_adp_e_13333
_jana_atom_site_adp_e_22222
_jana_atom_site_adp_e_22223
_jana_atom_site_adp_e_22233
_jana_atom_site_adp_e_22333
_jana_atom_site_adp_e_23333
_jana_atom_site_adp_e_33333
? ? ? ? ? ? ? ? ? ? ? ? ? ? ? ? ? ? ? ? ? ? ?

loop_
_jana_atom_site_adp_f_label
_jana_atom_site_adp_f_type_symbol
_jana_atom_site_adp_f_111111
_jana_atom_site_adp_f_111112
_jana_atom_site_adp_f_111113
_jana_atom_site_adp_f_111122
_jana_atom_site_adp_f_111123
_jana_atom_site_adp_f_111133
_jana_atom_site_adp_f_111222
_jana_atom_site_adp_f_111223
_jana_atom_site_adp_f_111233
_jana_atom_site_adp_f_111333
_jana_atom_site_adp_f_112222
_jana_atom_site_adp_f_112223
_jana_atom_site_adp_f_112233
_jana_atom_site_adp_f_112333
_jana_atom_site_adp_f_113333
_jana_atom_site_adp_f_122222
_jana_atom_site_adp_f_122223
_jana_atom_site_adp_f_122233
_jana_atom_site_adp_f_122333
_jana_atom_site_adp_f_123333
_jana_atom_site_adp_f_133333
_jana_atom_site_adp_f_222222
_jana_atom_site_adp_f_222223
_jana_atom_site_adp_f_222233
_jana_atom_site_adp_f_222333
_jana_atom_site_adp_f_223333
_jana_atom_site_adp_f_233333
_jana_atom_site_adp_f_333333
? ? ? ? ? ? ? ? ? ? ? ? ? ? ? ? ? ? ? ? ? ? ? ? ? ? ? ? ? ?
